data_1569408
loop_
_publ_author_name
'Sikligar, Kanishka'
'Kelley, Steven P.'
'Wagle, Durgesh V.'
'Ishtaweera, Piyuni'
'Baker, Gary A.'
'Atwood, Jerry L.'

_publ_section_title
;
 Nanocapsules of unprecedented internal volume seamed by calcium ions.
;
_journal_issue 34
_journal_name_full 'Chemical science'
_journal_page_first 9063
_journal_page_last 9067
_journal_paper_doi 10.1039/d3sc01629c
_journal_volume 14
_journal_year 2023
_chemical_formula_moiety 'C432 H334 Ca24 Cl6 O200'
_chemical_formula_sum 'C432 H334 Ca24 Cl6 O186'
_chemical_formula_weight 9675.59
_chemical_properties_physical Air-sensitive,Efflorescent
_space_group_crystal_system monoclinic
_space_group_IT_number 14
_space_group_name_Hall '-P 2yn'
_space_group_name_H-M_alt 'P 1 21/n 1'
_atom_sites_solution_hydrogens geom
_atom_sites_solution_primary dual
_atom_sites_solution_secondary difmap
_audit_creation_date 2021-05-02
_audit_creation_method
; 
Olex2 1.2 
(compiled 2018.05.29 svn.r3508 for OlexSys, GUI svn.r5506) 
;
_audit_update_record
;
2021-05-02 deposited with the CCDC.	2023-06-30 downloaded from the CCDC.
;
_cell_angle_alpha 90
_cell_angle_beta 91.733(2)
_cell_angle_gamma 90
_cell_formula_units_Z 2
_cell_length_a 31.196(3)
_cell_length_b 31.607(3)
_cell_length_c 44.006(4)
_cell_measurement_reflns_used 9245
_cell_measurement_temperature 100(2)
_cell_measurement_theta_max 18.82
_cell_measurement_theta_min 2.18
_cell_volume 43371(7)
_computing_cell_refinement 'Bruker Apex3 V.2016.9-0/SAINT V8.37A'
_computing_data_collection 'Bruker Apex3 V.2016.9-0'
_computing_data_reduction 'Bruker Apex3 V.2016.9-0/SAINT V8.37A'
_computing_molecular_graphics 'Olex2 (Dolomanov et al., 2009)'
_computing_publication_material 'Olex2 (Dolomanov et al., 2009)'
_computing_structure_refinement 'ShelXL (Sheldrick, 2015)'
_computing_structure_solution 'SHELXT 2014/5 (Sheldrick, 2014)'
_diffrn_ambient_temperature 100.15
_diffrn_measured_fraction_theta_full 0.998
_diffrn_measured_fraction_theta_max 0.998
_diffrn_measurement_device_type 'Bruker APEX II area detector'
_diffrn_measurement_method 'omega and phi scans'
_diffrn_radiation_monochromator graphite
_diffrn_radiation_type synchrotron
_diffrn_radiation_wavelength 0.7749
_diffrn_reflns_av_R_equivalents 0.0784
_diffrn_reflns_av_unetI/netI 0.0326
_diffrn_reflns_Laue_measured_fraction_full 0.998
_diffrn_reflns_Laue_measured_fraction_max 0.998
_diffrn_reflns_limit_h_max 25
_diffrn_reflns_limit_h_min -25
_diffrn_reflns_limit_k_max 26
_diffrn_reflns_limit_k_min -26
_diffrn_reflns_limit_l_max 36
_diffrn_reflns_limit_l_min -36
_diffrn_reflns_number 269848
_diffrn_reflns_point_group_measured_fraction_full 0.998
_diffrn_reflns_point_group_measured_fraction_max 0.998
_diffrn_reflns_theta_full 18.838
_diffrn_reflns_theta_max 18.838
_diffrn_reflns_theta_min 1.230
_diffrn_source 'Sealed Source Mo with TRIUMPH optics'
_diffrn_standards_number 0
_exptl_absorpt_coefficient_mu 0.267
_exptl_absorpt_correction_T_max 0.7443
_exptl_absorpt_correction_T_min 0.6749
_exptl_absorpt_correction_type none
_exptl_absorpt_process_details
; 
SADABS-2016/2 (Bruker,2016/2) was used for absorption correction. 
wR2(int) was 0.0843 before and 0.0679 after correction. 
The Ratio of minimum to maximum transmission is 0.9068. 
The \l/2 correction factor is Not present. 
;
_exptl_crystal_colour brown
_exptl_crystal_colour_primary brown
_exptl_crystal_density_diffrn 0.741
_exptl_crystal_description prism
_exptl_crystal_F_000 9992
_exptl_crystal_size_max 0.14
_exptl_crystal_size_mid 0.14
_exptl_crystal_size_min 0.14
_refine_diff_density_max 1.302
_refine_diff_density_min -0.516
_refine_diff_density_rms 0.100
_refine_ls_extinction_method none
_refine_ls_goodness_of_fit_ref 2.606
_refine_ls_hydrogen_treatment constr
_refine_ls_matrix_type full
_refine_ls_number_parameters 2629
_refine_ls_number_reflns 26222
_refine_ls_number_restraints 4409
_refine_ls_restrained_S_all 2.486
_refine_ls_R_factor_all 0.1893
_refine_ls_R_factor_gt 0.1663
_refine_ls_shift/su_max 0.000
_refine_ls_shift/su_mean 0.000
_refine_ls_structure_factor_coef Fsqd
_refine_ls_weighting_details 'w=1/[\s^2^(Fo^2^)+(0.2000P)^2^] where P=(Fo^2^+2Fc^2^)/3'
_refine_ls_weighting_scheme calc
_refine_ls_wR_factor_gt 0.4734
_refine_ls_wR_factor_ref 0.5175
_reflns_Friedel_coverage 0.000
_reflns_number_gt 20121
_reflns_number_total 26222
_reflns_threshold_expression 'I > 2\s(I)'
_cod_data_source_file d3sc01629c2.cif
_cod_data_source_block ks291_1_a_sq
_cod_depositor_comments 'Adding full bibliography for 1569408--1569409.cif.'
_cod_database_code 1569408
_shelx_shelxl_version_number 2017/1
_shelx_space_group_comment
; 
The symmetry employed for this shelxl refinement is uniquely defined 
by the following loop, which should always be used as a source of 
symmetry information in preference to the above space-group names. 
They are only intended as comments. 
;
_shelx_estimated_absorpt_t_max 0.964
_shelx_estimated_absorpt_t_min 0.964
_olex2_refinement_description
; 
1. Fixed Uiso 
 At 1.2 times of: 
  All C(H) groups, All C(H,H) groups, All C(H,H,H,H) groups 
 At 1.5 times of: 
  All C(H,H,H) groups 
2. Restrained distances 
 C43-C44 = C71-C70 = C62-C61 = C52-C53 = C54-C53 = C72-C71 = C45-C44 = C107- 
 C106 = C108-C107 = C99-C98 = C98-C97 = C80-C79 = C89-C88 = C90-C89 = C215-C214 
 = C216-C215 = C188-C187 = C197-C196 = C197-C198 = C207-C206 = C205-C206 = C134- 
 C133 = C135-C134 = C125-C124 = C126-C125 = C171-C170 = C170-C169 = C179-C178 = 
 C180-C179 = C26-C25 = C27-C26 = C35-C34 = C36-C35 = C17-C16 = C9-C8 = C7-C8 = 
 C63-C62 = C116-C115 = C144-C143 = C143-C142 
 1.54 with sigma of 0.01 
 Ca7-O89 = Ca7-O90 = Ca8-O92 = Ca8-O91 = Ca5-O84 = Ca5-O83 = Ca9-O94 = Ca9-O93 
 = Ca10-O96 = Ca10-O95 = Ca3-O80 = Ca3-O79 
 2.36 with sigma of 0.02 
 Ca1-O75 = Ca1-O74 = Ca1-O73 = Ca4-O82 = Ca4-O81 = Ca2-O77 = Ca2-O78 = Ca2-O76 
 = Ca6-O87 = Ca6-O88 = Ca6-O86 = Ca11-O97 = Ca11-O99 = Ca12-O100 = Ca12-O101 
 2.4 with sigma of 0.02 
 O87-O88 
 2.8 with sigma of 0.02 
 O88-O87 
 2.8 with sigma of 0.02 
 Ca11-O98 = Ca11-O99 = Ca11-O97 
 2.4 with sigma of 0.02 
 Ca4-O82 = Ca4-O81 
 2.4 with sigma of 0.02 
 C153-C152 
 1.54 with sigma of 0.02 
 C89'-C188 = C189-C188 
 1.54 with sigma of 0.02 
 C72'-C71 
 1.54 with sigma of 0.02 
 C81-C80 
 1.54 with sigma of 0.02 
 C17'-C116 = C117-C116 
 1.54 with sigma of 0.02 
 C18-C17 = C18'-C17 
 1.54 with sigma of 0.02 
 Ca4-O5AA = Ca4-O82 
 2.4 with sigma of 0.02 
 Ca4-O81 
 2.4 with sigma of 0.02 
 Ca4-O81 = Ca4-O5AA = Ca4-O82 
 2.36 with sigma of 0.02 
 Ca11-O99 = Ca11-O98 = Ca11-O97 
 2.36 with sigma of 0.02 
 C166-C165 \\sim C164-C165 \\sim C173-C174 \\sim C175-C174 \\sim C146-C145 
\\sim C147-C146 \\sim C156- 
 C157 \\sim C156-C155 \\sim C128-C129 \\sim C130-C129 \\sim C119-C120 \\sim 
C120-C121 \\sim C111-C110 ~ 
 C109-C110 \\sim C139-C138 \\sim C138-C137 \\sim C202-C201 \\sim C201-C200 
\\sim C192-C191 \\sim C192- 
 C193 \\sim C181-C182 \\sim C183-C182 \\sim C211-C210 \\sim C210-C209 \\sim 
C102-C101 \\sim C103-C102 ~ 
 C74-C73 \\sim C75-C74 \\sim C83-C84 \\sim C84-C85 \\sim C92-C93 \\sim C94-C93 
\\sim C39-C38 \\sim C38-C37 
 \\sim C49-C48 \\sim C48-C47 \\sim C56-C57 \\sim C58-C57 \\sim C66-C65 \\sim 
C67-C66 \\sim C12-C13 \\sim C12- 
 C11 \\sim C20-C21 \\sim C21-C22 \\sim C30-C29 \\sim C30-C31 \\sim C1-C2 \\sim 
C3-C2 
 with sigma of 0.02 
 C49-C50 \\sim C47-C46 \\sim C39-C40 \\sim C42-C37 \\sim C68-C67 \\sim C64-C65 
\\sim C58-C59 \\sim C56-C55 
 \\sim C101-C100 \\sim C103-C104 \\sim C95-C94 \\sim C91-C92 \\sim C86-C85 
\\sim C83-C82 \\sim C75-C76 ~ 
 C73-C78 \\sim C191-C190 \\sim C194-C193 \\sim C199-C200 \\sim C202-C203 \\sim 
C209-C208 \\sim C212- 
 C211 \\sim C186-C181 \\sim C183-C184 \\sim C114-C109 \\sim C111-C112 \\sim 
C140-C139 \\sim C137-C136 ~ 
 C130-C131 \\sim C128-C127 \\sim C122-C121 \\sim C119-C118 \\sim C173-C172 
\\sim C175-C176 \\sim C166- 
 C167 \\sim C164-C163 \\sim C158-C157 \\sim C155-C154 \\sim C150-C145 \\sim 
C147-C148 \\sim C3-C4 \\sim C6- 
 C1 \\sim C31-C32 \\sim C28-C29 \\sim C23-C22 \\sim C19-C20 \\sim C13-C14 \\sim 
C11-C10 
 with sigma of 0.02 
 C91-C96 \\sim C95-C96 \\sim C105-C100 \\sim C105-C104 \\sim C77-C78 \\sim 
C77-C76 \\sim C82-C87 \\sim C86- 
 C87 \\sim C213-C208 \\sim C212-C213 \\sim C185-C184 \\sim C186-C185 \\sim 
C195-C190 \\sim C195-C194 ~ 
 C199-C204 \\sim C204-C203 \\sim C132-C131 \\sim C132-C127 \\sim C123-C122 
\\sim C123-C118 \\sim C112- 
 C113 \\sim C114-C113 \\sim C141-C140 \\sim C141-C136 \\sim C168-C167 \\sim 
C163-C168 \\sim C177-C172 ~ 
 C177-C176 \\sim C148-C149 \\sim C150-C149 \\sim C158-C159 \\sim C159-C154 
\\sim C28-C33 \\sim C33-C32 
 \\sim C6-C5 \\sim C5-C4 \\sim C15-C14 \\sim C15-C10 \\sim C24-C19 \\sim 
C24-C23 \\sim C41-C42 \\sim C41-C40 ~ 
 C51-C46 \\sim C51-C50 \\sim C60-C55 \\sim C60-C59 \\sim C69-C68 \\sim C64-C69 
 with sigma of 0.02 
 C160-C163 \\sim C169-C167 \\sim C150-C178 \\sim C151-C154 
 with sigma of 0.02 
 C178-C176 \\sim C169-C172 \\sim C158-C160 \\sim C151-C154 
 with sigma of 0.02 
 C28-C25 \\sim C34-C32 \\sim C7-C10 \\sim C16-C14 
 with sigma of 0.02 
 C19-C16 \\sim C25-C23 \\sim C7-C4 \\sim C6-C34 
 with sigma of 0.02 
 C112-C115 \\sim C124-C127 \\sim C133-C131 \\sim C114-C142 
 with sigma of 0.02 
 C115-C118 \\sim C140-C142 \\sim C133-C136 \\sim C124-C122 
 with sigma of 0.02 
 C186-C214 \\sim C205-C203 \\sim C187-C184 \\sim C199-C196 
 with sigma of 0.02 
 C212-C214 \\sim C205-C208 \\sim C187-C190 \\sim C196-C194 
 with sigma of 0.02 
 C97-C100 \\sim C106-C104 \\sim C79-C82 \\sim C86-C88 
 with sigma of 0.02 
 C106-C78 \\sim C79-C76 \\sim C97-C95 \\sim C91-C88 
 with sigma of 0.02 
 C59-C61 \\sim C52-C55 \\sim C43-C40 \\sim C42-C70 
 with sigma of 0.02 
 C64-C61 \\sim C52-C50 \\sim C43-C46 \\sim C68-C70 
 with sigma of 0.02 
3. Uiso/Uaniso restraints and constraints 
C165 \\sim C166 \\sim C167 \\sim C164 \\sim C163 \\sim C168 \\sim C158 \\sim 
C157 \\sim C156 \\sim C159 \\sim C154 \\sim C155 \\sim C149 \\sim C148 \\sim 
C147 \\sim C150 \\sim C145 \\sim C146 \\sim C176 \\sim C177 \\sim C172 \\sim 
C173 \\sim C174 \\sim C175: within 2A with sigma of 0.04 and sigma for terminal 
atoms of 0.08 
C165 \\sim C166 \\sim C164 \\sim C167 \\sim C163 \\sim C168 \\sim C157 \\sim 
C158 \\sim C156 \\sim C159 \\sim C154 \\sim C155 \\sim C176 \\sim C177 \\sim 
C172 \\sim C173 \\sim C174 \\sim C175 \\sim C149 \\sim C148 \\sim C147 \\sim 
C145 \\sim C146 \\sim C150 \\sim C129 \\sim C130 \\sim C131 \\sim C132 \\sim 
C127 \\sim C128 \\sim C122 \\sim C121 \\sim C120 \\sim C123 \\sim C118 \\sim 
C119 \\sim C113 \\sim C112 \\sim C111 \\sim C110 \\sim C109 \\sim C114 \\sim 
C139 \\sim C140 \\sim C138 \\sim C141 \\sim C137 \\sim C136 \\sim C31 \\sim C30 
\\sim C29 \\sim C28 \\sim C33 \\sim C32 \\sim C6 \\sim C1 \\sim C2 \\sim C3 
\\sim C4 \\sim C5 \\sim C10 \\sim C11 \\sim C12 \\sim C15 \\sim C14 \\sim C13 
\\sim C24 \\sim C23 \\sim C22 \\sim C21 \\sim C19 \\sim C20 \\sim C200 \\sim 
C199 \\sim C204 \\sim C203 \\sim C202 \\sim C201 \\sim C208 \\sim C213 \\sim 
C212 \\sim C211 \\sim C209 \\sim C210 \\sim C194 \\sim C193 \\sim C192 \\sim 
C191 \\sim C190 \\sim C195 \\sim C184 \\sim C185 \\sim C186 \\sim C181 \\sim 
C182 \\sim C183 \\sim C85 \\sim C86 \\sim C87 \\sim C82 \\sim C83 \\sim C84 
\\sim C91 \\sim C92 \\sim C93 \\sim C94 \\sim C95 \\sim C96 \\sim C100 \\sim 
C105 \\sim C104 \\sim C103 \\sim C102 \\sim C77 \\sim C76 \\sim C75 \\sim C74 
\\sim C73 \\sim C78 \\sim C38 \\sim C39 \\sim C40 \\sim C41 \\sim C42 \\sim C37 
\\sim C46 \\sim C47 \\sim C48 \\sim C49 \\sim C50 \\sim C51 \\sim C60 \\sim C55 
\\sim C56 \\sim C57 \\sim C58 \\sim C59 \\sim C65 \\sim C64 \\sim C69 \\sim C68 
\\sim C67 \\sim C66: within 2A with sigma of 0.04 and sigma for terminal atoms 
of 0.08 
C205 \\sim C214 \\sim C196 \\sim C187 \\sim C160 \\sim C169 \\sim C178 \\sim 
C151 \\sim C25 \\sim C34 \\sim C7 \\sim C16 \\sim C52 \\sim C61 \\sim C70 \\sim 
C43 \\sim C106 \\sim C79 \\sim C88 \\sim C97 \\sim C124 \\sim C133 \\sim C142 
\\sim C115: within 2A with sigma of 0.04 and sigma for terminal atoms of 0.08 
O8 \\sim O2 \\sim O26 \\sim O32 \\sim O14 \\sim O20 \\sim O38 \\sim O44 \\sim 
O56 \\sim O50 \\sim O62 \\sim O68: within 2A with sigma of 0.04 and sigma for 
terminal atoms of 0.08 
O61 \\sim O63 \\sim O67 \\sim O69 \\sim O55 \\sim O57 \\sim O51 \\sim O49 \\sim 
O43 \\sim O45 \\sim O39 \\sim O37 \\sim O27 \\sim O25 \\sim O33 \\sim O31 \\sim 
O1 \\sim O3 \\sim O9 \\sim O7 \\sim O13 \\sim O15 \\sim O21 \\sim O19: within 
2A with sigma of 0.04 and sigma for terminal atoms of 0.08 
O52 \\sim O53 \\sim O54 \\sim O60 \\sim O58 \\sim O59 \\sim O41 \\sim O42 \\sim 
O40 \\sim O48 \\sim O47 \\sim O46 \\sim O11 \\sim O12 \\sim O10 \\sim O6 \\sim 
O5 \\sim O4 \\sim O22 \\sim O23 \\sim O24 \\sim O18 \\sim O17 \\sim O16 \\sim 
O72 \\sim O71 \\sim O70 \\sim O64 \\sim O65 \\sim O66 \\sim O36 \\sim O35 \\sim 
O34 \\sim O28 \\sim O29 \\sim O30: within 2A with sigma of 0.04 and sigma for 
terminal atoms of 0.08 
4. Others 
 Fixed Sof: H71C(0.5) H71D(0.5) H71A(0.5) H71B(0.5) H11C(0.5) H11D(0.5) 
 H11A(0.5) H11B(0.5) H18C(0.5) H18D(0.5) H18A(0.5) H18B(0.5) H17C(0.5) 
 H17D(0.5) H17E(0.5) H17F(0.5) O82(0.5) C72(0.5) H72A(0.5) H72B(0.5) H72C(0.5) 
 O99(0.5) O98(0.5) C117(0.5) H11E(0.5) H11F(0.5) H11G(0.5) C72'(0.5) H72D(0.5) 
 H72E(0.5) H72F(0.5) C189(0.5) H18H(0.5) H18I(0.5) H18J(0.5) C89'(0.5) 
 H89C(0.5) H89D(0.5) H89E(0.5) C17'(0.5) H17L(0.5) H17M(0.5) H17N(0.5) 
 O5AA(0.5) C18(0.5) H18K(0.5) H18L(0.5) H18M(0.5) C18'(0.5) H18N(0.5) H18O(0.5) 
 H18P(0.5) 
5.a Ternary CH refined with riding coordinates: 
 C61(H61), C70(H70), C43(H43), C196(H196), C187(H187), C133(H133), C34(H34), 
 C115(H115), C214(H214), C52(H52), C88(H88), C16(H16), C160(H160), C106(H106), 
 C25(H25), C142(H142), C169(H169), C97(H97), C79(H79), C205(H205), C7(H7), 
 C178(H178), C124(H124) 
5.b Secondary CH2 refined with riding coordinates: 
 C44(H44A,H44B), C71(H71C,H71D), C71(H71A,H71B), C206(H20A,H20B), C62(H62A, 
 H62B), C134(H13A,H13B), C116(H11C,H11D), C116(H11A,H11B), C188(H18C,H18D), 
 C188(H18A,H18B), C215(H21A,H21B), C143(H14A,H14B), C107(H10A,H10B), C26(H26A, 
 H26B), C161(H16A,H16B), C89(H89A,H89B), C170(H17A,H17B), C17(H17C,H17D), 
 C17(H17E,H17F), C98(H98A,H98B), C197(H19D,H19E), C125(H12A,H12B), C179(H17G, 
 H17H), C53(H53A,H53B), C35(H35A,H35B), C152(H15A,H15B), C80(H80A,H80B), C8(H8A, 
 H8B) 
5.c Me refined with riding coordinates: 
 C45(H45A,H45B,H45C), C198(H19A,H19B,H19C), C63(H63A,H63B,H63C), C54(H54A,H54B, 
 H54C), C126(H12C,H12D,H12E), C207(H20C,H20D,H20E), C108(H10C,H10D,H10E), 
 C135(H13C,H13D,H13E), C72(H72A,H72B,H72C), C144(H14C,H14D,H14E), C216(H21C, 
 H21D,H21E), C171(H17I,H17J,H17K), C99(H99A,H99B,H99C), C90(H90A,H90B,H90C), 
 C9(H9A,H9B,H9C), C180(H18E,H18F,H18G), C36(H36A,H36B,H36C), C27(H27A,H27B, 
 H27C), C153(H15C,H15D,H15E), C117(H11E,H11F,H11G), C72'(H72D,H72E,H72F), 
 C189(H18H,H18I,H18J), C81(H81A,H81B,H81C), C89'(H89C,H89D,H89E), C17'(H17L, 
 H17M,H17N), C162(H16C,H16D,H16E), C18(H18K,H18L,H18M), C18'(H18N,H18O,H18P) 
5.d Aromatic/amide H refined with riding coordinates: 
 C41(H41), C96(H96), C51(H51), C5(H5), C113(H113), C159(H159), C149(H149), 
 C168(H168), C24(H24), C60(H60), C177(H177), C213(H213), C105(H105), C69(H69), 
 C195(H195), C204(H204), C33(H33), C15(H15), C132(H132), C123(H123), C141(H141), 
  C87(H87), C185(H185), C77(H77) 
;
_olex2_submission_special_instructions 'No special instructions were received'

loop_
_space_group_symop_operation_xyz
'x, y, z'
'-x+1/2, y+1/2, -z+1/2'
'-x, -y, -z'
'x-1/2, -y-1/2, z-1/2'

loop_
_atom_site_label
_atom_site_type_symbol
_atom_site_fract_x
_atom_site_fract_y
_atom_site_fract_z
_atom_site_U_iso_or_equiv
_atom_site_adp_type
_atom_site_occupancy
_atom_site_site_symmetry_order
_atom_site_calc_flag
_atom_site_refinement_flags_posn
_atom_site_refinement_flags_adp
_atom_site_refinement_flags_occupancy
_atom_site_disorder_assembly
_atom_site_disorder_group
C114 C 0.3600(5) 0.8753(6) 0.4524(4) 0.152(5) Uani 1 1 d D U . . .
C39 C 0.1372(4) 0.5899(4) 0.5017(4) 0.110(4) Uani 1 1 d D U . . .
C203 C 0.6482(4) 0.7534(4) 0.3097(3) 0.110(4) Uani 1 1 d D U . . .
C57 C 0.1797(5) 0.3405(4) 0.5473(4) 0.110(4) Uani 1 1 d D U . . .
C37 C 0.1485(5) 0.5979(4) 0.5554(4) 0.108(4) Uani 1 1 d D U . . .
C65 C 0.1727(5) 0.4499(6) 0.6241(3) 0.131(4) Uani 1 1 d D U . . .
C193 C 0.7226(5) 0.6006(5) 0.3058(4) 0.123(4) Uani 1 1 d D U . . .
C66 C 0.1905(6) 0.4898(6) 0.6263(4) 0.140(5) Uani 1 1 d D U . . .
C61 C 0.1139(3) 0.3987(4) 0.6055(3) 0.118(4) Uani 1 1 d D U . . .
H61 H 0.127386 0.380899 0.621918 0.142 Uiso 1 1 calc R . . . .
C59 C 0.1281(5) 0.3793(4) 0.5759(3) 0.117(4) Uani 1 1 d D U . . .
C174 C 0.5923(7) 0.7884(6) 0.6341(5) 0.161(6) Uani 1 1 d D U . . .
C70 C 0.1039(3) 0.5585(4) 0.5926(3) 0.104(3) Uani 1 1 d D U . . .
H70 H 0.115209 0.581957 0.605753 0.125 Uiso 1 1 calc R . . . .
C46 C 0.1014(4) 0.4969(5) 0.4706(3) 0.106(4) Uani 1 1 d D U . . .
C43 C 0.0838(3) 0.5397(5) 0.4792(3) 0.118(4) Uani 1 1 d D U . . .
H43 H 0.090380 0.558559 0.461653 0.142 Uiso 1 1 calc R . . . .
C190 C 0.6769(4) 0.5860(5) 0.2489(3) 0.114(4) Uani 1 1 d D U . . .
C10 C 0.2485(4) 0.6581(5) 0.6934(4) 0.116(4) Uani 1 1 d D U . . .
C55 C 0.1173(5) 0.3708(4) 0.5210(3) 0.118(4) Uani 1 1 d D U . . .
C196 C 0.7370(4) 0.6745(4) 0.2905(2) 0.103(4) Uani 1 1 d D U . . .
H196 H 0.761641 0.668486 0.304895 0.124 Uiso 1 1 calc R . . . .
C11 C 0.2514(5) 0.6199(6) 0.6780(4) 0.126(4) Uani 1 1 d D U . . .
C136 C 0.4843(6) 0.8784(5) 0.3977(4) 0.147(5) Uani 1 1 d D U . . .
C172 C 0.6612(6) 0.8208(5) 0.6339(4) 0.138(5) Uani 1 1 d D U . . .
C200 C 0.7084(5) 0.7045(4) 0.3393(3) 0.117(4) Uani 1 1 d D U . . .
C38 C 0.1587(5) 0.6087(5) 0.5259(4) 0.116(4) Uani 1 1 d D U . . .
C121 C 0.5204(6) 0.8625(5) 0.5503(4) 0.123(4) Uani 1 1 d D U . . .
C40 C 0.1058(4) 0.5599(4) 0.5061(3) 0.113(4) Uani 1 1 d D U . . .
C85 C 0.3576(7) 0.6961(6) 0.2999(5) 0.160(6) Uani 1 1 d D U . . .
C41 C 0.0942(4) 0.5517(4) 0.5356(4) 0.096(3) Uani 1 1 d D U . . .
H41 H 0.071520 0.532356 0.538944 0.116 Uiso 1 1 calc R . . . .
C201 C 0.6817(5) 0.7300(5) 0.3566(4) 0.120(4) Uani 1 1 d D U . . .
C191 C 0.6821(5) 0.5535(6) 0.2700(4) 0.137(5) Uani 1 1 d D U . . .
C100 C 0.1997(5) 0.5519(7) 0.3048(5) 0.145(5) Uani 1 1 d D U . . .
C176 C 0.6344(5) 0.7836(5) 0.6791(4) 0.127(4) Uani 1 1 d D U . . .
C101 C 0.2106(6) 0.5210(8) 0.3266(6) 0.163(8) Uani 1 1 d D . . . .
C137 C 0.4835(7) 0.8382(6) 0.3851(4) 0.155(5) Uani 1 1 d D U . . .
C208 C 0.5746(5) 0.7552(5) 0.2872(4) 0.130(5) Uani 1 1 d D U . . .
C209 C 0.5432(6) 0.7500(6) 0.3093(4) 0.141(5) Uani 1 1 d D U . . .
C184 C 0.6031(4) 0.5874(6) 0.2268(3) 0.120(4) Uani 1 1 d D U . . .
C120 C 0.4842(7) 0.8472(5) 0.5626(4) 0.149(5) Uani 1 1 d D U . . .
C2 C 0.2676(5) 0.7354(5) 0.6078(4) 0.127(4) Uani 1 1 d D U . . .
C49 C 0.1415(5) 0.4195(7) 0.4579(3) 0.134(5) Uani 1 1 d D U . . .
C32 C 0.3719(6) 0.7974(4) 0.6697(5) 0.129(4) Uani 1 1 d D U . . .
C14 C 0.3011(5) 0.6272(6) 0.7306(4) 0.136(5) Uani 1 1 d D U . . .
C31 C 0.4015(7) 0.7921(5) 0.6472(5) 0.137(5) Uani 1 1 d D U . . .
C122 C 0.5146(5) 0.8970(5) 0.5310(3) 0.124(4) Uani 1 1 d D U . . .
C110 C 0.3317(6) 0.8246(7) 0.4884(4) 0.150(5) Uani 1 1 d D U . . .
C29 C 0.4525(7) 0.7635(6) 0.6878(5) 0.159(6) Uani 1 1 d D U . . .
C93 C 0.3348(6) 0.5501(7) 0.2703(3) 0.141(5) Uani 1 1 d D U . . .
C187 C 0.6496(4) 0.5781(4) 0.2206(3) 0.121(4) Uani 1 1 d D U . . .
H187 H 0.651416 0.547133 0.216296 0.145 Uiso 1 1 calc R . . . .
C182 C 0.5343(6) 0.5655(7) 0.2444(4) 0.143(5) Uani 1 1 d D U . . .
C1 C 0.2953(5) 0.7668(5) 0.6187(4) 0.134(4) Uani 1 1 d D U . . .
C96 C 0.2687(5) 0.6041(6) 0.2645(3) 0.140(5) Uani 1 1 d D U . . .
H96 H 0.244972 0.622711 0.262077 0.168 Uiso 1 1 calc R . . . .
C181 C 0.5194(6) 0.6058(6) 0.2400(4) 0.152(5) Uani 1 1 d D U . . .
C22 C 0.4546(6) 0.6749(6) 0.7365(4) 0.157(5) Uani 1 1 d D U . . .
C133 C 0.5267(5) 0.9017(4) 0.4014(4) 0.145(5) Uani 1 1 d D U . . .
H133 H 0.545010 0.892137 0.384454 0.173 Uiso 1 1 calc R . . . .
C51 C 0.0870(4) 0.4602(5) 0.4828(2) 0.095(3) Uani 1 1 d D U . . .
H51 H 0.062768 0.460904 0.495310 0.114 Uiso 1 1 calc R . . . .
C13 C 0.3033(6) 0.5898(6) 0.7136(4) 0.142(5) Uani 1 1 d D U . . .
C44 C 0.0353(3) 0.5411(4) 0.4812(3) 0.121(4) Uiso 1 1 d D . . . .
H44A H 0.026820 0.570231 0.486573 0.145 Uiso 1 1 calc R . . . .
H44B H 0.026904 0.522347 0.498028 0.145 Uiso 1 1 calc R . . . .
C34 C 0.3281(5) 0.8125(4) 0.6612(3) 0.133(4) Uani 1 1 d D U . . .
H34 H 0.331693 0.832369 0.643781 0.159 Uiso 1 1 calc R . . . .
C47 C 0.1373(5) 0.4977(6) 0.4525(3) 0.124(4) Uani 1 1 d D U . . .
C5 C 0.2750(5) 0.7528(5) 0.6697(4) 0.137(5) Uani 1 1 d D U . . .
H5 H 0.277942 0.758229 0.690896 0.164 Uiso 1 1 calc R . . . .
C115 C 0.3919(6) 0.9087(4) 0.5340(4) 0.137(5) Uani 1 1 d D U . . .
H115 H 0.375796 0.899382 0.552126 0.164 Uiso 1 1 calc R . . . .
C76 C 0.2266(6) 0.7274(5) 0.3572(4) 0.154(6) Uani 1 1 d D U . . .
C139 C 0.4087(9) 0.8306(7) 0.3951(4) 0.183(7) Uani 1 1 d D U . . .
C165 C 0.7349(6) 0.7714(6) 0.5544(5) 0.155(5) Uani 1 1 d D U . . .
C214 C 0.5263(4) 0.6820(5) 0.2255(3) 0.133(5) Uani 1 1 d D U . . .
H214 H 0.494709 0.678519 0.221799 0.159 Uiso 1 1 calc R . . . .
C82 C 0.2858(7) 0.7379(6) 0.3200(5) 0.169(6) Uani 1 1 d D U . . .
C48 C 0.1559(5) 0.4586(7) 0.4488(4) 0.146(5) Uani 1 1 d D U . . .
C71 C 0.0555(4) 0.5579(5) 0.5968(3) 0.137(4) Uiso 1 1 d D . . . .
H71C H 0.043002 0.534063 0.584958 0.164 Uiso 0.5 1 calc R . P A 2
H71D H 0.043143 0.584377 0.588261 0.164 Uiso 0.5 1 calc R . P A 2
H71A H 0.043296 0.536851 0.582323 0.164 Uiso 0.5 1 calc R . P B 1
H71B H 0.050808 0.546701 0.617470 0.164 Uiso 0.5 1 calc R . P B 1
C167 C 0.7226(5) 0.8120(5) 0.5994(4) 0.140(5) Uani 1 1 d D U . . .
C94 C 0.2941(6) 0.5333(7) 0.2734(4) 0.160(6) Uani 1 1 d D U . . .
C113 C 0.3782(5) 0.8969(5) 0.4770(4) 0.137(5) Uani 1 1 d D U . . .
H113 H 0.395886 0.920558 0.473059 0.165 Uiso 1 1 calc R . . . .
C159 C 0.7922(4) 0.6976(6) 0.6617(4) 0.135(5) Uani 1 1 d D U . . .
H159 H 0.793908 0.723590 0.672466 0.162 Uiso 1 1 calc R . . . .
C95 C 0.2607(5) 0.5625(7) 0.2704(3) 0.144(5) Uani 1 1 d D U . . .
C206 C 0.6299(4) 0.8032(4) 0.2658(3) 0.133(4) Uiso 1 1 d D . . . .
H20A H 0.642895 0.782770 0.251745 0.160 Uiso 1 1 calc R . . . .
H20B H 0.605561 0.817383 0.254982 0.160 Uiso 1 1 calc R . . . .
C149 C 0.7010(5) 0.7144(5) 0.7110(3) 0.127(4) Uani 1 1 d D U . . .
H149 H 0.720389 0.737439 0.709212 0.152 Uiso 1 1 calc R . . . .
C21 C 0.4461(6) 0.6323(6) 0.7371(3) 0.133(4) Uani 1 1 d D U . . .
C20 C 0.4060(6) 0.6181(7) 0.7434(4) 0.151(5) Uani 1 1 d D U . . .
C52 C 0.0921(4) 0.3809(5) 0.4918(3) 0.128(4) Uani 1 1 d D U . . .
H52 H 0.099459 0.358069 0.477201 0.153 Uiso 1 1 calc R . . . .
C102 C 0.1992(7) 0.5298(8) 0.3554(6) 0.178(8) Uani 1 1 d D U . . .
C168 C 0.7567(5) 0.7911(5) 0.6138(4) 0.143(5) Uani 1 1 d D U . . .
H168 H 0.762651 0.797493 0.634594 0.172 Uiso 1 1 calc R . . . .
C88 C 0.3194(4) 0.6670(6) 0.2558(4) 0.148(6) Uani 1 1 d D U . . .
H88 H 0.349410 0.667975 0.248320 0.178 Uiso 1 1 calc R . . . .
C16 C 0.3292(5) 0.6311(4) 0.7583(3) 0.126(4) Uani 1 1 d D U . . .
H16 H 0.332537 0.601947 0.766848 0.152 Uiso 1 1 calc R . . . .
C163 C 0.7828(5) 0.7614(5) 0.5998(4) 0.143(5) Uani 1 1 d D U . . .
C155 C 0.7765(6) 0.6249(8) 0.6622(6) 0.177(6) Uani 1 1 d D U . . .
C74 C 0.2196(5) 0.6992(6) 0.4072(5) 0.147(5) Uani 1 1 d D U . . .
C84 C 0.3617(8) 0.7191(6) 0.3261(5) 0.172(7) Uani 1 1 d D U . . .
C211 C 0.4996(7) 0.7029(7) 0.2752(5) 0.169(6) Uani 1 1 d D U . . .
C62 C 0.0655(4) 0.3942(5) 0.6093(3) 0.139(5) Uiso 1 1 d D . . . .
H62A H 0.056665 0.364734 0.604883 0.167 Uiso 1 1 calc R . . . .
H62B H 0.050048 0.413070 0.594702 0.167 Uiso 1 1 calc R . . . .
C45 C 0.0094(4) 0.5279(4) 0.4524(3) 0.129(4) Uiso 1 1 d D . . . .
H45A H -0.021351 0.529955 0.456218 0.193 Uiso 1 1 calc R . . . .
H45B H 0.016435 0.546759 0.435581 0.193 Uiso 1 1 calc R . . . .
H45C H 0.016520 0.498721 0.447073 0.193 Uiso 1 1 calc R . . . .
C160 C 0.8189(5) 0.7379(6) 0.6159(4) 0.148(5) Uani 1 1 d D U . . .
H160 H 0.837444 0.727475 0.599311 0.178 Uiso 1 1 calc R . . . .
C106 C 0.1457(6) 0.6342(7) 0.3550(4) 0.153(5) Uani 1 1 d D U . . .
H106 H 0.129525 0.625461 0.373238 0.183 Uiso 1 1 calc R . . . .
C25 C 0.4314(5) 0.7523(5) 0.7401(4) 0.155(5) Uani 1 1 d D U . . .
H25 H 0.463024 0.756322 0.743138 0.186 Uiso 1 1 calc R . . . .
C142 C 0.3675(6) 0.8887(4) 0.4197(4) 0.142(5) Uani 1 1 d D U . . .
H142 H 0.343798 0.875180 0.407364 0.171 Uiso 1 1 calc R . . . .
C140 C 0.4083(6) 0.8719(6) 0.4069(4) 0.156(5) Uani 1 1 d D U . . .
C169 C 0.6954(6) 0.8423(5) 0.6171(4) 0.160(6) Uani 1 1 d D U . . .
H169 H 0.680137 0.860103 0.601471 0.192 Uiso 1 1 calc R . . . .
C134 C 0.5222(5) 0.9500(4) 0.3982(3) 0.141(5) Uiso 1 1 d D . . . .
H13A H 0.508567 0.957152 0.378274 0.169 Uiso 1 1 calc R . . . .
H13B H 0.503774 0.961132 0.414371 0.169 Uiso 1 1 calc R . . . .
C83 C 0.3251(7) 0.7386(7) 0.3358(6) 0.188(7) Uani 1 1 d D U . . .
C157 C 0.7989(6) 0.6610(7) 0.6152(5) 0.171(6) Uani 1 1 d D U . . .
C198 C 0.7836(5) 0.7358(4) 0.2700(3) 0.150(5) Uiso 1 1 d D . . . .
H19A H 0.794217 0.746958 0.250892 0.225 Uiso 1 1 calc R . . . .
H19B H 0.766014 0.757362 0.279737 0.225 Uiso 1 1 calc R . . . .
H19C H 0.807915 0.728418 0.283604 0.225 Uiso 1 1 calc R . . . .
C146 C 0.6444(5) 0.6502(6) 0.7144(4) 0.143(5) Uani 1 1 d D U . . .
C19 C 0.3747(5) 0.6468(6) 0.7517(3) 0.135(4) Uani 1 1 d D U . . .
C97 C 0.2142(5) 0.5478(6) 0.2739(4) 0.166(6) Uani 1 1 d D U . . .
H97 H 0.214820 0.516652 0.269996 0.200 Uiso 1 1 calc R . . . .
C56 C 0.1548(5) 0.3476(4) 0.5213(4) 0.119(4) Uani 1 1 d D U . . .
C24 C 0.3837(5) 0.6900(5) 0.7498(3) 0.139(5) Uani 1 1 d D U . . .
H24 H 0.361356 0.709585 0.753466 0.167 Uiso 1 1 calc R . . . .
O95 O 0.2110(5) 0.2479(5) 0.6023(4) 0.259(7) Uiso 1 1 d D . . . .
C156 C 0.7835(6) 0.6274(8) 0.6317(5) 0.164(6) Uani 1 1 d D U . . .
C79 C 0.2459(6) 0.7535(6) 0.3321(4) 0.178(6) Uani 1 1 d D U . . .
H79 H 0.256274 0.778861 0.343734 0.214 Uiso 1 1 calc R . . . .
C147 C 0.6881(6) 0.6412(7) 0.7135(5) 0.171(6) Uani 1 1 d D U . . .
C151 C 0.7668(6) 0.6629(6) 0.7104(5) 0.176(6) Uani 1 1 d D U . . .
C116 C 0.3861(6) 0.9567(4) 0.5317(4) 0.183(6) Uiso 1 1 d D . . . .
H11C H 0.404108 0.966233 0.514907 0.219 Uiso 0.5 1 calc R . P C 2
H11D H 0.355951 0.961515 0.524992 0.219 Uiso 0.5 1 calc R . P C 2
H11A H 0.402185 0.966132 0.513908 0.219 Uiso 0.5 1 calc R . P D 1
H11B H 0.400766 0.969085 0.549893 0.219 Uiso 0.5 1 calc R . P D 1
C188 C 0.6663(5) 0.6010(5) 0.1924(3) 0.155(5) Uiso 1 1 d D . . . .
H18C H 0.661310 0.631696 0.194914 0.186 Uiso 0.5 1 calc R . P E 2
H18D H 0.697754 0.596705 0.191987 0.186 Uiso 0.5 1 calc R . P E 2
H18A H 0.643678 0.598849 0.176189 0.186 Uiso 0.5 1 calc R . P F 1
H18B H 0.669098 0.631346 0.197611 0.186 Uiso 0.5 1 calc R . P F 1
C215 C 0.5428(6) 0.7049(5) 0.1975(3) 0.174(6) Uiso 1 1 d D . . . .
H21A H 0.536611 0.687186 0.179357 0.209 Uiso 1 1 calc R . . . .
H21B H 0.574319 0.707836 0.199776 0.209 Uiso 1 1 calc R . . . .
C143 C 0.3603(6) 0.9369(4) 0.4160(4) 0.187(7) Uiso 1 1 d D . . . .
H14A H 0.334342 0.944576 0.427210 0.225 Uiso 1 1 calc R . . . .
H14B H 0.384855 0.951589 0.426137 0.225 Uiso 1 1 calc R . . . .
C107 C 0.1120(6) 0.6557(7) 0.3335(5) 0.217(9) Uani 1 1 d D . . . .
H10A H 0.102500 0.682544 0.342762 0.260 Uiso 1 1 calc R . . . .
H10B H 0.125366 0.662634 0.313993 0.260 Uiso 1 1 calc R . . . .
C26 C 0.4104(7) 0.7811(6) 0.7635(5) 0.209(8) Uiso 1 1 d D . . . .
H26A H 0.409916 0.765653 0.783037 0.250 Uiso 1 1 calc R . . . .
H26B H 0.380224 0.785822 0.756708 0.250 Uiso 1 1 calc R . . . .
C161 C 0.8465(6) 0.7672(6) 0.6341(5) 0.186(6) Uiso 1 1 d . . . . .
H16A H 0.853984 0.791669 0.621200 0.223 Uiso 1 1 calc R . . . .
H16B H 0.829856 0.778159 0.651216 0.223 Uiso 1 1 calc R . . . .
C89 C 0.2908(7) 0.6880(7) 0.2308(4) 0.220(8) Uiso 1 1 d D . . . .
H89A H 0.260613 0.687882 0.237133 0.264 Uiso 1 1 calc R . . . .
H89B H 0.299752 0.717792 0.228161 0.264 Uiso 1 1 calc R . . . .
O78 O 0.2667(9) 0.6142(8) 0.5746(7) 0.384(13) Uiso 1 1 d D . . . .
C170 C 0.7209(6) 0.8736(6) 0.6375(4) 0.188(7) Uiso 1 1 d D . . . .
H17A H 0.747127 0.882577 0.627075 0.226 Uiso 1 1 calc R . . . .
H17B H 0.729780 0.859534 0.656737 0.226 Uiso 1 1 calc R . . . .
C60 C 0.1056(4) 0.3858(4) 0.5489(4) 0.102(3) Uani 1 1 d D U . . .
H60 H 0.079908 0.401965 0.549566 0.122 Uiso 1 1 calc R . . . .
C17 C 0.3126(8) 0.6589(7) 0.7842(5) 0.227(9) Uiso 1 1 d D . . . .
H17C H 0.332763 0.656548 0.801926 0.273 Uiso 0.5 1 calc R . P G 1
H17D H 0.312509 0.688764 0.777460 0.273 Uiso 0.5 1 calc R . P G 1
H17E H 0.282241 0.650254 0.785633 0.273 Uiso 0.5 1 calc R . P H 2
H17F H 0.311770 0.687617 0.775249 0.273 Uiso 0.5 1 calc R . P H 2
O91 O 0.3414(9) 0.4410(9) 0.2264(4) 0.358(12) Uiso 1 1 d D . . . .
O73 O 0.2396(5) 0.8151(6) 0.5484(5) 0.281(8) Uiso 1 1 d D . . . .
C98 C 0.1826(6) 0.5658(6) 0.2496(4) 0.194(7) Uiso 1 1 d D . . . .
H98A H 0.153457 0.554626 0.253060 0.232 Uiso 1 1 calc R . . . .
H98B H 0.181511 0.596980 0.251417 0.232 Uiso 1 1 calc R . . . .
O81 O 0.2202(5) 0.8026(6) 0.4572(5) 0.296(8) Uiso 1 1 d D . . . .
O89 O 0.4167(6) 0.5388(6) 0.2104(3) 0.277(7) Uiso 1 1 d D . . . .
C58 C 0.1657(5) 0.3561(4) 0.5739(4) 0.116(4) Uani 1 1 d D U . . .
C63 C 0.0539(9) 0.4059(9) 0.6419(4) 0.262(11) Uiso 1 1 d D . . . .
H63A H 0.022912 0.402988 0.644200 0.393 Uiso 1 1 calc R . . . .
H63B H 0.069033 0.387025 0.656283 0.393 Uiso 1 1 calc R . . . .
H63C H 0.062430 0.435260 0.646123 0.393 Uiso 1 1 calc R . . . .
C54 C 0.0162(7) 0.3787(7) 0.4663(4) 0.221(8) Uiso 1 1 d D . . . .
H54A H -0.014222 0.375965 0.470862 0.332 Uiso 1 1 calc R . . . .
H54B H 0.021006 0.405807 0.456125 0.332 Uiso 1 1 calc R . . . .
H54C H 0.024563 0.355500 0.452953 0.332 Uiso 1 1 calc R . . . .
O87 O 0.4795(8) 0.5258(8) 0.6845(4) 0.331(10) Uiso 1 1 d D . . . .
C173 C 0.6228(7) 0.8115(7) 0.6196(5) 0.168(6) Uani 1 1 d D U . . .
C175 C 0.5967(6) 0.7730(6) 0.6629(5) 0.151(6) Uani 1 1 d D U . . .
C177 C 0.6656(5) 0.8052(4) 0.6633(4) 0.134(5) Uani 1 1 d D U . . .
H177 H 0.692440 0.809701 0.673629 0.161 Uiso 1 1 calc R . . . .
C213 C 0.5663(5) 0.7333(5) 0.2605(3) 0.122(4) Uani 1 1 d D U . . .
H213 H 0.586689 0.736118 0.245082 0.147 Uiso 1 1 calc R . . . .
C212 C 0.5312(6) 0.7078(5) 0.2541(4) 0.134(5) Uani 1 1 d D U . . .
C86 C 0.3191(6) 0.6934(5) 0.2830(4) 0.141(5) Uani 1 1 d D U . . .
C105 C 0.1779(5) 0.5873(7) 0.3145(4) 0.149(5) Uani 1 1 d D U . . .
H105 H 0.170655 0.608130 0.299587 0.179 Uiso 1 1 calc R . . . .
C103 C 0.1773(7) 0.5643(8) 0.3657(5) 0.174(7) Uani 1 1 d D U . . .
C67 C 0.1687(5) 0.5248(7) 0.6161(3) 0.130(4) Uani 1 1 d D U . . .
C68 C 0.1267(5) 0.5184(5) 0.6042(3) 0.113(4) Uani 1 1 d D U . . .
C69 C 0.1096(5) 0.4785(5) 0.6008(3) 0.111(4) Uani 1 1 d D U . . .
H69 H 0.081842 0.475173 0.591682 0.134 Uiso 1 1 calc R . . . .
C64 C 0.1323(5) 0.4431(5) 0.6105(3) 0.112(4) Uani 1 1 d D U . . .
C194 C 0.7175(4) 0.6321(5) 0.2836(4) 0.108(4) Uani 1 1 d D U . . .
C183 C 0.5760(6) 0.5569(6) 0.2376(3) 0.142(5) Uani 1 1 d D U . . .
C186 C 0.5443(5) 0.6376(5) 0.2279(3) 0.129(4) Uani 1 1 d D U . . .
C195 C 0.6953(4) 0.6242(5) 0.2568(3) 0.111(4) Uani 1 1 d D U . . .
H195 H 0.692399 0.646787 0.242582 0.133 Uiso 1 1 calc R . . . .
C92 C 0.3424(6) 0.5916(6) 0.2645(3) 0.134(5) Uani 1 1 d D U . . .
C91 C 0.3098(6) 0.6209(5) 0.2619(3) 0.136(5) Uani 1 1 d D U . . .
C50 C 0.1066(5) 0.4218(5) 0.4774(3) 0.118(4) Uani 1 1 d D U . . .
C205 C 0.6143(4) 0.7803(4) 0.2942(3) 0.115(4) Uani 1 1 d D U . . .
H205 H 0.606305 0.802731 0.309084 0.138 Uiso 1 1 calc R . . . .
C42 C 0.1148(4) 0.5707(4) 0.5602(3) 0.109(4) Uani 1 1 d D U . . .
C202 C 0.6507(5) 0.7543(4) 0.3413(4) 0.114(4) Uani 1 1 d D U . . .
C204 C 0.6762(4) 0.7286(4) 0.2936(3) 0.106(3) Uani 1 1 d D U . . .
H204 H 0.674394 0.729047 0.272027 0.127 Uiso 1 1 calc R . . . .
C199 C 0.7072(4) 0.7029(4) 0.3080(3) 0.117(4) Uani 1 1 d D U . . .
C197 C 0.7566(4) 0.6967(4) 0.2636(3) 0.140(5) Uiso 1 1 d D . . . .
H19D H 0.774742 0.675950 0.253094 0.168 Uiso 1 1 calc R . . . .
H19E H 0.733025 0.704767 0.249244 0.168 Uiso 1 1 calc R . . . .
C30 C 0.4395(7) 0.7785(5) 0.6597(5) 0.163(6) Uani 1 1 d D U . . .
C33 C 0.3826(5) 0.7850(4) 0.6995(4) 0.123(4) Uani 1 1 d D U . . .
H33 H 0.361582 0.788950 0.714388 0.148 Uiso 1 1 calc R . . . .
C127 C 0.5612(5) 0.8959(5) 0.4852(4) 0.121(4) Uani 1 1 d D U . . .
C6 C 0.2982(5) 0.7774(5) 0.6493(4) 0.137(5) Uani 1 1 d D U . . .
C3 C 0.2452(5) 0.7120(5) 0.6283(4) 0.131(4) Uani 1 1 d D U . . .
C7 C 0.2224(4) 0.6934(4) 0.6813(3) 0.118(4) Uani 1 1 d D U . . .
H7 H 0.198036 0.680582 0.669195 0.141 Uiso 1 1 calc R . . . .
C15 C 0.2739(5) 0.6584(5) 0.7197(3) 0.122(4) Uani 1 1 d D U . . .
H15 H 0.272366 0.683201 0.731823 0.147 Uiso 1 1 calc R . . . .
C12 C 0.2775(6) 0.5882(6) 0.6878(4) 0.143(5) Uani 1 1 d D U . . .
C28 C 0.4208(6) 0.7677(5) 0.7089(5) 0.142(5) Uani 1 1 d D U . . .
C164 C 0.7694(6) 0.7533(6) 0.5700(4) 0.151(5) Uani 1 1 d D U . . .
C128 C 0.5895(5) 0.8615(5) 0.4843(4) 0.129(4) Uani 1 1 d D U . . .
C129 C 0.5972(5) 0.8406(5) 0.4578(4) 0.131(4) Uani 1 1 d D U . . .
C132 C 0.5404(4) 0.9069(4) 0.4581(4) 0.124(4) Uani 1 1 d D U . . .
H132 H 0.519593 0.928898 0.458247 0.149 Uiso 1 1 calc R . . . .
C192 C 0.7022(4) 0.5634(6) 0.2974(4) 0.135(5) Uani 1 1 d D U . . .
C123 C 0.4734(5) 0.9125(4) 0.5265(3) 0.114(4) Uani 1 1 d D U . . .
H123 H 0.469349 0.936433 0.513674 0.137 Uiso 1 1 calc R . . . .
C141 C 0.4465(6) 0.8938(4) 0.4091(3) 0.127(4) Uani 1 1 d D U . . .
H141 H 0.446853 0.920552 0.418842 0.153 Uiso 1 1 calc R . . . .
C118 C 0.4376(5) 0.8950(5) 0.5397(4) 0.129(4) Uani 1 1 d D U . . .
C111 C 0.3514(6) 0.8473(6) 0.5121(5) 0.154(5) Uani 1 1 d D U . . .
C150 C 0.6579(6) 0.7238(6) 0.7131(4) 0.140(5) Uani 1 1 d D U . . .
C4 C 0.2477(5) 0.7205(5) 0.6594(4) 0.131(4) Uani 1 1 d D U . . .
C131 C 0.5488(5) 0.8872(5) 0.4308(4) 0.131(4) Uani 1 1 d D U . . .
C210 C 0.5080(6) 0.7268(6) 0.3006(5) 0.161(6) Uani 1 1 d D U . . .
C23 C 0.4237(6) 0.7054(5) 0.7429(4) 0.143(5) Uani 1 1 d D U . . .
C87 C 0.2832(6) 0.7139(6) 0.2938(4) 0.154(6) Uani 1 1 d D U . . .
H87 H 0.256509 0.711470 0.282907 0.184 Uiso 1 1 calc R . . . .
C109 C 0.3392(6) 0.8375(6) 0.4588(5) 0.164(5) Uani 1 1 d D U . . .
C104 C 0.1655(5) 0.5952(7) 0.3440(5) 0.161(6) Uani 1 1 d D U . . .
C154 C 0.7787(5) 0.6629(6) 0.6782(4) 0.138(5) Uani 1 1 d D U . . .
C185 C 0.5878(5) 0.6281(5) 0.2235(3) 0.126(4) Uani 1 1 d D U . . .
H185 H 0.606922 0.650067 0.218116 0.152 Uiso 1 1 calc R . . . .
C138 C 0.4471(8) 0.8153(8) 0.3842(5) 0.185(7) Uani 1 1 d D U . . .
C119 C 0.4428(7) 0.8612(5) 0.5592(4) 0.161(6) Uani 1 1 d D U . . .
C166 C 0.7115(6) 0.8012(6) 0.5696(4) 0.154(5) Uani 1 1 d D U . . .
C130 C 0.5785(5) 0.8550(5) 0.4307(4) 0.134(4) Uani 1 1 d D U . . .
C78 C 0.1773(5) 0.6688(6) 0.3666(4) 0.148(5) Uani 1 1 d D U . . .
C178 C 0.6408(5) 0.7675(5) 0.7106(4) 0.147(5) Uani 1 1 d D U . . .
H178 H 0.611283 0.765917 0.718799 0.176 Uiso 1 1 calc R . . . .
C112 C 0.3719(5) 0.8859(5) 0.5070(4) 0.150(5) Uani 1 1 d D U . . .
C145 C 0.6284(7) 0.6904(7) 0.7134(4) 0.163(6) Uani 1 1 d D U . . .
C124 C 0.5520(4) 0.9165(3) 0.5159(3) 0.118(4) Uani 1 1 d D U . . .
H124 H 0.577710 0.911017 0.529441 0.141 Uiso 1 1 calc R . . . .
C73 C 0.1909(6) 0.6691(6) 0.3970(4) 0.149(5) Uani 1 1 d D U . . .
C158 C 0.8036(5) 0.6990(6) 0.6315(4) 0.142(5) Uani 1 1 d D U . . .
C75 C 0.2381(6) 0.7273(6) 0.3875(5) 0.163(6) Uani 1 1 d D U . . .
C125 C 0.5496(5) 0.9646(3) 0.5115(3) 0.144(5) Uiso 1 1 d D . . . .
H12A H 0.523451 0.971424 0.499112 0.172 Uiso 1 1 calc R . . . .
H12B H 0.574664 0.973956 0.500023 0.172 Uiso 1 1 calc R . . . .
C148 C 0.7179(5) 0.6743(6) 0.7113(4) 0.151(5) Uani 1 1 d D U . . .
C126 C 0.5485(5) 0.9894(5) 0.5416(3) 0.157(5) Uiso 1 1 d D . . . .
H12C H 0.546941 1.019743 0.537222 0.235 Uiso 1 1 calc R . . . .
H12D H 0.523342 0.980799 0.552856 0.235 Uiso 1 1 calc R . . . .
H12E H 0.574600 0.983333 0.553768 0.235 Uiso 1 1 calc R . . . .
C77 C 0.1967(6) 0.6973(6) 0.3472(4) 0.158(6) Uani 1 1 d D U . . .
H77 H 0.189215 0.696224 0.326157 0.190 Uiso 1 1 calc R . . . .
C179 C 0.6638(6) 0.8025(5) 0.7295(4) 0.180(6) Uiso 1 1 d D . . . .
H17G H 0.693724 0.805209 0.722871 0.216 Uiso 1 1 calc R . . . .
H17H H 0.649161 0.829855 0.725779 0.216 Uiso 1 1 calc R . . . .
C53 C 0.0435(4) 0.3769(5) 0.4962(3) 0.153(5) Uiso 1 1 d D . . . .
H53A H 0.034205 0.400006 0.509741 0.183 Uiso 1 1 calc R . . . .
H53B H 0.037757 0.349768 0.506573 0.183 Uiso 1 1 calc R . . . .
O93 O 0.1852(6) 0.2290(6) 0.5120(5) 0.286(8) Uiso 1 1 d D . . . .
O76 O 0.1605(5) 0.7193(6) 0.5623(4) 0.279(8) Uiso 1 1 d D . . . .
C35 C 0.3061(5) 0.8384(5) 0.6861(3) 0.162(5) Uiso 1 1 d D . . . .
H35A H 0.303675 0.820245 0.704270 0.194 Uiso 1 1 calc R . . . .
H35B H 0.276588 0.845185 0.678704 0.194 Uiso 1 1 calc R . . . .
C207 C 0.6633(6) 0.8360(6) 0.2766(5) 0.213(8) Uiso 1 1 d D . . . .
H20C H 0.674049 0.851340 0.259013 0.319 Uiso 1 1 calc R . . . .
H20D H 0.650034 0.856100 0.290455 0.319 Uiso 1 1 calc R . . . .
H20E H 0.687205 0.821639 0.287233 0.319 Uiso 1 1 calc R . . . .
O82 O 0.3263(8) 0.6973(7) 0.4695(7) 0.215(10) Uiso 0.5 1 d D . P I 1
C108 C 0.0725(9) 0.6272(11) 0.3272(9) 0.354(18) Uiso 1 1 d D . . . .
H10C H 0.052078 0.641947 0.313537 0.531 Uiso 1 1 calc R . . . .
H10D H 0.081657 0.600847 0.317601 0.531 Uiso 1 1 calc R . . . .
H10E H 0.058796 0.620752 0.346363 0.531 Uiso 1 1 calc R . . . .
C152 C 0.7912(6) 0.6954(7) 0.7314(5) 0.194(7) Uiso 1 1 d D . . . .
H15A H 0.788019 0.724011 0.722411 0.232 Uiso 1 1 calc R . . . .
H15B H 0.777715 0.695824 0.751459 0.232 Uiso 1 1 calc R . . . .
C135 C 0.5669(7) 0.9702(11) 0.4010(9) 0.343(17) Uiso 1 1 d D . . . .
H13C H 0.564339 1.001017 0.399061 0.514 Uiso 1 1 calc R . . . .
H13D H 0.580087 0.963261 0.420906 0.514 Uiso 1 1 calc R . . . .
H13E H 0.584866 0.959293 0.384913 0.514 Uiso 1 1 calc R . . . .
O94 O 0.2841(7) 0.3376(7) 0.4926(6) 0.334(10) Uiso 1 1 d D . . . .
C72 C 0.0417(7) 0.5537(7) 0.6300(3) 0.112(7) Uiso 0.5 1 d D . P J 2
H72A H 0.010279 0.553632 0.630554 0.169 Uiso 0.5 1 calc R . P J 2
H72B H 0.052882 0.527191 0.638575 0.169 Uiso 0.5 1 calc R . P J 2
H72C H 0.053023 0.577613 0.641885 0.169 Uiso 0.5 1 calc R . P J 2
C144 C 0.3550(9) 0.9546(9) 0.3835(5) 0.281(12) Uiso 1 1 d D . . . .
H14C H 0.350713 0.985293 0.384400 0.421 Uiso 1 1 calc R . . . .
H14D H 0.380841 0.948419 0.372188 0.421 Uiso 1 1 calc R . . . .
H14E H 0.330109 0.941375 0.373266 0.421 Uiso 1 1 calc R . . . .
C216 C 0.5232(14) 0.7490(9) 0.1921(11) 0.43(3) Uiso 1 1 d D . . . .
H21C H 0.535219 0.761565 0.173884 0.645 Uiso 1 1 calc R . . . .
H21D H 0.491987 0.746413 0.189256 0.645 Uiso 1 1 calc R . . . .
H21E H 0.529753 0.767095 0.209707 0.645 Uiso 1 1 calc R . . . .
C171 C 0.6931(9) 0.9130(8) 0.6444(7) 0.289(13) Uiso 1 1 d D . . . .
H17I H 0.709676 0.932619 0.657310 0.433 Uiso 1 1 calc R . . . .
H17J H 0.684669 0.927063 0.625268 0.433 Uiso 1 1 calc R . . . .
H17K H 0.667351 0.904060 0.654879 0.433 Uiso 1 1 calc R . . . .
O62 O 0.5089(4) 0.5340(4) 0.2534(3) 0.178(4) Uani 1 1 d . U . . .
O67 O 0.7392(3) 0.6803(3) 0.3563(2) 0.133(3) Uani 1 1 d . U . . .
O69 O 0.6236(3) 0.7765(3) 0.3590(2) 0.130(3) Uani 1 1 d . U . . .
O13 O 0.1707(3) 0.6170(3) 0.5791(2) 0.131(3) Uani 1 1 d . U . . .
O21 O 0.1920(3) 0.3470(3) 0.6004(2) 0.138(3) Uani 1 1 d . U . . .
O15 O 0.1506(3) 0.6003(3) 0.4730(2) 0.134(3) Uani 1 1 d . U . . .
O3 O 0.2204(3) 0.6787(3) 0.6162(2) 0.138(3) Uani 1 1 d . U . . .
O20 O 0.2154(4) 0.3164(4) 0.54630(19) 0.146(3) Uani 1 1 d . U . . .
O68 O 0.6858(3) 0.7299(3) 0.3871(2) 0.144(3) Uani 1 1 d . U . . .
O66 O 0.7415(3) 0.6070(3) 0.3336(3) 0.147(3) Uani 1 1 d . U . . .
O43 O 0.6109(4) 0.8468(3) 0.5123(2) 0.152(3) Uani 1 1 d . U . . .
O1 O 0.3184(4) 0.7877(3) 0.5969(2) 0.152(3) Uani 1 1 d . U . . .
O14 O 0.1891(3) 0.6377(4) 0.5209(2) 0.149(3) Uani 1 1 d . U . . .
O19 O 0.1712(3) 0.3308(3) 0.4936(2) 0.145(3) Uani 1 1 d . U . . .
O49 O 0.5850(3) 0.6946(3) 0.7142(3) 0.153(4) Uani 1 1 d . U . . .
O55 O 0.7917(3) 0.7208(4) 0.5528(2) 0.155(3) Uani 1 1 d . U . . .
O25 O 0.1765(3) 0.6410(4) 0.4184(2) 0.152(3) Uani 1 1 d . U . . .
O31 O 0.3856(4) 0.6043(3) 0.2640(3) 0.166(4) Uani 1 1 d . U . . .
O63 O 0.5901(3) 0.5146(4) 0.2424(2) 0.145(3) Uani 1 1 d . U . . .
O45 O 0.5879(4) 0.8325(3) 0.4053(3) 0.156(4) Uani 1 1 d . U . . .
O70 O 0.5479(4) 0.7690(4) 0.3368(3) 0.178(4) Uani 1 1 d . U . . .
O65 O 0.7074(4) 0.5288(4) 0.3192(3) 0.181(4) Uani 1 1 d . U . . .
O32 O 0.3695(4) 0.5216(4) 0.2730(3) 0.169(4) Uani 1 1 d . U . . .
O42 O 0.5566(5) 0.8425(4) 0.5532(3) 0.187(5) Uani 1 1 d . U . . .
O27 O 0.2680(4) 0.7551(4) 0.3984(3) 0.174(4) Uani 1 1 d . U . . .
O22 O 0.1954(4) 0.4120(4) 0.6346(3) 0.182(4) Uani 1 1 d . U . . .
O44 O 0.6286(4) 0.8094(4) 0.4578(2) 0.173(4) Uani 1 1 d . U . . .
O30 O 0.3929(4) 0.6722(4) 0.2914(4) 0.205(5) Uani 1 1 d . U . . .
O33 O 0.2904(3) 0.4910(4) 0.2801(3) 0.169(4) Uani 1 1 d . U . . .
O4 O 0.2267(4) 0.6153(3) 0.6515(3) 0.179(4) Uani 1 1 d . U . . .
O12 O 0.3936(4) 0.7980(5) 0.6196(4) 0.195(5) Uani 1 1 d . U . . .
O8 O 0.4779(4) 0.6053(4) 0.7329(3) 0.174(4) Uani 1 1 d . U . . .
O38 O 0.3121(4) 0.7882(4) 0.4941(3) 0.182(4) Uani 1 1 d . U . . .
O64 O 0.6645(4) 0.5130(4) 0.2636(3) 0.200(5) Uani 1 1 d . U . . .
O28 O 0.3264(6) 0.7638(7) 0.3597(5) 0.268(8) Uani 1 1 d . U . . .
O34 O 0.2326(5) 0.4860(6) 0.3192(4) 0.206(6) Uani 1 1 d . U . . .
O18 O 0.1636(5) 0.3862(5) 0.4520(3) 0.213(6) Uani 1 1 d . U . . .
O29 O 0.3987(5) 0.7206(6) 0.3435(4) 0.262(9) Uani 1 1 d . U . . .
O26 O 0.2316(4) 0.7011(4) 0.4379(3) 0.171(4) Uani 1 1 d . U . . .
O35 O 0.2115(6) 0.4943(6) 0.3768(3) 0.261(8) Uani 1 1 d . U . . .
O36 O 0.1692(8) 0.5686(6) 0.3942(4) 0.296(11) Uani 1 1 d . U . . .
O72 O 0.4636(5) 0.6826(5) 0.2696(4) 0.233(7) Uani 1 1 d . U . . .
O90 O 0.4492(8) 0.5519(8) 0.3157(4) 0.344(11) Uiso 1 1 d D . . . .
O77 O 0.2851(6) 0.6366(8) 0.5430(6) 0.326(10) Uiso 1 1 d D . . . .
C80 C 0.2155(8) 0.7742(8) 0.3083(5) 0.239(9) Uiso 1 1 d D . . . .
H80A H 0.200467 0.752263 0.295968 0.286 Uiso 1 1 calc R . . . .
H80B H 0.231840 0.792486 0.294502 0.286 Uiso 1 1 calc R . . . .
O71 O 0.4768(4) 0.7232(5) 0.3263(4) 0.233(7) Uani 1 1 d . U . . .
O2 O 0.2672(4) 0.7254(4) 0.5783(3) 0.166(4) Uani 1 1 d . U . . .
C99 C 0.1962(9) 0.5537(9) 0.2175(5) 0.281(12) Uiso 1 1 d D . . . .
H99A H 0.175607 0.565435 0.202455 0.421 Uiso 1 1 calc R . . . .
H99B H 0.224777 0.565106 0.213928 0.421 Uiso 1 1 calc R . . . .
H99C H 0.196756 0.522802 0.215569 0.421 Uiso 1 1 calc R . . . .
O88 O 0.4017(11) 0.510(3) 0.7118(9) 0.95(8) Uiso 1 1 d D . . . .
O5 O 0.2785(4) 0.5516(4) 0.6696(3) 0.186(4) Uani 1 1 d . U . . .
O7 O 0.3999(3) 0.5741(4) 0.7453(2) 0.148(3) Uani 1 1 d . U . . .
O6 O 0.3297(4) 0.5590(4) 0.7181(3) 0.185(5) Uani 1 1 d . U . . .
O24 O 0.1877(4) 0.5616(4) 0.6173(2) 0.162(4) Uani 1 1 d . U . . .
O10 O 0.4932(5) 0.7532(5) 0.6947(4) 0.221(6) Uani 1 1 d . U . . .
O39 O 0.3429(4) 0.8330(3) 0.5413(3) 0.170(4) Uani 1 1 d . U . . .
O11 O 0.4731(5) 0.7747(5) 0.6367(4) 0.223(6) Uani 1 1 d . U . . .
O37 O 0.3215(4) 0.8114(4) 0.4358(3) 0.176(4) Uani 1 1 d . U . . .
O58 O 0.6168(4) 0.8287(6) 0.5886(4) 0.230(6) Uani 1 1 d . U . . .
O56 O 0.7246(3) 0.7620(4) 0.5258(3) 0.159(4) Uani 1 1 d . U . . .
O59 O 0.5529(6) 0.7808(6) 0.6182(4) 0.250(7) Uani 1 1 d . U . . .
O61 O 0.4738(3) 0.6105(3) 0.2468(3) 0.160(4) Uani 1 1 d . U . . .
O51 O 0.7007(3) 0.5989(5) 0.7124(3) 0.183(4) Uani 1 1 d . U . . .
O57 O 0.6761(4) 0.8191(4) 0.5549(2) 0.164(4) Uani 1 1 d . U . . .
O52 O 0.7600(5) 0.5916(6) 0.6729(5) 0.247(8) Uani 1 1 d . U . . .
O60 O 0.5669(4) 0.7512(4) 0.6732(3) 0.179(5) Uani 1 1 d . U . . .
O53 O 0.7801(6) 0.5904(5) 0.6140(4) 0.249(7) Uani 1 1 d . U . . .
O9 O 0.4961(3) 0.6883(3) 0.7288(2) 0.154(3) Uani 1 1 d . U . . .
O54 O 0.8128(6) 0.6613(5) 0.5853(4) 0.247(8) Uani 1 1 d . U . . .
O48 O 0.3719(6) 0.8065(5) 0.3924(3) 0.245(8) Uani 1 1 d . U . . .
O47 O 0.4498(7) 0.7749(5) 0.3710(4) 0.266(8) Uani 1 1 d . U . . .
O46 O 0.5220(6) 0.8225(5) 0.3728(4) 0.228(6) Uani 1 1 d . U . . .
O23 O 0.2304(4) 0.4919(4) 0.6392(3) 0.192(5) Uani 1 1 d . U . . .
O50 O 0.6171(4) 0.6167(4) 0.7170(3) 0.186(4) Uani 1 1 d . U . . .
O41 O 0.4900(4) 0.8081(4) 0.5818(3) 0.199(5) Uani 1 1 d . U . . .
O40 O 0.4093(4) 0.8449(5) 0.5755(3) 0.208(6) Uani 1 1 d . U . . .
O17 O 0.1938(5) 0.4571(6) 0.4308(3) 0.241(7) Uani 1 1 d . U . . .
O99 O 0.5790(9) 0.7335(12) 0.4084(10) 0.297(17) Uiso 0.5 1 d D . P K 2
O86 O 0.4814(7) 0.5486(6) 0.7937(4) 0.287(8) Uiso 1 1 d D . . . .
O16 O 0.1546(4) 0.5322(4) 0.4411(2) 0.173(4) Uani 1 1 d . U . . .
O80 O 0.2622(6) 0.6159(8) 0.4740(6) 0.342(11) Uiso 1 1 d D . . . .
O79 O 0.1390(6) 0.7018(6) 0.4713(5) 0.289(8) Uiso 1 1 d D . . . .
O85 O 0.5330(7) 0.5836(7) 0.6694(5) 0.301(9) Uiso 1 1 d . . . . .
O84 O 0.5260(11) 0.6468(12) 0.6693(5) 0.438(17) Uiso 1 1 d D . . . .
O101 O 0.6116(9) 0.7517(10) 0.5254(7) 0.423(16) Uiso 1 1 d D . . . .
O83 O 0.5607(7) 0.6414(7) 0.7747(4) 0.294(8) Uiso 1 1 d D . . . .
O100 O 0.7127(7) 0.8533(6) 0.4892(5) 0.311(9) Uiso 1 1 d D . . . .
C90 C 0.2944(8) 0.6642(8) 0.2006(5) 0.247(10) Uiso 1 1 d D . . . .
H90A H 0.276049 0.677900 0.185058 0.371 Uiso 1 1 calc R . . . .
H90B H 0.324222 0.664691 0.194294 0.371 Uiso 1 1 calc R . . . .
H90C H 0.285148 0.634830 0.203251 0.371 Uiso 1 1 calc R . . . .
Cl3 Cl 0.70996(12) 0.75067(11) 0.45550(8) 0.1360(12) Uani 1 1 d . . . . .
Cl1 Cl 0.24348(13) 0.71778(13) 0.50785(9) 0.1510(14) Uani 1 1 d . . . . .
Cl2 Cl 0.44420(11) 0.45760(13) 0.26512(10) 0.1500(13) Uani 1 1 d . . . . .
Ca5 Ca 0.54536(10) 0.63016(11) 0.72136(11) 0.1810(16) Uani 1 1 d D . . . .
Ca10 Ca 0.25683(10) 0.30510(11) 0.58968(6) 0.1485(12) Uani 1 1 d D . . . .
Ca8 Ca 0.35642(10) 0.45146(11) 0.27946(11) 0.1765(15) Uani 1 1 d D . . . .
Ca4 Ca 0.27836(14) 0.75352(13) 0.45377(9) 0.1944(17) Uani 1 1 d D . . . .
Ca6 Ca 0.46444(11) 0.53389(12) 0.73981(12) 0.2000(19) Uani 1 1 d D . . . .
Ca11 Ca 0.64258(14) 0.77619(12) 0.41306(7) 0.1783(16) Uani 1 1 d D . . . .
Ca3 Ca 0.19962(10) 0.65728(12) 0.47094(7) 0.1590(13) Uani 1 1 d D . . . .
Ca2 Ca 0.22036(11) 0.67236(11) 0.56126(7) 0.1569(13) Uani 1 1 d D . . . .
Ca9 Ca 0.23258(12) 0.28477(13) 0.50028(7) 0.1738(15) Uani 1 1 d D . . . .
Ca12 Ca 0.66664(14) 0.79461(13) 0.50244(8) 0.1830(17) Uani 1 1 d D . . . .
Ca7 Ca 0.43686(9) 0.54802(11) 0.26254(11) 0.1802(16) Uani 1 1 d D . . . .
Ca1 Ca 0.30212(15) 0.76758(13) 0.54435(8) 0.1905(17) Uani 1 1 d D . . . .
C8 C 0.2025(4) 0.7214(4) 0.7058(3) 0.131(4) Uiso 1 1 d D . . . .
H8A H 0.188339 0.702632 0.720421 0.157 Uiso 1 1 calc R . . . .
H8B H 0.226220 0.735973 0.717032 0.157 Uiso 1 1 calc R . . . .
C9 C 0.1699(5) 0.7551(5) 0.6952(4) 0.160(5) Uiso 1 1 d D . . . .
H9A H 0.159752 0.770662 0.712814 0.240 Uiso 1 1 calc R . . . .
H9B H 0.183557 0.774789 0.681244 0.240 Uiso 1 1 calc R . . . .
H9C H 0.145519 0.741309 0.684647 0.240 Uiso 1 1 calc R . . . .
O97 O 0.6948(6) 0.8292(5) 0.4011(5) 0.295(8) Uiso 1 1 d D . . . .
O92 O 0.3767(8) 0.4624(8) 0.3313(4) 0.343(11) Uiso 1 1 d D . . . .
O96 O 0.3044(9) 0.3586(8) 0.5737(7) 0.394(14) Uiso 1 1 d D . . . .
C180 C 0.6638(10) 0.7922(11) 0.7634(5) 0.310(15) Uiso 1 1 d D . . . .
H18E H 0.678555 0.814752 0.774819 0.464 Uiso 1 1 calc R . . . .
H18F H 0.634177 0.789897 0.769993 0.464 Uiso 1 1 calc R . . . .
H18G H 0.678693 0.765278 0.767088 0.464 Uiso 1 1 calc R . . . .
O75 O 0.3426(8) 0.7030(6) 0.5319(6) 0.329(10) Uiso 1 1 d D . . . .
C36 C 0.3283(8) 0.8804(7) 0.6961(6) 0.272(12) Uiso 1 1 d D . . . .
H36A H 0.311630 0.894011 0.711811 0.408 Uiso 1 1 calc R . . . .
H36B H 0.357278 0.874249 0.704141 0.408 Uiso 1 1 calc R . . . .
H36C H 0.330098 0.899274 0.678489 0.408 Uiso 1 1 calc R . . . .
C27 C 0.4313(11) 0.8245(8) 0.7694(9) 0.351(18) Uiso 1 1 d D . . . .
H27A H 0.415134 0.839855 0.784628 0.526 Uiso 1 1 calc R . . . .
H27B H 0.460937 0.820541 0.776852 0.526 Uiso 1 1 calc R . . . .
H27C H 0.431134 0.840786 0.750424 0.526 Uiso 1 1 calc R . . . .
O74 O 0.3771(6) 0.7423(9) 0.5545(7) 0.379(13) Uiso 1 1 d D . . . .
O98 O 0.6132(8) 0.7132(6) 0.4354(6) 0.205(9) Uiso 0.5 1 d D . P K 1
C153 C 0.8397(8) 0.6855(12) 0.7361(8) 0.337(17) Uiso 1 1 d D . . . .
H15C H 0.853001 0.706963 0.749367 0.506 Uiso 1 1 calc R . . . .
H15D H 0.843173 0.657539 0.745434 0.506 Uiso 1 1 calc R . . . .
H15E H 0.853487 0.685755 0.716357 0.506 Uiso 1 1 calc R . . . .
C117 C 0.3950(11) 0.9864(10) 0.5578(6) 0.169(11) Uiso 0.5 1 d D . P L 2
H11E H 0.389113 1.015535 0.551208 0.253 Uiso 0.5 1 calc R . P L 2
H11F H 0.376572 0.979222 0.574673 0.253 Uiso 0.5 1 calc R . P L 2
H11G H 0.425154 0.983982 0.564499 0.253 Uiso 0.5 1 calc R . P L 2
C72' C 0.0282(12) 0.5977(10) 0.5934(9) 0.203(15) Uiso 0.5 1 d D . P J 1
H72D H -0.001847 0.590717 0.597011 0.304 Uiso 0.5 1 calc R . P J 1
H72E H 0.038215 0.618896 0.608214 0.304 Uiso 0.5 1 calc R . P J 1
H72F H 0.030646 0.608970 0.572797 0.304 Uiso 0.5 1 calc R . P J 1
C189 C 0.6471(12) 0.5878(13) 0.1612(6) 0.202(15) Uiso 0.5 1 d D . P M 2
H18H H 0.660224 0.604452 0.145227 0.303 Uiso 0.5 1 calc R . P M 2
H18I H 0.652641 0.557648 0.157852 0.303 Uiso 0.5 1 calc R . P M 2
H18J H 0.616054 0.592776 0.160791 0.303 Uiso 0.5 1 calc R . P M 2
C81 C 0.1829(11) 0.8008(11) 0.3256(8) 0.350(18) Uiso 1 1 d D . . . .
H81A H 0.162931 0.814518 0.311003 0.524 Uiso 1 1 calc R . . . .
H81B H 0.166821 0.782454 0.339095 0.524 Uiso 1 1 calc R . . . .
H81C H 0.198066 0.822512 0.337635 0.524 Uiso 1 1 calc R . . . .
C89' C 0.7085(9) 0.5875(12) 0.1783(9) 0.197(14) Uiso 0.5 1 d D . P M 1
H89C H 0.714070 0.605354 0.160698 0.296 Uiso 0.5 1 calc R . P M 1
H89D H 0.732014 0.590562 0.193455 0.296 Uiso 0.5 1 calc R . P M 1
H89E H 0.706424 0.557849 0.171890 0.296 Uiso 0.5 1 calc R . P M 1
C17' C 0.3412(10) 0.9773(15) 0.5290(11) 0.240(19) Uiso 0.5 1 d D . P L 1
H17L H 0.344295 1.008129 0.527830 0.361 Uiso 0.5 1 calc R . P L 1
H17M H 0.326149 0.966978 0.510601 0.361 Uiso 0.5 1 calc R . P L 1
H17N H 0.324720 0.969953 0.546860 0.361 Uiso 0.5 1 calc R . P L 1
C162 C 0.8858(12) 0.7482(12) 0.6462(9) 0.342(17) Uiso 1 1 d . . . . .
H16C H 0.902296 0.769362 0.657908 0.513 Uiso 1 1 calc R . . . .
H16D H 0.878798 0.724440 0.659453 0.513 Uiso 1 1 calc R . . . .
H16E H 0.902961 0.737968 0.629394 0.513 Uiso 1 1 calc R . . . .
O5AA O 0.3395(9) 0.7129(12) 0.4415(10) 0.295(17) Uiso 0.5 1 d D . P I 2
C18 C 0.2675(14) 0.647(2) 0.7942(17) 0.35(4) Uiso 0.5 1 d D . P N 1
H18K H 0.259117 0.666095 0.810671 0.523 Uiso 0.5 1 calc R . P N 1
H18L H 0.247114 0.650122 0.776969 0.523 Uiso 0.5 1 calc R . P N 1
H18M H 0.267395 0.617863 0.801469 0.523 Uiso 0.5 1 calc R . P N 1
C18' C 0.327(4) 0.667(4) 0.8175(11) 0.57(9) Uiso 0.5 1 d D . P N 2
H18N H 0.307640 0.687066 0.826696 0.853 Uiso 0.5 1 calc R . P N 2
H18O H 0.326268 0.639944 0.828754 0.853 Uiso 0.5 1 calc R . P N 2
H18P H 0.356291 0.677932 0.818196 0.853 Uiso 0.5 1 calc R . P N 2

loop_
_atom_site_aniso_label
_atom_site_aniso_U_11
_atom_site_aniso_U_22
_atom_site_aniso_U_33
_atom_site_aniso_U_23
_atom_site_aniso_U_13
_atom_site_aniso_U_12
C114 0.155(13) 0.136(13) 0.165(16) 0.046(13) 0.022(12) -0.013(10)
C39 0.086(9) 0.128(10) 0.116(13) 0.012(9) -0.006(9) -0.042(8)
C203 0.105(10) 0.119(10) 0.106(11) 0.038(9) 0.014(10) 0.006(9)
C57 0.114(12) 0.116(9) 0.100(13) 0.002(8) 0.006(11) 0.038(9)
C37 0.098(10) 0.127(10) 0.101(12) 0.015(9) 0.040(10) -0.013(8)
C65 0.112(12) 0.153(15) 0.131(10) -0.036(10) 0.019(9) -0.007(13)
C193 0.127(11) 0.088(11) 0.154(15) 0.013(12) 0.025(11) 0.002(9)
C66 0.124(15) 0.153(16) 0.143(12) -0.021(11) 0.012(11) -0.016(13)
C61 0.099(9) 0.136(12) 0.120(12) 0.014(9) 0.011(8) 0.017(9)
C59 0.133(12) 0.123(10) 0.096(11) -0.008(9) 0.038(11) 0.010(9)
C174 0.113(14) 0.196(16) 0.173(17) -0.044(14) -0.030(14) 0.005(11)
C70 0.084(8) 0.134(11) 0.095(10) -0.008(8) 0.010(7) -0.002(8)
C46 0.082(9) 0.127(13) 0.108(9) -0.004(9) 0.010(8) -0.005(10)
C43 0.086(9) 0.148(13) 0.122(11) 0.031(9) 0.015(8) 0.003(9)
C190 0.092(9) 0.128(12) 0.124(12) 0.021(11) 0.022(9) 0.006(9)
C10 0.117(10) 0.127(12) 0.106(11) -0.029(11) 0.035(9) -0.028(10)
C55 0.108(11) 0.124(10) 0.121(13) 0.007(9) -0.007(11) 0.013(8)
C196 0.100(8) 0.133(11) 0.078(8) 0.025(7) 0.018(7) 0.028(9)
C11 0.126(11) 0.141(15) 0.113(12) -0.014(11) 0.028(10) -0.003(11)
C136 0.182(16) 0.115(13) 0.143(12) 0.027(10) 0.015(11) 0.040(14)
C172 0.141(14) 0.136(11) 0.138(13) -0.031(10) 0.010(13) -0.003(11)
C200 0.111(10) 0.131(10) 0.112(12) 0.026(10) 0.017(10) 0.021(9)
C38 0.084(10) 0.139(11) 0.124(14) -0.006(10) 0.014(10) -0.024(9)
C121 0.114(13) 0.104(11) 0.151(12) 0.008(10) 0.022(10) 0.014(11)
C40 0.090(9) 0.125(10) 0.123(13) -0.001(10) -0.032(10) -0.011(8)
C85 0.135(15) 0.140(13) 0.206(18) 0.026(12) 0.039(16) -0.018(13)
C41 0.095(9) 0.111(9) 0.083(9) 0.016(8) 0.010(8) -0.004(7)
C201 0.113(10) 0.126(10) 0.123(14) 0.004(10) 0.033(10) 0.045(9)
C191 0.103(10) 0.175(17) 0.132(12) 0.024(13) -0.019(9) 0.021(11)
C100 0.103(12) 0.210(19) 0.123(15) 0.019(16) 0.009(11) -0.030(11)
C176 0.128(13) 0.124(11) 0.130(13) -0.042(10) -0.005(11) -0.007(10)
C101 0.137(16) 0.21(2) 0.137(18) 0.06(2) -0.038(15) -0.056(16)
C137 0.193(17) 0.119(14) 0.155(12) 0.012(11) 0.031(12) 0.036(14)
C208 0.124(13) 0.150(12) 0.116(12) 0.018(10) 0.025(11) 0.048(11)
C209 0.116(13) 0.172(14) 0.137(14) 0.020(12) 0.050(12) 0.027(11)
C184 0.076(11) 0.143(13) 0.140(10) -0.002(9) 0.012(8) 0.007(10)
C120 0.174(17) 0.117(13) 0.158(12) 0.012(10) 0.021(13) 0.023(13)
C2 0.129(11) 0.123(12) 0.130(15) -0.009(12) 0.027(11) -0.010(10)
C49 0.119(13) 0.161(16) 0.121(11) 0.000(11) 0.004(10) 0.013(13)
C32 0.146(15) 0.085(9) 0.156(15) -0.023(9) 0.018(13) 0.002(9)
C14 0.105(11) 0.129(13) 0.176(15) -0.016(12) 0.046(11) 0.015(10)
C31 0.164(16) 0.103(10) 0.147(16) 0.001(11) 0.030(15) 0.002(10)
C122 0.136(14) 0.086(10) 0.151(11) -0.021(9) 0.023(11) 0.014(11)
C110 0.149(12) 0.155(15) 0.148(15) 0.029(13) 0.034(11) -0.040(11)
C29 0.163(17) 0.147(13) 0.169(16) 0.005(12) 0.037(16) -0.001(12)
C93 0.107(14) 0.177(16) 0.141(11) 0.007(10) 0.008(9) -0.002(15)
C187 0.124(12) 0.137(11) 0.100(9) 0.009(8) -0.013(9) -0.017(9)
C182 0.094(12) 0.148(15) 0.188(13) 0.012(11) 0.014(10) -0.006(13)
C1 0.153(12) 0.114(11) 0.136(13) -0.004(12) 0.029(12) -0.026(10)
C96 0.100(12) 0.180(15) 0.140(11) 0.011(10) 0.002(8) 0.015(12)
C181 0.138(16) 0.134(14) 0.183(13) 0.033(11) -0.003(11) 0.007(13)
C22 0.129(15) 0.155(16) 0.190(14) -0.019(12) 0.024(11) -0.015(15)
C133 0.135(13) 0.101(11) 0.199(18) 0.012(10) 0.035(12) -0.002(9)
C51 0.074(8) 0.124(11) 0.087(8) -0.006(8) 0.004(6) 0.006(9)
C13 0.138(13) 0.138(14) 0.152(14) 0.005(13) 0.011(11) -0.011(13)
C34 0.133(13) 0.122(11) 0.144(12) -0.023(9) 0.030(10) -0.007(11)
C47 0.119(12) 0.138(14) 0.117(10) 0.001(10) 0.021(10) -0.002(11)
C5 0.136(11) 0.126(11) 0.149(13) -0.033(11) 0.019(10) -0.006(10)
C115 0.150(15) 0.110(11) 0.151(13) 0.027(10) 0.031(10) -0.007(10)
C76 0.144(13) 0.152(13) 0.170(15) 0.059(13) 0.075(13) -0.003(10)
C139 0.22(2) 0.163(17) 0.163(15) 0.030(13) 0.022(14) -0.045(19)
C165 0.162(15) 0.150(13) 0.152(17) -0.013(13) 0.009(13) 0.040(12)
C214 0.097(10) 0.168(15) 0.133(12) 0.047(12) 0.008(8) -0.018(10)
C82 0.168(17) 0.138(13) 0.202(18) 0.042(12) 0.047(17) 0.013(13)
C48 0.119(12) 0.196(18) 0.125(11) -0.008(12) 0.038(10) 0.027(13)
C167 0.139(12) 0.128(12) 0.155(14) -0.020(11) 0.029(12) 0.025(10)
C94 0.095(14) 0.24(2) 0.146(12) 0.025(12) 0.001(9) -0.013(16)
C113 0.143(12) 0.131(12) 0.139(13) 0.018(11) 0.022(11) -0.015(9)
C159 0.076(9) 0.171(14) 0.156(13) -0.029(12) -0.003(9) -0.012(8)
C95 0.077(12) 0.205(17) 0.150(11) 0.028(11) -0.002(8) -0.001(13)
C149 0.091(11) 0.145(13) 0.144(10) -0.009(9) -0.001(8) -0.015(10)
C21 0.107(13) 0.127(13) 0.167(12) 0.004(9) 0.024(9) -0.012(13)
C20 0.095(13) 0.192(19) 0.166(12) -0.001(12) 0.008(9) 0.009(14)
C52 0.112(11) 0.146(13) 0.125(12) -0.004(9) 0.008(9) -0.011(9)
C102 0.173(18) 0.20(2) 0.15(2) 0.07(2) -0.038(15) -0.032(14)
C168 0.146(13) 0.139(12) 0.146(13) -0.032(10) 0.008(11) 0.012(10)
C88 0.085(10) 0.192(18) 0.165(16) 0.086(14) -0.026(9) 0.003(10)
C16 0.120(12) 0.127(11) 0.133(11) -0.005(8) 0.018(10) 0.000(9)
C163 0.149(14) 0.146(12) 0.134(13) -0.016(11) 0.017(12) -0.005(11)
C155 0.159(14) 0.167(17) 0.204(18) -0.001(19) 0.003(14) -0.016(13)
C74 0.122(12) 0.168(14) 0.153(16) 0.022(13) 0.027(12) -0.012(11)
C84 0.154(18) 0.173(16) 0.192(17) 0.026(13) 0.068(16) -0.014(14)
C211 0.159(17) 0.162(15) 0.186(17) 0.012(13) 0.035(16) 0.009(14)
C160 0.139(13) 0.176(16) 0.130(12) -0.035(12) -0.006(11) 0.023(13)
C106 0.129(13) 0.196(18) 0.134(13) 0.028(13) 0.012(11) -0.014(14)
C25 0.144(13) 0.134(15) 0.189(18) -0.028(12) 0.043(12) 0.000(10)
C142 0.156(14) 0.106(11) 0.166(15) 0.021(9) 0.004(11) 0.002(9)
C140 0.172(16) 0.129(13) 0.168(13) 0.045(11) 0.011(12) 0.002(15)
C169 0.175(15) 0.124(12) 0.179(15) -0.015(12) -0.022(14) -0.011(13)
C83 0.17(2) 0.205(17) 0.192(18) -0.011(15) 0.049(16) -0.055(16)
C157 0.152(13) 0.180(19) 0.180(19) -0.030(16) -0.022(13) 0.031(13)
C146 0.095(12) 0.145(14) 0.187(13) -0.023(11) -0.022(9) -0.043(13)
C19 0.118(13) 0.150(14) 0.137(10) 0.011(10) 0.020(9) 0.021(13)
C97 0.121(15) 0.211(17) 0.165(18) 0.078(13) -0.029(11) 0.002(11)
C56 0.120(12) 0.128(10) 0.109(12) -0.012(9) 0.011(11) 0.026(9)
C24 0.128(13) 0.135(13) 0.157(11) 0.001(9) 0.025(9) 0.011(11)
C156 0.149(13) 0.153(16) 0.188(17) -0.011(16) -0.021(13) 0.006(11)
C79 0.159(16) 0.191(17) 0.186(17) 0.016(14) 0.038(14) 0.009(14)
C147 0.104(14) 0.172(17) 0.236(16) -0.015(13) 0.004(11) -0.022(15)
C151 0.128(16) 0.202(17) 0.198(19) -0.019(14) 0.011(12) -0.027(12)
C107 0.167(17) 0.29(3) 0.192(18) 0.046(18) 0.007(15) -0.071(18)
C60 0.091(9) 0.116(9) 0.100(10) -0.014(8) 0.018(8) 0.012(7)
C58 0.114(11) 0.133(10) 0.102(12) -0.010(9) 0.019(11) 0.030(9)
C173 0.142(17) 0.203(16) 0.159(18) -0.060(14) 0.004(14) 0.029(13)
C175 0.112(13) 0.166(14) 0.174(16) -0.052(13) -0.020(15) -0.027(12)
C177 0.129(12) 0.118(10) 0.155(14) -0.042(10) 0.009(11) -0.016(9)
C213 0.124(12) 0.130(11) 0.116(11) 0.043(9) 0.040(9) 0.047(10)
C212 0.130(13) 0.110(10) 0.162(15) 0.027(11) 0.003(12) -0.006(10)
C86 0.124(15) 0.151(13) 0.147(14) 0.052(11) 0.001(12) 0.001(11)
C105 0.101(11) 0.236(18) 0.111(12) 0.032(13) -0.008(9) -0.026(11)
C103 0.193(17) 0.205(19) 0.124(16) 0.060(16) -0.010(13) -0.013(14)
C67 0.099(13) 0.162(16) 0.131(11) -0.016(11) 0.015(9) -0.001(13)
C68 0.106(11) 0.131(13) 0.104(9) -0.002(9) 0.023(8) 0.001(11)
C69 0.120(11) 0.114(11) 0.102(8) 0.008(8) 0.026(7) 0.005(10)
C64 0.092(10) 0.129(13) 0.116(9) -0.009(9) 0.023(8) -0.016(11)
C194 0.102(9) 0.091(11) 0.131(12) 0.000(10) 0.033(8) -0.010(8)
C183 0.093(12) 0.182(17) 0.151(11) 0.009(11) -0.001(9) 0.003(14)
C186 0.128(13) 0.125(12) 0.135(10) 0.042(9) -0.005(9) 0.009(12)
C195 0.090(9) 0.120(11) 0.123(11) -0.004(9) 0.013(8) 0.006(8)
C92 0.112(15) 0.140(14) 0.150(11) 0.019(10) 0.007(9) -0.005(13)
C91 0.094(12) 0.160(15) 0.154(11) 0.045(10) -0.003(9) 0.020(12)
C50 0.082(10) 0.151(14) 0.121(10) 0.001(11) -0.014(8) 0.000(11)
C205 0.096(9) 0.122(10) 0.128(10) 0.027(8) 0.011(8) -0.003(9)
C42 0.093(10) 0.138(10) 0.097(12) 0.003(9) 0.017(9) 0.011(9)
C202 0.109(11) 0.107(10) 0.127(13) 0.029(10) 0.011(11) 0.004(9)
C204 0.092(8) 0.122(9) 0.103(10) 0.029(8) 0.004(8) 0.027(8)
C199 0.120(11) 0.139(11) 0.093(11) 0.019(9) 0.016(10) 0.003(10)
C30 0.188(18) 0.123(12) 0.180(17) -0.019(12) 0.065(17) 0.010(12)
C33 0.116(11) 0.098(9) 0.158(14) -0.029(9) 0.032(11) -0.013(8)
C127 0.119(11) 0.112(10) 0.133(13) -0.023(10) 0.022(10) 0.005(9)
C6 0.145(12) 0.116(11) 0.152(14) -0.015(11) 0.024(11) -0.025(10)
C3 0.126(11) 0.131(12) 0.137(14) -0.009(12) 0.035(11) -0.014(10)
C7 0.117(10) 0.127(10) 0.111(10) -0.009(9) 0.031(8) 0.013(10)
C15 0.119(11) 0.123(11) 0.127(12) -0.012(9) 0.051(10) 0.002(10)
C12 0.146(14) 0.118(13) 0.165(15) -0.009(13) 0.036(12) 0.016(11)
C28 0.140(15) 0.119(11) 0.169(16) -0.006(11) 0.033(14) -0.015(10)
C164 0.155(14) 0.167(14) 0.131(13) -0.018(12) 0.014(13) 0.022(12)
C128 0.121(10) 0.130(12) 0.136(14) 0.000(12) 0.025(10) 0.030(10)
C129 0.150(12) 0.127(12) 0.117(14) -0.005(11) 0.024(10) 0.037(10)
C132 0.117(10) 0.110(10) 0.146(13) 0.018(10) 0.021(10) 0.014(8)
C192 0.105(10) 0.150(14) 0.150(13) 0.061(14) 0.022(10) 0.027(10)
C123 0.123(12) 0.068(8) 0.154(11) 0.002(7) 0.031(9) -0.012(9)
C141 0.140(13) 0.094(10) 0.149(11) 0.019(8) 0.013(10) -0.005(10)
C118 0.147(14) 0.079(10) 0.162(12) 0.003(9) 0.021(11) -0.003(11)
C111 0.156(13) 0.143(14) 0.165(16) -0.003(14) 0.038(12) -0.032(11)
C150 0.115(14) 0.137(14) 0.168(12) -0.021(10) -0.007(9) 0.007(13)
C4 0.124(11) 0.137(12) 0.132(13) -0.001(12) 0.026(11) 0.012(10)
C131 0.141(12) 0.135(12) 0.116(12) 0.016(11) -0.005(11) 0.019(10)
C210 0.116(13) 0.173(15) 0.197(17) 0.027(13) 0.047(15) 0.006(12)
C23 0.119(13) 0.139(15) 0.170(12) -0.028(10) 0.007(10) -0.003(12)
C87 0.142(13) 0.161(14) 0.161(14) 0.046(11) 0.056(12) 0.036(11)
C109 0.162(13) 0.162(15) 0.168(16) 0.031(15) 0.015(13) -0.026(12)
C104 0.113(12) 0.214(18) 0.155(17) 0.022(16) -0.035(12) -0.036(12)
C154 0.097(10) 0.147(14) 0.169(16) -0.003(13) -0.001(10) -0.004(10)
C185 0.092(11) 0.142(13) 0.145(11) 0.003(9) 0.006(8) 0.015(10)
C138 0.20(2) 0.167(19) 0.186(16) 0.028(14) 0.024(15) -0.054(16)
C119 0.183(17) 0.107(12) 0.193(15) 0.019(11) -0.003(15) -0.008(13)
C166 0.178(16) 0.154(13) 0.132(14) -0.021(12) 0.024(13) 0.034(12)
C130 0.155(13) 0.116(11) 0.130(14) 0.005(12) 0.004(12) 0.021(10)
C78 0.121(12) 0.180(14) 0.145(14) 0.022(13) 0.028(11) 0.003(11)
C178 0.103(10) 0.171(16) 0.165(17) -0.061(13) -0.020(10) -0.039(11)
C112 0.146(12) 0.115(12) 0.191(17) -0.020(13) 0.028(12) -0.031(10)
C145 0.164(19) 0.129(15) 0.196(14) -0.016(11) 0.002(12) -0.004(16)
C124 0.108(10) 0.083(9) 0.164(13) -0.001(9) 0.030(9) 0.000(7)
C73 0.139(13) 0.173(14) 0.136(14) 0.000(14) 0.015(12) -0.035(11)
C158 0.111(10) 0.150(14) 0.162(15) -0.004(14) -0.013(10) 0.004(10)
C75 0.167(15) 0.174(15) 0.151(15) 0.063(14) 0.073(13) -0.015(13)
C148 0.096(14) 0.182(16) 0.173(13) 0.014(11) -0.013(9) -0.004(13)
C77 0.148(13) 0.165(14) 0.165(14) 0.059(12) 0.043(12) 0.015(11)
O62 0.111(8) 0.175(10) 0.251(13) 0.028(9) 0.032(8) 0.020(8)
O67 0.124(7) 0.151(7) 0.126(7) 0.018(6) 0.021(6) 0.034(6)
O69 0.137(7) 0.140(7) 0.117(6) 0.006(5) 0.040(6) 0.049(6)
O13 0.116(6) 0.162(8) 0.118(7) -0.013(6) 0.014(5) -0.043(6)
O21 0.146(7) 0.172(8) 0.096(6) 0.007(5) 0.001(6) 0.027(6)
O15 0.127(7) 0.167(8) 0.108(7) 0.018(6) 0.008(5) -0.044(6)
O3 0.132(7) 0.155(8) 0.129(7) -0.023(6) 0.024(5) -0.044(6)
O20 0.139(8) 0.190(9) 0.109(7) -0.009(6) 0.009(6) 0.058(8)
O68 0.166(9) 0.170(8) 0.096(7) 0.007(6) 0.026(6) 0.058(6)
O66 0.159(8) 0.157(8) 0.125(7) 0.015(6) -0.011(6) 0.026(6)
O43 0.193(9) 0.129(7) 0.133(8) 0.002(6) 0.016(7) 0.056(7)
O1 0.189(9) 0.123(7) 0.147(8) -0.011(6) 0.049(7) -0.037(7)
O14 0.130(7) 0.194(9) 0.123(7) -0.011(6) 0.016(6) -0.063(8)
O19 0.139(7) 0.170(8) 0.125(8) -0.017(6) -0.016(6) 0.040(6)
O49 0.098(7) 0.142(8) 0.220(10) -0.023(7) -0.005(6) -0.019(6)
O55 0.154(8) 0.177(9) 0.135(7) -0.035(7) 0.003(6) 0.047(7)
O25 0.160(8) 0.179(9) 0.119(7) 0.016(7) 0.015(6) -0.065(7)
O31 0.106(8) 0.164(9) 0.230(11) 0.060(8) 0.000(7) 0.004(7)
O63 0.123(7) 0.125(7) 0.187(9) 0.006(6) 0.016(6) 0.012(6)
O45 0.198(10) 0.140(8) 0.132(8) 0.004(7) 0.012(7) 0.059(7)
O70 0.155(9) 0.238(12) 0.144(9) -0.013(9) 0.054(7) 0.014(8)
O65 0.183(10) 0.154(9) 0.204(10) 0.042(9) -0.021(8) -0.010(7)
O32 0.124(8) 0.159(9) 0.225(11) 0.028(8) -0.001(7) -0.012(8)
O42 0.208(12) 0.187(11) 0.170(10) 0.037(8) 0.043(8) 0.073(10)
O27 0.171(10) 0.159(9) 0.194(11) 0.011(7) 0.027(8) -0.052(8)
O22 0.167(9) 0.167(10) 0.209(11) -0.030(8) -0.044(8) 0.054(8)
O44 0.210(11) 0.169(9) 0.142(8) 0.001(7) 0.029(7) 0.071(9)
O30 0.123(9) 0.197(11) 0.294(16) 0.003(10) 0.007(9) 0.005(8)
O33 0.122(8) 0.162(9) 0.222(11) 0.051(8) -0.020(7) -0.033(7)
O4 0.228(12) 0.144(9) 0.163(10) -0.031(7) 0.010(9) -0.036(8)
O12 0.186(11) 0.230(13) 0.171(11) 0.016(10) 0.038(9) -0.043(9)
O8 0.114(8) 0.144(9) 0.265(13) 0.019(8) 0.041(8) 0.000(7)
O38 0.202(11) 0.170(10) 0.175(10) 0.013(8) 0.034(8) -0.064(9)
O64 0.186(11) 0.135(9) 0.276(15) 0.039(9) -0.041(10) -0.030(8)
O28 0.226(16) 0.31(2) 0.272(19) -0.062(16) 0.065(14) -0.074(14)
O34 0.197(13) 0.198(13) 0.225(15) 0.045(11) 0.035(10) 0.017(10)
O18 0.254(14) 0.244(14) 0.145(9) 0.022(9) 0.056(9) 0.120(13)
O29 0.118(10) 0.37(2) 0.297(18) -0.088(16) 0.006(11) -0.064(11)
O26 0.163(9) 0.189(10) 0.163(10) 0.028(8) 0.011(8) -0.072(8)
O35 0.309(19) 0.32(2) 0.150(10) 0.063(12) -0.057(11) -0.126(16)
O36 0.50(3) 0.252(17) 0.134(11) 0.039(11) -0.021(14) -0.146(19)
O72 0.137(10) 0.206(12) 0.36(2) -0.035(12) 0.080(11) -0.051(9)
O71 0.151(10) 0.237(14) 0.314(17) 0.088(12) 0.069(11) 0.016(9)
O2 0.174(10) 0.171(9) 0.157(10) -0.015(8) 0.044(7) -0.048(7)
O5 0.184(10) 0.136(9) 0.240(12) -0.025(9) 0.019(9) 0.002(7)
O7 0.135(8) 0.119(7) 0.191(9) 0.015(6) 0.031(6) -0.009(6)
O6 0.147(9) 0.131(9) 0.277(15) -0.006(8) -0.009(9) 0.021(7)
O24 0.151(9) 0.169(9) 0.164(9) 0.009(7) -0.018(6) -0.047(8)
O10 0.159(11) 0.221(13) 0.288(17) 0.067(11) 0.073(11) 0.040(10)
O39 0.193(10) 0.157(9) 0.161(10) 0.012(7) 0.029(8) -0.047(7)
O11 0.176(11) 0.236(14) 0.261(15) 0.001(11) 0.053(11) 0.021(10)
O37 0.185(10) 0.184(10) 0.160(9) 0.001(8) 0.014(8) -0.064(8)
O58 0.192(12) 0.335(19) 0.164(12) -0.052(12) 0.009(9) 0.054(12)
O56 0.170(9) 0.186(9) 0.122(8) -0.033(7) 0.003(7) 0.055(7)
O59 0.203(14) 0.33(2) 0.212(13) -0.039(13) -0.032(12) -0.012(13)
O61 0.101(7) 0.154(8) 0.225(10) 0.033(7) 0.007(6) 0.018(6)
O51 0.120(8) 0.161(10) 0.266(13) 0.011(9) 0.003(8) -0.014(7)
O57 0.180(9) 0.164(9) 0.147(8) -0.021(6) -0.011(7) 0.046(8)
O52 0.230(15) 0.173(12) 0.34(2) -0.023(13) 0.088(14) -0.023(11)
O60 0.113(8) 0.170(10) 0.253(14) -0.015(9) -0.027(8) -0.010(7)
O53 0.281(18) 0.187(13) 0.279(17) -0.062(13) -0.014(13) 0.017(12)
O9 0.106(7) 0.154(8) 0.203(10) 0.007(7) 0.022(6) -0.017(6)
O54 0.37(2) 0.209(13) 0.155(11) -0.014(9) -0.041(12) 0.095(13)
O48 0.291(17) 0.225(13) 0.226(14) -0.036(10) 0.104(12) -0.145(14)
O47 0.36(2) 0.156(12) 0.280(18) -0.004(11) -0.002(15) -0.080(13)
O46 0.238(15) 0.192(12) 0.253(15) -0.064(11) -0.034(12) 0.068(11)
O23 0.139(9) 0.240(13) 0.193(11) 0.004(9) -0.050(8) -0.016(9)
O50 0.133(9) 0.180(11) 0.244(13) -0.032(9) -0.016(8) 0.001(9)
O41 0.200(11) 0.169(10) 0.230(12) 0.063(10) 0.006(9) -0.014(8)
O40 0.173(10) 0.234(13) 0.217(12) 0.083(10) 0.019(9) -0.065(10)
O17 0.195(12) 0.33(2) 0.202(12) 0.009(12) 0.075(11) 0.026(12)
O16 0.197(11) 0.184(10) 0.141(8) -0.013(7) 0.043(7) -0.071(9)
Cl3 0.139(3) 0.138(3) 0.131(3) -0.012(2) 0.014(2) 0.032(2)
Cl1 0.150(3) 0.151(3) 0.153(3) 0.012(2) 0.027(2) -0.046(2)
Cl2 0.114(3) 0.146(3) 0.190(4) -0.001(3) 0.004(2) -0.005(2)
Ca5 0.099(2) 0.148(3) 0.296(5) -0.001(3) 0.008(2) -0.0167(19)
Ca10 0.151(3) 0.187(3) 0.108(2) 0.0040(18) 0.0124(18) 0.072(2)
Ca8 0.106(2) 0.150(3) 0.273(4) 0.019(3) -0.003(2) -0.0090(19)
Ca4 0.220(4) 0.190(3) 0.174(3) 0.021(3) 0.020(3) -0.104(3)
Ca6 0.116(2) 0.141(3) 0.346(6) 0.038(3) 0.053(3) 0.005(2)
Ca11 0.224(4) 0.187(3) 0.126(2) 0.008(2) 0.035(2) 0.106(3)
Ca3 0.142(3) 0.208(3) 0.128(2) 0.017(2) 0.0189(19) -0.077(2)
Ca2 0.155(3) 0.184(3) 0.133(2) -0.023(2) 0.035(2) -0.077(2)
Ca9 0.171(3) 0.226(4) 0.123(2) -0.043(2) -0.010(2) 0.095(3)
Ca12 0.218(4) 0.194(3) 0.137(3) -0.034(2) -0.006(2) 0.113(3)
Ca7 0.086(2) 0.156(3) 0.298(5) 0.051(3) 0.000(2) 0.0065(18)
Ca1 0.246(4) 0.181(3) 0.146(3) -0.005(2) 0.046(3) -0.105(3)

loop_
_atom_type_symbol
_atom_type_description
_atom_type_scat_dispersion_real
_atom_type_scat_dispersion_imag
_atom_type_scat_source
C C 0.0040 0.0020 'International Tables Vol C Tables 4.2.6.8 and 6.1.1.4'
Ca Ca 0.2552 0.3638 'International Tables Vol C Tables 4.2.6.8 and 6.1.1.4'
Cl Cl 0.1697 0.1896 'International Tables Vol C Tables 4.2.6.8 and 6.1.1.4'
O O 0.0132 0.0074 'International Tables Vol C Tables 4.2.6.8 and 6.1.1.4'
H H 0.0000 0.0000 'International Tables Vol C Tables 4.2.6.8 and 6.1.1.4'

loop_
_geom_angle_atom_site_label_1
_geom_angle_atom_site_label_2
_geom_angle_atom_site_label_3
_geom_angle
_geom_angle_site_symmetry_1
_geom_angle_site_symmetry_3
_geom_angle_publ_flag
C113 C114 C142 122.0(15) . . ?
C113 C114 C109 116.5(15) . . ?
C109 C114 C142 121.0(17) . . ?
C38 C39 C40 121.1(14) . . ?
C38 C39 O15 117.0(12) . . ?
C38 C39 Ca3 75.8(9) . . ?
C40 C39 Ca3 162.9(11) . . ?
O15 C39 C40 121.8(14) . . ?
O15 C39 Ca3 41.8(5) . . ?
C202 C203 C205 117.3(13) . . ?
C204 C203 C205 122.5(13) . . ?
C204 C203 C202 120.2(12) . . ?
C56 C57 Ca10 158.8(11) . . ?
C56 C57 Ca9 80.9(9) . . ?
C58 C57 C56 118.0(14) . . ?
C58 C57 O20 121.4(13) . . ?
C58 C57 Ca10 83.1(9) . . ?
C58 C57 Ca9 160.3(11) . . ?
O20 C57 C56 120.4(13) . . ?
O20 C57 Ca10 38.4(6) . . ?
O20 C57 Ca9 39.6(6) . . ?
Ca10 C57 Ca9 78.0(4) . . ?
C42 C37 C38 119.6(14) . . ?
O13 C37 C38 118.4(13) . . ?
O13 C37 C42 121.9(12) . . ?
C66 C65 C64 121.7(16) . . ?
C66 C65 O22 122.5(15) . . ?
C64 C65 O22 115.7(15) . . ?
C192 C193 C194 112.3(15) . . ?
O66 C193 C194 123.8(14) . . ?
O66 C193 C192 123.5(15) . . ?
C67 C66 C65 121.3(19) . . ?
O23 C66 C65 115.8(17) . . ?
O23 C66 C67 122.9(16) . . ?
C59 C61 C62 111.7(11) . . ?
C59 C61 C64 112.1(10) . . ?
C62 C61 C64 115.9(11) . . ?
C60 C59 C61 121.7(13) . . ?
C60 C59 C58 115.6(11) . . ?
C58 C59 C61 122.5(14) . . ?
C173 C174 O59 118(2) . . ?
C175 C174 C173 125(2) . . ?
C175 C174 O59 117.5(19) . . ?
C71 C70 C68 113.6(11) . . ?
C42 C70 C71 111.5(10) . . ?
C42 C70 C68 114.0(9) . . ?
C51 C46 C43 122.7(13) . . ?
C51 C46 C47 121.3(13) . . ?
C47 C46 C43 115.4(13) . . ?
C46 C43 C44 114.1(11) . . ?
C40 C43 C46 114.7(10) . . ?
C40 C43 C44 112.2(10) . . ?
C191 C190 C187 118.8(14) . . ?
C195 C190 C191 116.1(13) . . ?
C195 C190 C187 125.0(14) . . ?
C11 C10 C7 121.7(14) . . ?
C15 C10 C11 111.7(15) . . ?
C15 C10 C7 126.6(14) . . ?
C56 C55 C52 122.5(14) . . ?
C60 C55 C52 122.4(13) . . ?
C60 C55 C56 115.0(11) . . ?
C194 C196 C199 112.3(10) . . ?
C194 C196 C197 115.3(10) . . ?
C197 C196 C199 112.9(11) . . ?
C12 C11 C10 122.3(17) . . ?
C12 C11 O4 120.3(16) . . ?
O4 C11 C10 117.4(16) . . ?
C137 C136 C133 119.8(16) . . ?
C137 C136 C141 117.3(16) . . ?
C141 C136 C133 122.6(15) . . ?
C173 C172 C169 120.4(18) . . ?
C173 C172 C177 114.3(17) . . ?
C177 C172 C169 125.0(17) . . ?
C201 C200 O67 115.2(13) . . ?
C199 C200 C201 124.4(14) . . ?
C199 C200 O67 120.3(12) . . ?
C39 C38 C37 120.0(15) . . ?
C39 C38 Ca3 79.3(9) . . ?
C39 C38 Ca2 158.4(11) . . ?
C37 C38 Ca3 160.5(12) . . ?
C37 C38 Ca2 81.4(10) . . ?
O14 C38 C39 119.7(13) . . ?
O14 C38 C37 120.4(14) . . ?
O14 C38 Ca3 40.4(6) . . ?
O14 C38 Ca2 39.1(6) . . ?
Ca2 C38 Ca3 79.2(4) . . ?
C120 C121 C122 115.4(15) . . ?
O42 C121 C120 121.2(16) . . ?
O42 C121 C122 122.8(16) . . ?
C39 C40 C43 119.5(13) . . ?
C41 C40 C39 118.0(11) . . ?
C41 C40 C43 122.4(13) . . ?
C84 C85 C86 123(2) . . ?
C84 C85 O30 117.4(19) . . ?
O30 C85 C86 119.7(19) . . ?
C40 C41 C42 121.7(11) . . ?
C200 C201 Ca10 81.3(9) . 3_666 ?
C200 C201 Ca11 160.6(12) . . ?
C202 C201 C200 118.1(15) . . ?
C202 C201 Ca10 160.2(11) . 3_666 ?
C202 C201 Ca11 81.2(9) . . ?
O68 C201 C200 120.0(13) . . ?
O68 C201 C202 121.9(13) . . ?
O68 C201 Ca10 39.0(6) . 3_666 ?
O68 C201 Ca11 40.8(5) . . ?
Ca11 C201 Ca10 79.4(4) . 3_666 ?
C190 C191 O64 119.8(14) . . ?
C192 C191 C190 117.3(15) . . ?
C192 C191 O64 122.8(16) . . ?
C101 C100 C97 120(2) . . ?
C105 C100 C101 117.6(19) . . ?
C105 C100 C97 122(2) . . ?
C175 C176 C178 118.8(16) . . ?
C177 C176 C175 117.0(17) . . ?
C177 C176 C178 123.9(15) . . ?
C102 C101 C100 116(2) . . ?
O34 C101 C100 121(2) . . ?
O34 C101 C102 123(2) . . ?
C136 C137 O46 117.8(18) . . ?
C138 C137 C136 121(2) . . ?
C138 C137 O46 121.4(19) . . ?
C209 C208 C205 120.5(15) . . ?
C213 C208 C209 114.3(15) . . ?
C213 C208 C205 125.0(14) . . ?
C210 C209 C208 116.0(17) . . ?
O70 C209 C208 120.2(18) . . ?
O70 C209 C210 123.7(16) . . ?
C183 C184 C187 121.9(14) . . ?
C183 C184 C185 118.5(13) . . ?
C185 C184 C187 119.4(14) . . ?
C121 C120 C119 129.5(17) . . ?
C121 C120 O41 115.4(16) . . ?
C119 C120 O41 115.1(15) . . ?
C1 C2 Ca2 159.8(13) . . ?
C1 C2 Ca1 81.6(11) . . ?
C3 C2 C1 118.7(17) . . ?
C3 C2 Ca2 81.3(11) . . ?
C3 C2 Ca1 159.8(13) . . ?
O2 C2 C1 119.5(15) . . ?
O2 C2 C3 121.4(15) . . ?
O2 C2 Ca2 40.3(7) . . ?
O2 C2 Ca1 38.5(7) . . ?
Ca2 C2 Ca1 78.4(4) . . ?
C48 C49 C50 113.4(16) . . ?
O18 C49 C48 119.6(16) . . ?
O18 C49 C50 126.3(18) . . ?
C31 C32 C34 119.1(17) . . ?
C31 C32 C33 119.4(16) . . ?
C33 C32 C34 121.2(16) . . ?
C13 C14 C16 118.1(15) . . ?
C15 C14 C13 117.2(16) . . ?
C15 C14 C16 124.6(16) . . ?
C30 C31 C32 109.9(18) . . ?
O12 C31 C32 124(2) . . ?
O12 C31 C30 126(2) . . ?
C121 C122 C124 120.4(14) . . ?
C123 C122 C121 118.0(13) . . ?
C123 C122 C124 121.6(14) . . ?
C111 C110 Ca4 160.2(13) . . ?
C111 C110 Ca1 81.0(11) . . ?
C109 C110 C111 117.8(19) . . ?
C109 C110 Ca4 81.9(12) . . ?
C109 C110 Ca1 160.7(15) . . ?
O38 C110 C111 119.8(15) . . ?
O38 C110 C109 121.6(18) . . ?
O38 C110 Ca4 40.4(8) . . ?
O38 C110 Ca1 39.1(7) . . ?
Ca4 C110 Ca1 79.1(5) . . ?
C30 C29 C28 112(2) . . ?
O10 C29 C30 122.5(19) . . ?
O10 C29 C28 124(2) . . ?
C94 C93 O32 116.8(17) . . ?
C94 C93 Ca8 78.8(12) . . ?
C94 C93 Ca7 156.4(15) . . ?
C92 C93 C94 123.6(19) . . ?
C92 C93 O32 119.6(15) . . ?
C92 C93 Ca8 157.5(13) . . ?
C92 C93 Ca7 79.6(11) . . ?
O32 C93 Ca8 38.0(7) . . ?
O32 C93 Ca7 40.2(6) . . ?
Ca8 C93 Ca7 77.8(5) . . ?
C190 C187 C184 109.8(10) . . ?
C190 C187 C188 113.0(11) . . ?
C184 C187 C188 113.9(12) . . ?
C181 C182 C183 118.4(18) . . ?
C181 C182 Ca6 160.3(13) . 3_666 ?
C181 C182 Ca7 82.8(11) . . ?
C183 C182 Ca6 81.3(12) . 3_666 ?
C183 C182 Ca7 158.6(15) . . ?
O62 C182 C181 122.1(15) . . ?
O62 C182 C183 119.4(17) . . ?
O62 C182 Ca6 38.2(7) . 3_666 ?
O62 C182 Ca7 39.3(7) . . ?
Ca7 C182 Ca6 77.5(5) . 3_666 ?
C6 C1 C2 122.1(15) . . ?
O1 C1 C2 115.5(15) . . ?
O1 C1 C6 122.4(15) . . ?
C95 C96 C91 123.8(14) . . ?
C182 C181 C186 122.6(17) . . ?
C182 C181 O61 113.2(14) . . ?
C186 C181 O61 124.0(15) . . ?
C21 C22 C23 122.7(17) . . ?
C21 C22 O9 118.3(16) . . ?
C23 C22 O9 119.0(16) . . ?
C136 C133 C134 113.4(13) . . ?
C136 C133 C131 108.4(11) . . ?
C131 C133 C134 114.5(13) . . ?
C46 C51 C50 122.0(12) . . ?
C12 C13 C14 115.7(18) . . ?
O6 C13 C14 126.7(17) . . ?
O6 C13 C12 117.3(17) . . ?
C43 C44 C45 116.4(10) . . ?
C32 C34 C6 113.5(12) . . ?
C32 C34 C35 114.7(13) . . ?
C6 C34 C35 110.3(12) . . ?
C48 C47 C46 113.5(14) . . ?
O16 C47 C46 125.2(16) . . ?
O16 C47 C48 121.2(16) . . ?
C4 C5 C6 121.3(13) . . ?
C118 C115 C116 113.9(13) . . ?
C118 C115 C112 111.1(13) . . ?
C112 C115 C116 112.2(13) . . ?
C75 C76 C79 127.7(17) . . ?
C75 C76 C77 117.2(15) . . ?
C77 C76 C79 114.8(17) . . ?
C138 C139 C140 118(2) . . ?
O48 C139 C140 122(2) . . ?
O48 C139 C138 120.1(19) . . ?
C164 C165 Ca9 83.4(11) . 3_666 ?
C164 C165 Ca12 162.2(14) . . ?
C166 C165 C164 117.0(19) . . ?
C166 C165 Ca9 159.3(15) . 3_666 ?
C166 C165 Ca12 80.7(12) . . ?
O56 C165 C164 122.9(16) . . ?
O56 C165 C166 120.0(17) . . ?
O56 C165 Ca9 39.6(7) . 3_666 ?
O56 C165 Ca12 39.3(7) . . ?
Ca12 C165 Ca9 78.8(5) . 3_666 ?
C212 C214 C215 112.8(14) . . ?
C212 C214 C186 114.7(11) . . ?
C186 C214 C215 111.2(13) . . ?
C83 C82 C79 124(2) . . ?
C87 C82 C83 117(2) . . ?
C87 C82 C79 117.4(19) . . ?
C49 C48 O17 114.1(16) . . ?
C47 C48 C49 129.0(16) . . ?
C47 C48 O17 116.7(17) . . ?
C70 C71 C72 115.0(13) . . ?
C72' C71 C70 122.0(19) . . ?
C168 C167 C169 119.9(16) . . ?
C166 C167 C168 118.6(15) . . ?
C166 C167 C169 121.1(16) . . ?
C93 C94 C95 115.0(18) . . ?
O33 C94 C93 118.4(17) . . ?
O33 C94 C95 126.6(16) . . ?
C114 C113 C112 123.7(15) . . ?
C154 C159 C158 128.1(16) . . ?
C96 C95 C94 120.9(15) . . ?
C96 C95 C97 119.3(16) . . ?
C94 C95 C97 119.7(16) . . ?
C207 C206 C205 107.1(12) . . ?
C148 C149 C150 124.8(14) . . ?
C22 C21 Ca5 80.2(11) . . ?
C22 C21 Ca6 158.6(14) . . ?
C20 C21 C22 120.1(18) . . ?
C20 C21 Ca5 159.7(14) . . ?
C20 C21 Ca6 80.6(11) . . ?
O8 C21 C22 119.0(16) . . ?
O8 C21 C20 120.9(16) . . ?
O8 C21 Ca5 38.9(7) . . ?
O8 C21 Ca6 40.3(7) . . ?
Ca6 C21 Ca5 79.2(5) . . ?
C21 C20 C19 119.7(18) . . ?
C21 C20 O7 117.5(15) . . ?
C21 C20 Ca6 74.8(11) . . ?
C19 C20 O7 122.1(15) . . ?
C19 C20 Ca6 162.2(13) . . ?
O7 C20 Ca6 42.8(6) . . ?
C55 C52 C53 111.3(11) . . ?
C50 C52 C55 112.4(10) . . ?
C50 C52 C53 115.5(12) . . ?
C101 C102 C103 128(2) . . ?
C101 C102 O35 111(2) . . ?
C103 C102 O35 120(2) . . ?
C167 C168 C163 124.6(14) . . ?
C86 C88 C89 108.6(16) . . ?
C86 C88 C91 113.3(13) . . ?
C91 C88 C89 115.3(15) . . ?
C14 C16 C19 113.2(11) . . ?
C14 C16 C17 116.8(15) . . ?
C17 C16 C19 106.9(15) . . ?
C168 C163 C160 124.2(15) . . ?
C164 C163 C168 112.0(15) . . ?
C164 C163 C160 123.6(15) . . ?
C156 C155 C154 116(2) . . ?
O52 C155 C156 119(2) . . ?
O52 C155 C154 123(2) . . ?
C73 C74 C75 122(2) . . ?
C73 C74 O26 119.9(15) . . ?
C73 C74 Ca4 159.1(14) . . ?
C73 C74 Ca3 81.7(11) . . ?
C75 C74 O26 118.5(17) . . ?
C75 C74 Ca4 79.3(13) . . ?
C75 C74 Ca3 156.7(16) . . ?
O26 C74 Ca4 39.3(7) . . ?
O26 C74 Ca3 38.3(6) . . ?
Ca3 C74 Ca4 77.4(5) . . ?
C85 C84 C83 116(2) . . ?
C85 C84 O29 123(2) . . ?
O29 C84 C83 120(2) . . ?
C210 C211 C212 111(2) . . ?
O72 C211 C212 124(2) . . ?
O72 C211 C210 125(2) . . ?
C61 C62 C63 109.9(14) . . ?
C161 C160 C163 111.1(15) . . ?
C161 C160 C158 117.0(15) . . ?
C158 C160 C163 112.1(14) . . ?
C104 C106 C107 116.8(17) . . ?
C104 C106 C78 115.6(14) . . ?
C78 C106 C107 107.8(15) . . ?
C28 C25 C26 109.7(16) . . ?
C28 C25 C23 111.6(13) . . ?
C23 C25 C26 117.1(16) . . ?
C114 C142 C143 110.4(13) . . ?
C140 C142 C114 114.3(12) . . ?
C140 C142 C143 115.4(14) . . ?
C139 C140 C142 118.9(18) . . ?
C141 C140 C139 118.3(17) . . ?
C141 C140 C142 122.4(17) . . ?
C172 C169 C167 113.0(12) . . ?
C172 C169 C170 111.9(15) . . ?
C167 C169 C170 114.8(15) . . ?
C135 C134 C133 108.9(18) . . ?
C84 C83 C82 124(2) . . ?
O28 C83 C82 114(2) . . ?
O28 C83 C84 121(2) . . ?
C156 C157 C158 115(2) . . ?
C156 C157 O54 129(2) . . ?
O54 C157 C158 116(2) . . ?
C147 C146 Ca5 156.4(14) . . ?
C147 C146 Ca8 79.0(12) . 3_666 ?
C145 C146 C147 123.2(18) . . ?
C145 C146 Ca5 80.3(12) . . ?
C145 C146 Ca8 157.7(14) . 3_666 ?
O50 C146 C147 117.2(17) . . ?
O50 C146 C145 119.6(16) . . ?
O50 C146 Ca5 39.3(7) . . ?
O50 C146 Ca8 38.2(7) . 3_666 ?
Ca5 C146 Ca8 77.5(4) . 3_666 ?
C20 C19 C16 119.9(15) . . ?
C20 C19 C24 118.6(14) . . ?
C24 C19 C16 120.9(14) . . ?
C100 C97 C95 112.9(13) . . ?
C100 C97 C98 114.0(16) . . ?
C95 C97 C98 113.9(14) . . ?
C57 C56 O19 115.9(13) . . ?
C55 C56 C57 123.3(13) . . ?
C55 C56 O19 120.8(14) . . ?
C23 C24 C19 122.8(14) . . ?
C155 C156 C157 129(2) . . ?
C155 C156 O53 119(2) . . ?
C157 C156 O53 112(2) . . ?
C76 C79 C80 118.5(17) . . ?
C82 C79 C76 116.3(15) . . ?
C82 C79 C80 114.5(17) . . ?
C146 C147 C148 119.9(17) . . ?
O51 C147 C146 118.3(16) . . ?
O51 C147 C148 121.6(16) . . ?
C154 C151 C148 107.4(14) . . ?
C154 C151 C152 115.7(16) . . ?
C152 C151 C148 106.8(16) . . ?
C115 C116 C17' 122(2) . . ?
C117 C116 C115 123.5(19) . . ?
C189 C188 C187 117.2(19) . . ?
C89' C188 C187 120.7(19) . . ?
C214 C215 C216 114(2) . . ?
C144 C143 C142 117.8(17) . . ?
C108 C107 C106 112(2) . . ?
C25 C26 C27 117(2) . . ?
C162 C161 C160 114(2) . . ?
C90 C89 C88 110.4(18) . . ?
O77 O78 Ca2 72.1(9) . . ?
C169 C170 C171 110.3(17) . . ?
C55 C60 C59 125.1(11) . . ?
C16 C17 C18' 134(5) . . ?
C18 C17 C16 114(3) . . ?
C99 C98 C97 111.0(18) . . ?
C57 C58 C59 122.8(13) . . ?
C57 C58 O21 116.1(13) . . ?
C59 C58 O21 121.1(14) . . ?
C174 C173 O58 123.6(19) . . ?
C172 C173 C174 121(2) . . ?
C172 C173 O58 115(2) . . ?
C174 C175 C176 116.8(19) . . ?
O60 C175 C174 118.5(18) . . ?
O60 C175 C176 125(2) . . ?
C172 C177 C176 126.0(16) . . ?
C208 C213 C212 126.4(14) . . ?
C211 C212 C214 116.3(16) . . ?
C213 C212 C214 123.2(17) . . ?
C213 C212 C211 120.3(18) . . ?
C85 C86 C88 116.5(17) . . ?
C87 C86 C85 119(2) . . ?
C87 C86 C88 124.9(19) . . ?
C100 C105 C104 125.8(18) . . ?
C102 C103 C104 117(2) . . ?
O36 C103 C102 121(2) . . ?
O36 C103 C104 122(2) . . ?
C66 C67 C68 117.0(18) . . ?
O24 C67 C66 119.0(15) . . ?
O24 C67 C68 124.0(18) . . ?
C67 C68 C70 114.9(14) . . ?
C69 C68 C70 123.2(13) . . ?
C69 C68 C67 121.6(14) . . ?
C68 C69 C64 121.0(13) . . ?
C65 C64 C61 122.2(14) . . ?
C69 C64 C65 117.0(13) . . ?
C69 C64 C61 120.7(13) . . ?
C193 C194 C196 117.3(13) . . ?
C195 C194 C193 120.8(13) . . ?
C195 C194 C196 121.9(14) . . ?
C184 C183 O63 121.3(14) . . ?
C182 C183 C184 122.2(17) . . ?
C182 C183 O63 116.5(16) . . ?
C181 C186 C214 119.4(14) . . ?
C181 C186 C185 116.7(13) . . ?
C185 C186 C214 123.0(14) . . ?
C194 C195 C190 124.9(13) . . ?
C93 C92 C91 122.2(16) . . ?
C93 C92 O31 116.9(15) . . ?
C91 C92 O31 120.7(15) . . ?
C96 C91 C88 124.7(15) . . ?
C92 C91 C96 114.5(14) . . ?
C92 C91 C88 120.9(15) . . ?
C49 C50 C52 117.3(15) . . ?
C51 C50 C49 120.1(14) . . ?
C51 C50 C52 122.5(14) . . ?
C203 C205 C206 113.5(11) . . ?
C208 C205 C203 111.0(10) . . ?
C208 C205 C206 111.3(11) . . ?
C37 C42 C70 119.6(13) . . ?
C37 C42 C41 119.3(12) . . ?
C41 C42 C70 120.8(13) . . ?
C203 C202 C201 119.3(14) . . ?
O69 C202 C203 124.5(13) . . ?
O69 C202 C201 116.1(13) . . ?
C203 C204 C199 122.5(11) . . ?
C200 C199 C196 122.0(12) . . ?
C200 C199 C204 115.4(12) . . ?
C204 C199 C196 122.6(12) . . ?
C198 C197 C196 117.8(12) . . ?
C31 C30 C29 135(2) . . ?
C31 C30 O11 111.9(18) . . ?
C29 C30 O11 113.1(19) . . ?
C28 C33 C32 125.3(15) . . ?
C128 C127 C124 119.2(15) . . ?
C132 C127 C128 116.9(12) . . ?
C132 C127 C124 123.7(14) . . ?
C1 C6 C34 121.9(15) . . ?
C1 C6 C5 117.7(13) . . ?
C5 C6 C34 120.2(15) . . ?
C2 C3 C4 121.6(15) . . ?
C2 C3 O3 116.2(15) . . ?
C4 C3 O3 122.1(15) . . ?
C10 C7 C4 111.3(10) . . ?
C10 C7 C8 114.3(11) . . ?
C4 C7 C8 110.1(12) . . ?
C14 C15 C10 128.2(15) . . ?
C11 C12 C13 124.8(18) . . ?
C11 C12 O5 116.8(17) . . ?
C13 C12 O5 118.4(16) . . ?
C29 C28 C25 116.5(17) . . ?
C33 C28 C29 118.0(18) . . ?
C33 C28 C25 125.4(18) . . ?
C165 C164 C163 127.1(17) . . ?
C165 C164 O55 114.0(15) . . ?
C163 C164 O55 118.8(16) . . ?
C127 C128 O43 119.8(15) . . ?
C129 C128 C127 121.7(15) . . ?
C129 C128 O43 118.6(14) . . ?
C128 C129 C130 119.7(16) . . ?
C128 C129 O44 118.9(15) . . ?
C128 C129 Ca11 157.8(12) . . ?
C128 C129 Ca12 80.2(10) . . ?
C130 C129 O44 120.7(15) . . ?
C130 C129 Ca11 82.0(11) . . ?
C130 C129 Ca12 158.0(12) . . ?
O44 C129 Ca11 39.0(6) . . ?
O44 C129 Ca12 38.7(7) . . ?
Ca11 C129 Ca12 77.6(4) . . ?
C127 C132 C131 122.4(13) . . ?
C193 C192 O65 114.9(14) . . ?
C191 C192 C193 128.3(15) . . ?
C191 C192 O65 116.3(15) . . ?
C122 C123 C118 123.6(13) . . ?
C140 C141 C136 123.0(15) . . ?
C123 C118 C115 125.9(14) . . ?
C119 C118 C115 114.7(15) . . ?
C119 C118 C123 119.3(15) . . ?
C110 C111 C112 121.5(18) . . ?
C110 C111 O39 115.5(15) . . ?
O39 C111 C112 122.1(18) . . ?
C149 C150 C178 122.9(17) . . ?
C149 C150 C145 118.7(16) . . ?
C145 C150 C178 117.8(15) . . ?
C5 C4 C3 118.4(13) . . ?
C5 C4 C7 121.9(15) . . ?
C3 C4 C7 119.6(14) . . ?
C132 C131 C133 120.6(15) . . ?
C130 C131 C133 120.5(15) . . ?
C130 C131 C132 118.9(14) . . ?
C209 C210 C211 131(2) . . ?
C209 C210 O71 111.1(17) . . ?
C211 C210 O71 117.1(18) . . ?
C22 C23 C25 123.4(15) . . ?
C24 C23 C22 115.7(15) . . ?
C24 C23 C25 120.8(16) . . ?
C82 C87 C86 120.8(19) . . ?
C114 C109 O37 122.1(17) . . ?
C110 C109 C114 122.4(18) . . ?
C110 C109 O37 115.3(16) . . ?
C105 C104 C106 126.2(19) . . ?
C105 C104 C103 115.9(19) . . ?
C103 C104 C106 118(2) . . ?
C159 C154 C155 115.4(18) . . ?
C159 C154 C151 126.3(18) . . ?
C155 C154 C151 118.3(19) . . ?
C184 C185 C186 121.0(13) . . ?
C137 C138 C139 122(2) . . ?
C137 C138 O47 116(2) . . ?
C139 C138 O47 121(2) . . ?
C120 C119 C118 114.2(17) . . ?
C120 C119 O40 123.3(16) . . ?
C118 C119 O40 122.4(18) . . ?
C165 C166 C167 120.6(18) . . ?
C165 C166 O57 118.5(17) . . ?
C165 C166 Ca12 74.4(12) . . ?
C167 C166 O57 120.9(16) . . ?
C167 C166 Ca12 165.0(14) . . ?
O57 C166 Ca12 44.1(7) . . ?
C131 C130 C129 120.2(16) . . ?
O45 C130 C129 116.1(15) . . ?
O45 C130 C131 123.4(16) . . ?
C73 C78 C106 119.7(15) . . ?
C73 C78 C77 117.3(17) . . ?
C77 C78 C106 122.6(17) . . ?
C176 C178 C150 115.3(12) . . ?
C176 C178 C179 107.7(13) . . ?
C150 C178 C179 117.5(15) . . ?
C113 C112 C115 124.3(15) . . ?
C113 C112 C111 116.8(15) . . ?
C111 C112 C115 118.1(17) . . ?
C146 C145 C150 117.4(18) . . ?
O49 C145 C146 117.1(17) . . ?
O49 C145 C150 125.4(16) . . ?
C122 C124 C127 112.6(10) . . ?
C122 C124 C125 115.3(11) . . ?
C125 C124 C127 108.7(11) . . ?
C74 C73 C78 119.7(19) . . ?
C74 C73 O25 116.4(16) . . ?
O25 C73 C78 123.8(16) . . ?
C159 C158 C160 124.1(17) . . ?
C159 C158 C157 115.8(18) . . ?
C157 C158 C160 120.1(19) . . ?
C76 C75 C74 120.6(19) . . ?
O27 C75 C76 119.9(15) . . ?
O27 C75 C74 119.5(18) . . ?
C124 C125 C126 113.5(11) . . ?
C149 C148 C147 115.7(15) . . ?
C149 C148 C151 125.8(16) . . ?
C147 C148 C151 118.4(16) . . ?
C76 C77 C78 123.3(16) . . ?
C180 C179 C178 111.1(18) . . ?
C52 C53 C54 114.1(13) . . ?
C34 C35 C36 116.6(16) . . ?
C153 C152 C151 114(2) . . ?
C182 O62 Ca6 120.8(10) . 3_666 ?
C182 O62 Ca7 119.4(10) . . ?
Ca6 O62 Ca7 119.8(6) 3_666 . ?
C200 O67 Ca10 115.3(8) . 3_666 ?
C202 O69 Ca11 115.0(8) . . ?
C37 O13 Ca2 112.2(8) . . ?
C58 O21 Ca10 113.8(8) . . ?
C39 O15 Ca3 115.4(8) . . ?
C3 O3 Ca2 115.1(9) . . ?
C57 O20 Ca10 120.2(8) . . ?
C57 O20 Ca9 118.8(8) . . ?
Ca10 O20 Ca9 121.0(5) . . ?
C201 O68 Ca10 119.5(8) . 3_666 ?
C201 O68 Ca11 116.9(8) . . ?
Ca10 O68 Ca11 122.5(5) 3_666 . ?
C128 O43 Ca12 112.0(8) . . ?
C1 O1 Ca1 115.7(9) . . ?
C38 O14 Ca3 117.5(8) . . ?
C38 O14 Ca2 119.1(8) . . ?
Ca2 O14 Ca3 122.7(5) . . ?
C56 O19 Ca9 115.0(8) . . ?
C145 O49 Ca5 115.7(10) . . ?
C164 O55 Ca9 114.0(9) . 3_666 ?
C73 O25 Ca3 114.7(9) . . ?
C92 O31 Ca7 115.3(9) . . ?
C183 O63 Ca6 115.0(9) . 3_666 ?
C130 O45 Ca11 115.1(9) . . ?
C93 O32 Ca8 119.5(10) . . ?
C93 O32 Ca7 116.8(9) . . ?
Ca8 O32 Ca7 122.9(6) . . ?
C75 O27 Ca4 114.0(10) . . ?
C129 O44 Ca11 118.5(9) . . ?
C129 O44 Ca12 119.3(9) . . ?
Ca11 O44 Ca12 122.2(6) . . ?
C94 O33 Ca8 115.1(10) . . ?
C21 O8 Ca5 120.1(10) . . ?
C21 O8 Ca6 118.0(9) . . ?
Ca5 O8 Ca6 121.9(6) . . ?
C110 O38 Ca4 117.7(11) . . ?
C110 O38 Ca1 119.8(11) . . ?
Ca4 O38 Ca1 121.6(6) . . ?
C74 O26 Ca4 118.2(9) . . ?
C74 O26 Ca3 119.2(9) . . ?
Ca3 O26 Ca4 122.3(6) . . ?
O78 O77 Ca2 67.7(9) . . ?
C79 C80 C81 107(2) . . ?
C2 O2 Ca2 117.9(9) . . ?
C2 O2 Ca1 120.3(10) . . ?
Ca1 O2 Ca2 120.8(6) . . ?
C20 O7 Ca6 113.7(9) . . ?
C111 O39 Ca1 116.2(10) . . ?
C109 O37 Ca4 114.7(10) . . ?
C165 O56 Ca9 119.1(10) . 3_666 ?
C165 O56 Ca12 119.3(9) . . ?
Ca12 O56 Ca9 121.5(5) . 3_666 ?
C181 O61 Ca7 116.8(9) . . ?
C147 O51 Ca8 114.6(10) . 3_666 ?
C166 O57 Ca12 112.6(9) . . ?
C22 O9 Ca5 113.3(9) . . ?
C146 O50 Ca5 118.5(10) . . ?
C146 O50 Ca8 120.4(10) . 3_666 ?
Ca5 O50 Ca8 121.0(7) . 3_666 ?
Ca10 Cl3 Ca11 89.68(13) 3_666 . ?
Ca9 Cl3 Ca10 89.92(12) 3_666 3_666 ?
Ca9 Cl3 Ca11 171.0(2) 3_666 . ?
Ca9 Cl3 Ca12 89.95(13) 3_666 . ?
Ca12 Cl3 Ca10 170.1(2) . 3_666 ?
Ca12 Cl3 Ca11 88.90(13) . . ?
Ca3 Cl1 Ca4 88.79(15) . . ?
Ca3 Cl1 Ca2 90.17(13) . . ?
Ca3 Cl1 Ca1 168.5(2) . . ?
Ca2 Cl1 Ca4 170.4(2) . . ?
Ca2 Cl1 Ca1 89.30(15) . . ?
Ca1 Cl1 Ca4 89.82(14) . . ?
Ca5 Cl2 Ca6 89.97(14) 3_666 3_666 ?
Ca5 Cl2 Ca7 170.1(2) 3_666 . ?
Ca8 Cl2 Ca5 89.54(15) . 3_666 ?
Ca8 Cl2 Ca6 171.4(2) . 3_666 ?
Ca8 Cl2 Ca7 90.02(14) . . ?
Ca7 Cl2 Ca6 88.97(14) . 3_666 ?
C21 Ca5 Ca8 139.6(4) . 3_666 ?
C21 Ca5 Ca6 50.1(3) . . ?
C146 Ca5 C21 165.6(5) . . ?
C146 Ca5 Ca8 51.8(4) . 3_666 ?
C146 Ca5 Ca6 141.5(4) . . ?
O49 Ca5 C21 121.1(4) . . ?
O49 Ca5 C146 46.7(4) . . ?
O49 Ca5 O9 72.9(4) . . ?
O49 Ca5 O85 113.9(6) . . ?
O49 Ca5 O84 78.8(9) . . ?
O49 Ca5 Cl2 142.5(3) . 3_666 ?
O49 Ca5 Ca8 98.5(3) . 3_666 ?
O49 Ca5 Ca6 170.7(3) . . ?
O8 Ca5 C21 21.0(4) . . ?
O8 Ca5 C146 168.8(5) . . ?
O8 Ca5 O49 142.1(5) . . ?
O8 Ca5 O9 69.1(4) . . ?
O8 Ca5 O85 84.0(6) . . ?
O8 Ca5 O84 94.5(9) . . ?
O8 Ca5 O83 89.5(6) . . ?
O8 Ca5 Cl2 74.0(3) . 3_666 ?
O8 Ca5 Ca8 118.9(4) . 3_666 ?
O8 Ca5 Ca6 29.1(3) . . ?
O9 Ca5 C21 48.1(4) . . ?
O9 Ca5 C146 118.9(5) . . ?
O9 Ca5 O85 116.6(6) . . ?
O9 Ca5 Cl2 141.1(3) . 3_666 ?
O9 Ca5 Ca8 167.8(3) . 3_666 ?
O9 Ca5 Ca6 98.1(3) . . ?
O50 Ca5 C21 167.8(5) . . ?
O50 Ca5 C146 22.2(4) . . ?
O50 Ca5 O49 68.8(4) . . ?
O50 Ca5 O8 148.3(5) . . ?
O50 Ca5 O9 140.9(5) . . ?
O50 Ca5 O85 86.8(6) . . ?
O50 Ca5 O84 100.3(9) . . ?
O50 Ca5 O83 86.7(6) . . ?
O50 Ca5 Cl2 74.4(4) . 3_666 ?
O50 Ca5 Ca8 29.6(4) . 3_666 ?
O50 Ca5 Ca6 119.6(4) . . ?
O85 Ca5 C21 94.5(6) . . ?
O85 Ca5 C146 98.0(6) . . ?
O85 Ca5 Cl2 70.3(5) . 3_666 ?
O85 Ca5 Ca8 74.6(5) . 3_666 ?
O85 Ca5 Ca6 72.0(5) . . ?
O84 Ca5 C21 89.1(9) . . ?
O84 Ca5 C146 94.7(9) . . ?
O84 Ca5 O9 79.7(9) . . ?
O84 Ca5 O85 45.4(9) . . ?
O84 Ca5 Cl2 115.7(9) . 3_666 ?
O84 Ca5 Ca8 107.6(9) . 3_666 ?
O84 Ca5 Ca6 102.4(9) . . ?
O83 Ca5 C21 87.2(6) . . ?
O83 Ca5 C146 84.2(6) . . ?
O83 Ca5 O49 85.1(6) . . ?
O83 Ca5 O9 82.2(6) . . ?
O83 Ca5 O85 155.9(7) . . ?
O83 Ca5 O84 158.7(11) . . ?
O83 Ca5 Cl2 85.5(5) . 3_666 ?
O83 Ca5 Ca8 88.5(5) . 3_666 ?
O83 Ca5 Ca6 91.3(5) . . ?
Cl2 Ca5 C21 94.6(4) 3_666 . ?
Cl2 Ca5 C146 96.2(4) 3_666 . ?
Cl2 Ca5 Ca8 45.04(10) 3_666 3_666 ?
Cl2 Ca5 Ca6 45.25(10) 3_666 . ?
Ca8 Ca5 Ca6 89.97(10) 3_666 . ?
C57 Ca10 Ca11 140.6(3) . 3_666 ?
C57 Ca10 Ca9 51.2(3) . . ?
C201 Ca10 C57 167.2(4) 3_666 . ?
C201 Ca10 Ca11 49.9(3) 3_666 3_666 ?
C201 Ca10 Ca9 139.2(3) 3_666 . ?
O95 Ca10 C57 87.5(5) . . ?
O95 Ca10 C201 85.1(5) . 3_666 ?
O95 Ca10 O67 85.9(5) . 3_666 ?
O95 Ca10 O21 82.1(5) . . ?
O95 Ca10 Cl3 85.8(5) . 3_666 ?
O95 Ca10 Ca11 89.8(4) . 3_666 ?
O95 Ca10 Ca9 90.6(4) . . ?
O67 Ca10 C57 121.3(4) 3_666 . ?
O67 Ca10 C201 47.8(3) 3_666 3_666 ?
O67 Ca10 O21 74.3(3) 3_666 . ?
O67 Ca10 Cl3 142.0(3) 3_666 3_666 ?
O67 Ca10 Ca11 97.7(2) 3_666 3_666 ?
O67 Ca10 Ca9 171.9(3) 3_666 . ?
O21 Ca10 C57 47.1(3) . . ?
O21 Ca10 C201 121.4(4) . 3_666 ?
O21 Ca10 Cl3 140.7(3) . 3_666 ?
O21 Ca10 Ca11 168.9(2) . 3_666 ?
O21 Ca10 Ca9 98.1(2) . . ?
O20 Ca10 C57 21.4(3) . . ?
O20 Ca10 C201 167.6(4) . 3_666 ?
O20 Ca10 O95 89.2(5) . . ?
O20 Ca10 O67 142.7(4) . 3_666 ?
O20 Ca10 O21 68.4(3) . . ?
O20 Ca10 O68 148.0(4) . 3_666 ?
O20 Ca10 Cl3 74.1(3) . 3_666 ?
O20 Ca10 Ca11 119.3(3) . 3_666 ?
O20 Ca10 Ca9 29.7(3) . . ?
O20 Ca10 O96 89.2(8) . . ?
O68 Ca10 C57 169.0(4) 3_666 . ?
O68 Ca10 C201 21.5(3) 3_666 3_666 ?
O68 Ca10 O95 89.7(5) 3_666 . ?
O68 Ca10 O67 69.0(3) 3_666 3_666 ?
O68 Ca10 O21 142.8(4) 3_666 . ?
O68 Ca10 Cl3 73.9(3) 3_666 3_666 ?
O68 Ca10 Ca11 28.8(3) 3_666 3_666 ?
O68 Ca10 Ca9 118.3(3) 3_666 . ?
O68 Ca10 O96 89.4(8) 3_666 . ?
Cl3 Ca10 C57 95.3(3) 3_666 . ?
Cl3 Ca10 C201 94.5(3) 3_666 3_666 ?
Cl3 Ca10 Ca11 45.26(9) 3_666 3_666 ?
Cl3 Ca10 Ca9 44.66(9) 3_666 . ?
Ca9 Ca10 Ca11 89.57(9) . 3_666 ?
O96 Ca10 C57 92.6(8) . . ?
O96 Ca10 C201 95.7(8) . 3_666 ?
O96 Ca10 O95 175.3(9) . . ?
O96 Ca10 O67 98.1(8) . 3_666 ?
O96 Ca10 O21 101.3(8) . . ?
O96 Ca10 Cl3 89.4(8) . 3_666 ?
O96 Ca10 Ca11 87.2(8) . 3_666 ?
O96 Ca10 Ca9 85.7(8) . . ?
C93 Ca8 C146 167.2(5) . 3_666 ?
C93 Ca8 Ca5 141.4(3) . 3_666 ?
C93 Ca8 Ca7 51.1(3) . . ?
C146 Ca8 Ca5 50.8(3) 3_666 3_666 ?
C146 Ca8 Ca7 140.9(3) 3_666 . ?
O91 Ca8 C93 88.7(7) . . ?
O91 Ca8 C146 86.7(7) . 3_666 ?
O91 Ca8 O33 86.7(7) . . ?
O91 Ca8 O51 86.0(8) . 3_666 ?
O91 Ca8 Cl2 87.4(7) . . ?
O91 Ca8 Ca5 91.7(7) . 3_666 ?
O91 Ca8 Ca7 91.7(7) . . ?
O32 Ca8 C93 22.5(4) . . ?
O32 Ca8 C146 169.7(5) . 3_666 ?
O32 Ca8 O91 92.5(8) . . ?
O32 Ca8 O33 69.7(4) . . ?
O32 Ca8 O51 142.6(5) . 3_666 ?
O32 Ca8 O50 148.4(5) . 3_666 ?
O32 Ca8 Cl2 74.1(4) . . ?
O32 Ca8 Ca5 119.1(3) . 3_666 ?
O32 Ca8 Ca7 28.9(3) . . ?
O32 Ca8 O92 86.2(7) . . ?
O33 Ca8 C93 47.3(4) . . ?
O33 Ca8 C146 120.5(4) . 3_666 ?
O33 Ca8 O51 73.0(4) . 3_666 ?
O33 Ca8 Cl2 143.0(3) . . ?
O33 Ca8 Ca5 171.2(3) . 3_666 ?
O33 Ca8 Ca7 98.4(3) . . ?
O51 Ca8 C93 120.2(5) 3_666 . ?
O51 Ca8 C146 47.6(4) 3_666 3_666 ?
O51 Ca8 Cl2 142.8(4) 3_666 . ?
O51 Ca8 Ca5 98.3(3) 3_666 3_666 ?
O51 Ca8 Ca7 171.2(3) 3_666 . ?
O50 Ca8 C93 170.5(5) 3_666 . ?
O50 Ca8 C146 21.4(4) 3_666 3_666 ?
O50 Ca8 O91 89.7(8) 3_666 . ?
O50 Ca8 O33 141.9(5) 3_666 . ?
O50 Ca8 O51 68.9(5) 3_666 3_666 ?
O50 Ca8 Cl2 74.5(4) 3_666 . ?
O50 Ca8 Ca5 29.4(4) 3_666 3_666 ?
O50 Ca8 Ca7 119.7(4) 3_666 . ?
O50 Ca8 O92 89.3(7) 3_666 . ?
Cl2 Ca8 C93 96.1(3) . . ?
Cl2 Ca8 C146 95.6(3) . 3_666 ?
Cl2 Ca8 Ca5 45.41(11) . 3_666 ?
Cl2 Ca8 Ca7 45.32(11) . . ?
Ca5 Ca8 Ca7 90.30(9) 3_666 . ?
O92 Ca8 C93 91.6(7) . . ?
O92 Ca8 C146 93.8(7) . 3_666 ?
O92 Ca8 O91 175.8(9) . . ?
O92 Ca8 O33 96.6(7) . . ?
O92 Ca8 O51 97.4(7) . 3_666 ?
O92 Ca8 Cl2 88.5(6) . . ?
O92 Ca8 Ca5 85.5(6) . 3_666 ?
O92 Ca8 Ca7 85.3(6) . . ?
C110 Ca4 C74 166.3(5) . . ?
C110 Ca4 Ca3 140.2(4) . . ?
C110 Ca4 Ca1 51.0(3) . . ?
C74 Ca4 Ca3 51.0(3) . . ?
C74 Ca4 Ca1 140.4(3) . . ?
O81 Ca4 C110 84.2(6) . . ?
O81 Ca4 C74 88.1(6) . . ?
O81 Ca4 O82 157.5(9) . . ?
O81 Ca4 O27 88.4(6) . . ?
O81 Ca4 O37 87.7(6) . . ?
O81 Ca4 Cl1 84.0(5) . . ?
O81 Ca4 Ca3 90.5(5) . . ?
O81 Ca4 Ca1 89.1(5) . . ?
O82 Ca4 C110 94.2(8) . . ?
O82 Ca4 C74 97.3(8) . . ?
O82 Ca4 O27 111.3(8) . . ?
O82 Ca4 O37 107.8(8) . . ?
O82 Ca4 Cl1 73.8(8) . . ?
O82 Ca4 Ca3 76.4(7) . . ?
O82 Ca4 Ca1 72.9(7) . . ?
O27 Ca4 C110 121.1(5) . . ?
O27 Ca4 C74 47.1(4) . . ?
O27 Ca4 Cl1 142.1(3) . . ?
O27 Ca4 Ca3 98.1(3) . . ?
O27 Ca4 Ca1 171.9(3) . . ?
O38 Ca4 C110 21.9(4) . . ?
O38 Ca4 C74 169.3(5) . . ?
O38 Ca4 O81 88.5(6) . . ?
O38 Ca4 O82 82.2(8) . . ?
O38 Ca4 O27 142.9(5) . . ?
O38 Ca4 O37 69.4(4) . . ?
O38 Ca4 Cl1 74.1(3) . . ?
O38 Ca4 Ca3 118.9(3) . . ?
O38 Ca4 Ca1 29.4(3) . . ?
O38 Ca4 O5AA 94.6(11) . . ?
O26 Ca4 C110 167.8(5) . . ?
O26 Ca4 C74 22.5(4) . . ?
O26 Ca4 O81 90.6(6) . . ?
O26 Ca4 O82 86.5(8) . . ?
O26 Ca4 O27 69.5(4) . . ?
O26 Ca4 O38 147.5(5) . . ?
O26 Ca4 O37 143.0(5) . . ?
O26 Ca4 Cl1 73.5(3) . . ?
O26 Ca4 Ca3 28.6(3) . . ?
O26 Ca4 Ca1 118.1(4) . . ?
O26 Ca4 O5AA 92.8(11) . . ?
O37 Ca4 C110 47.9(4) . . ?
O37 Ca4 C74 120.5(5) . . ?
O37 Ca4 O27 73.5(4) . . ?
O37 Ca4 Cl1 142.7(4) . . ?
O37 Ca4 Ca3 171.5(4) . . ?
O37 Ca4 Ca1 98.8(3) . . ?
Cl1 Ca4 C110 95.0(4) . . ?
Cl1 Ca4 C74 95.5(3) . . ?
Cl1 Ca4 Ca3 45.16(10) . . ?
Cl1 Ca4 Ca1 44.99(11) . . ?
Ca3 Ca4 Ca1 89.58(10) . . ?
O5AA Ca4 C110 94.5(11) . . ?
O5AA Ca4 C74 90.7(11) . . ?
O5AA Ca4 O81 168.4(13) . . ?
O5AA Ca4 O27 82.4(11) . . ?
O5AA Ca4 O37 82.9(11) . . ?
O5AA Ca4 Cl1 107.6(11) . . ?
O5AA Ca4 Ca3 97.7(11) . . ?
O5AA Ca4 Ca1 99.1(11) . . ?
C182 Ca6 C20 142.8(5) 3_666 . ?
C182 Ca6 Ca7 51.2(3) 3_666 3_666 ?
C21 Ca6 C182 165.7(5) . 3_666 ?
C21 Ca6 C20 24.6(3) . . ?
C21 Ca6 Ca7 140.2(4) . 3_666 ?
C20 Ca6 Ca7 164.5(4) . 3_666 ?
O87 Ca6 C182 96.3(7) . 3_666 ?
O87 Ca6 C21 95.8(7) . . ?
O87 Ca6 C20 104.7(7) . . ?
O87 Ca6 Cl2 73.8(6) . 3_666 ?
O87 Ca6 Ca7 75.1(6) . 3_666 ?
O62 Ca6 C182 21.0(4) 3_666 3_666 ?
O62 Ca6 C21 168.2(5) 3_666 . ?
O62 Ca6 C20 163.2(5) 3_666 . ?
O62 Ca6 O87 87.3(7) 3_666 . ?
O62 Ca6 O63 68.2(4) 3_666 3_666 ?
O62 Ca6 O8 148.5(5) 3_666 . ?
O62 Ca6 O88 93(2) 3_666 . ?
O62 Ca6 O7 141.0(4) 3_666 . ?
O62 Ca6 O86 89.2(6) 3_666 . ?
O62 Ca6 Cl2 75.1(4) 3_666 3_666 ?
O62 Ca6 Ca7 30.2(3) 3_666 3_666 ?
O63 Ca6 C182 47.2(4) 3_666 3_666 ?
O63 Ca6 C21 120.2(4) 3_666 . ?
O63 Ca6 C20 95.8(4) 3_666 . ?
O63 Ca6 O87 113.7(7) 3_666 . ?
O63 Ca6 O86 86.6(6) 3_666 . ?
O63 Ca6 Cl2 141.8(3) 3_666 3_666 ?
O63 Ca6 Ca7 98.4(3) 3_666 3_666 ?
O8 Ca6 C182 168.0(5) . 3_666 ?
O8 Ca6 C21 21.7(4) . . ?
O8 Ca6 C20 46.3(4) . . ?
O8 Ca6 O87 86.1(7) . . ?
O8 Ca6 O63 141.8(4) . 3_666 ?
O8 Ca6 O88 113(2) . . ?
O8 Ca6 O7 69.7(4) . . ?
O8 Ca6 O86 84.7(6) . . ?
O8 Ca6 Cl2 73.5(3) . 3_666 ?
O8 Ca6 Ca7 118.8(3) . 3_666 ?
O88 Ca6 C182 79(2) . 3_666 ?
O88 Ca6 C21 99(2) . . ?
O88 Ca6 C20 81(2) . . ?
O88 Ca6 O87 69.1(6) . . ?
O88 Ca6 O63 53.1(15) . 3_666 ?
O88 Ca6 O86 134.6(10) . . ?
O88 Ca6 Cl2 141.5(10) . 3_666 ?
O88 Ca6 Ca7 113(2) . 3_666 ?
O7 Ca6 C182 120.0(4) . 3_666 ?
O7 Ca6 C21 48.1(4) . . ?
O7 Ca6 C20 23.5(4) . . ?
O7 Ca6 O87 109.5(7) . . ?
O7 Ca6 O63 72.8(4) . 3_666 ?
O7 Ca6 O88 63.1(19) . . ?
O7 Ca6 O86 87.7(6) . . ?
O7 Ca6 Cl2 142.6(3) . 3_666 ?
O7 Ca6 Ca7 171.1(3) . 3_666 ?
O86 Ca6 C182 88.6(6) . 3_666 ?
O86 Ca6 C21 83.4(6) . . ?
O86 Ca6 C20 84.4(6) . . ?
O86 Ca6 O87 156.2(8) . . ?
O86 Ca6 Cl2 82.6(5) . 3_666 ?
O86 Ca6 Ca7 90.2(5) . 3_666 ?
Cl2 Ca6 C182 95.9(3) 3_666 3_666 ?
Cl2 Ca6 C21 94.8(4) 3_666 . ?
Cl2 Ca6 C20 119.2(4) 3_666 . ?
Cl2 Ca6 Ca7 45.43(11) 3_666 3_666 ?
C201 Ca11 C129 165.6(5) . . ?
C201 Ca11 Ca10 50.7(3) . 3_666 ?
C201 Ca11 Ca12 140.4(3) . . ?
C129 Ca11 Ca10 141.2(4) . 3_666 ?
C129 Ca11 Ca12 51.6(3) . . ?
O69 Ca11 C201 47.2(3) . . ?
O69 Ca11 C129 120.1(4) . . ?
O69 Ca11 O45 73.5(4) . . ?
O69 Ca11 Cl3 141.7(3) . . ?
O69 Ca11 Ca10 98.0(2) . 3_666 ?
O69 Ca11 Ca12 170.9(3) . . ?
O68 Ca11 C201 22.3(3) . . ?
O68 Ca11 C129 169.5(5) . . ?
O68 Ca11 O69 69.3(3) . . ?
O68 Ca11 O45 142.4(4) . . ?
O68 Ca11 O99 95.5(11) . . ?
O68 Ca11 Cl3 73.7(3) . . ?
O68 Ca11 Ca10 28.8(3) . 3_666 ?
O68 Ca11 Ca12 118.7(3) . . ?
O68 Ca11 O97 85.6(6) . . ?
O68 Ca11 O98 85.1(7) . . ?
O45 Ca11 C201 120.2(4) . . ?
O45 Ca11 C129 46.5(4) . . ?
O45 Ca11 Cl3 140.7(3) . . ?
O45 Ca11 Ca10 168.0(3) . 3_666 ?
O45 Ca11 Ca12 98.0(3) . . ?
O44 Ca11 C201 168.1(5) . . ?
O44 Ca11 C129 22.5(4) . . ?
O44 Ca11 O69 142.5(4) . . ?
O44 Ca11 O68 147.7(4) . . ?
O44 Ca11 O45 69.0(4) . . ?
O44 Ca11 O99 98.8(11) . . ?
O44 Ca11 Cl3 74.0(3) . . ?
O44 Ca11 Ca10 118.9(3) . 3_666 ?
O44 Ca11 Ca12 29.1(3) . . ?
O44 Ca11 O97 91.0(6) . . ?
O44 Ca11 O98 86.7(7) . . ?
O99 Ca11 C201 90.6(11) . . ?
O99 Ca11 C129 91.7(11) . . ?
O99 Ca11 O69 75.1(11) . . ?
O99 Ca11 O45 80.1(11) . . ?
O99 Ca11 Cl3 118.8(11) . . ?
O99 Ca11 Ca12 107.1(10) . . ?
O99 Ca11 O97 159.3(12) . . ?
Cl3 Ca11 C201 95.1(3) . . ?
Cl3 Ca11 C129 96.2(4) . . ?
Cl3 Ca11 Ca10 45.05(9) . 3_666 ?
Cl3 Ca11 Ca12 45.32(9) . . ?
Ca12 Ca11 Ca10 89.95(9) . 3_666 ?
O97 Ca11 C201 82.6(6) . . ?
O97 Ca11 C129 90.3(6) . . ?
O97 Ca11 O69 86.0(6) . . ?
O97 Ca11 O45 86.4(6) . . ?
O97 Ca11 Cl3 81.4(5) . . ?
O97 Ca11 Ca10 84.6(5) . 3_666 ?
O97 Ca11 Ca12 90.3(5) . . ?
O97 Ca11 O98 158.7(9) . . ?
O98 Ca11 C201 95.7(7) . . ?
O98 Ca11 C129 95.4(7) . . ?
O98 Ca11 O69 108.5(7) . . ?
O98 Ca11 O45 112.4(7) . . ?
O98 Ca11 Cl3 77.5(7) . . ?
O98 Ca11 Ca10 78.1(7) . 3_666 ?
O98 Ca11 Ca12 77.5(7) . . ?
C39 Ca3 Ca4 165.5(3) . . ?
C39 Ca3 Ca2 75.2(3) . . ?
C38 Ca3 C39 24.9(2) . . ?
C38 Ca3 C74 165.9(5) . . ?
C38 Ca3 Ca4 141.1(3) . . ?
C38 Ca3 Ca2 50.3(3) . . ?
C74 Ca3 C39 141.7(5) . . ?
C74 Ca3 Ca4 51.6(4) . . ?
C74 Ca3 Ca2 142.1(4) . . ?
O15 Ca3 C39 22.9(3) . . ?
O15 Ca3 C38 47.6(3) . . ?
O15 Ca3 C74 119.7(5) . . ?
O15 Ca3 O25 72.9(4) . . ?
O15 Ca3 Cl1 142.5(3) . . ?
O15 Ca3 Ca4 171.2(3) . . ?
O15 Ca3 Ca2 97.9(3) . . ?
O14 Ca3 C39 47.0(4) . . ?
O14 Ca3 C38 22.1(3) . . ?
O14 Ca3 C74 170.2(5) . . ?
O14 Ca3 O15 69.5(3) . . ?
O14 Ca3 O25 142.3(4) . . ?
O14 Ca3 O80 86.4(7) . . ?
O14 Ca3 O79 90.9(6) . . ?
O14 Ca3 Cl1 73.5(3) . . ?
O14 Ca3 Ca4 119.3(3) . . ?
O14 Ca3 Ca2 28.4(3) . . ?
O25 Ca3 C39 95.4(4) . . ?
O25 Ca3 C38 120.3(4) . . ?
O25 Ca3 C74 46.9(4) . . ?
O25 Ca3 Cl1 143.5(3) . . ?
O25 Ca3 Ca4 98.4(3) . . ?
O25 Ca3 Ca2 170.4(3) . . ?
O26 Ca3 C39 164.1(5) . . ?
O26 Ca3 C38 169.7(5) . . ?
O26 Ca3 C74 22.5(4) . . ?
O26 Ca3 O15 142.1(4) . . ?
O26 Ca3 O14 148.4(5) . . ?
O26 Ca3 O25 69.2(4) . . ?
O26 Ca3 O80 89.8(7) . . ?
O26 Ca3 O79 90.5(6) . . ?
O26 Ca3 Cl1 75.0(4) . . ?
O26 Ca3 Ca4 29.1(3) . . ?
O26 Ca3 Ca2 120.0(4) . . ?
O80 Ca3 C39 96.9(7) . . ?
O80 Ca3 C38 92.2(7) . . ?
O80 Ca3 C74 95.6(7) . . ?
O80 Ca3 O15 96.3(7) . . ?
O80 Ca3 O25 99.1(7) . . ?
O80 Ca3 O79 175.3(8) . . ?
O80 Ca3 Cl1 87.5(6) . . ?
O80 Ca3 Ca4 85.4(6) . . ?
O80 Ca3 Ca2 84.3(6) . . ?
O79 Ca3 C39 84.1(6) . . ?
O79 Ca3 C38 86.7(6) . . ?
O79 Ca3 C74 86.4(6) . . ?
O79 Ca3 O15 86.3(6) . . ?
O79 Ca3 O25 85.4(6) . . ?
O79 Ca3 Cl1 88.1(5) . . ?
O79 Ca3 Ca4 92.5(5) . . ?
O79 Ca3 Ca2 91.6(5) . . ?
Cl1 Ca3 C39 119.6(3) . . ?
Cl1 Ca3 C38 95.1(3) . . ?
Cl1 Ca3 C74 96.9(4) . . ?
Cl1 Ca3 Ca4 46.05(10) . . ?
Cl1 Ca3 Ca2 45.22(10) . . ?
Ca4 Ca3 Ca2 90.87(9) . . ?
C38 Ca2 C2 167.8(4) . . ?
C38 Ca2 Ca3 50.4(3) . . ?
C38 Ca2 Ca1 139.8(3) . . ?
C2 Ca2 Ca3 139.8(4) . . ?
C2 Ca2 Ca1 50.8(3) . . ?
O78 Ca2 C38 89.2(8) . . ?
O78 Ca2 C2 93.4(8) . . ?
O78 Ca2 O13 76.1(8) . . ?
O78 Ca2 O3 80.7(8) . . ?
O78 Ca2 O77 40.2(8) . . ?
O78 Ca2 Cl1 114.8(8) . . ?
O78 Ca2 Ca3 103.1(8) . . ?
O78 Ca2 Ca1 103.7(8) . . ?
O76 Ca2 C38 86.6(5) . . ?
O76 Ca2 C2 86.9(6) . . ?
O76 Ca2 O78 159.7(9) . . ?
O76 Ca2 O13 86.4(5) . . ?
O76 Ca2 O3 84.7(5) . . ?
O76 Ca2 O77 159.8(8) . . ?
O76 Ca2 Cl1 85.4(5) . . ?
O76 Ca2 Ca3 89.4(5) . . ?
O76 Ca2 Ca1 92.2(5) . . ?
O13 Ca2 C38 47.9(3) . . ?
O13 Ca2 C2 121.3(4) . . ?
O13 Ca2 Cl1 142.0(3) . . ?
O13 Ca2 Ca3 98.3(3) . . ?
O13 Ca2 Ca1 172.1(3) . . ?
O3 Ca2 C38 121.7(4) . . ?
O3 Ca2 C2 47.3(4) . . ?
O3 Ca2 O13 74.1(4) . . ?
O3 Ca2 O77 112.7(6) . . ?
O3 Ca2 Cl1 141.6(3) . . ?
O3 Ca2 Ca3 170.6(3) . . ?
O3 Ca2 Ca1 98.1(3) . . ?
O14 Ca2 C38 21.8(3) . . ?
O14 Ca2 C2 168.3(5) . . ?
O14 Ca2 O78 93.6(8) . . ?
O14 Ca2 O76 89.8(6) . . ?
O14 Ca2 O13 69.5(3) . . ?
O14 Ca2 O3 143.5(4) . . ?
O14 Ca2 O77 82.0(6) . . ?
O14 Ca2 O2 147.6(5) . . ?
O14 Ca2 Cl1 73.4(3) . . ?
O14 Ca2 Ca3 28.9(3) . . ?
O14 Ca2 Ca1 118.2(3) . . ?
O77 Ca2 C38 92.3(6) . . ?
O77 Ca2 C2 97.4(6) . . ?
O77 Ca2 O13 107.8(7) . . ?
O77 Ca2 Cl1 74.5(6) . . ?
O77 Ca2 Ca3 74.5(6) . . ?
O77 Ca2 Ca1 75.7(6) . . ?
O2 Ca2 C38 169.0(5) . . ?
O2 Ca2 C2 21.7(4) . . ?
O2 Ca2 O78 96.0(8) . . ?
O2 Ca2 O76 91.7(6) . . ?
O2 Ca2 O13 142.9(4) . . ?
O2 Ca2 O3 68.8(4) . . ?
O2 Ca2 O77 85.6(7) . . ?
O2 Ca2 Cl1 74.5(4) . . ?
O2 Ca2 Ca3 118.8(4) . . ?
O2 Ca2 Ca1 29.4(3) . . ?
Cl1 Ca2 C38 94.6(3) . . ?
Cl1 Ca2 C2 95.2(4) . . ?
Cl1 Ca2 Ca3 44.61(10) . . ?
Cl1 Ca2 Ca1 45.39(10) . . ?
Ca1 Ca2 Ca3 89.42(9) . . ?
C57 Ca9 Ca10 50.9(3) . . ?
C57 Ca9 Ca12 141.0(3) . 3_666 ?
C165 Ca9 C57 167.3(5) 3_666 . ?
C165 Ca9 Ca10 140.5(4) 3_666 . ?
C165 Ca9 Ca12 50.4(4) 3_666 3_666 ?
O93 Ca9 C57 86.1(6) . . ?
O93 Ca9 C165 88.0(6) . 3_666 ?
O93 Ca9 O19 88.6(6) . . ?
O93 Ca9 O55 88.6(6) . 3_666 ?
O93 Ca9 Cl3 86.7(5) . 3_666 ?
O93 Ca9 Ca10 90.4(5) . . ?
O93 Ca9 Ca12 92.1(5) . 3_666 ?
O94 Ca9 C57 94.0(7) . . ?
O94 Ca9 C165 93.0(7) . 3_666 ?
O94 Ca9 O93 174.4(8) . . ?
O94 Ca9 O19 95.6(7) . . ?
O94 Ca9 O55 96.1(7) . 3_666 ?
O94 Ca9 Cl3 87.7(6) . 3_666 ?
O94 Ca9 Ca10 85.4(6) . . ?
O94 Ca9 Ca12 84.3(6) . 3_666 ?
O20 Ca9 C57 21.6(3) . . ?
O20 Ca9 C165 169.0(5) . 3_666 ?
O20 Ca9 O93 88.2(6) . . ?
O20 Ca9 O94 89.9(7) . . ?
O20 Ca9 O19 69.2(3) . . ?
O20 Ca9 O55 142.0(4) . 3_666 ?
O20 Ca9 Cl3 74.4(3) . 3_666 ?
O20 Ca9 Ca10 29.3(3) . . ?
O20 Ca9 Ca12 119.5(3) . 3_666 ?
O19 Ca9 C57 47.7(3) . . ?
O19 Ca9 C165 121.0(5) . 3_666 ?
O19 Ca9 O55 72.9(4) . 3_666 ?
O19 Ca9 Cl3 143.4(3) . 3_666 ?
O19 Ca9 Ca10 98.4(3) . . ?
O19 Ca9 Ca12 171.3(3) . 3_666 ?
O55 Ca9 C57 120.4(4) 3_666 . ?
O55 Ca9 C165 48.1(4) 3_666 3_666 ?
O55 Ca9 Cl3 143.1(3) 3_666 3_666 ?
O55 Ca9 Ca10 171.3(3) 3_666 . ?
O55 Ca9 Ca12 98.4(3) 3_666 3_666 ?
O56 Ca9 C57 169.5(4) 3_666 . ?
O56 Ca9 C165 21.3(4) 3_666 3_666 ?
O56 Ca9 O93 90.3(6) 3_666 . ?
O56 Ca9 O94 88.6(7) 3_666 . ?
O56 Ca9 O20 148.5(4) 3_666 . ?
O56 Ca9 O19 142.2(4) 3_666 . ?
O56 Ca9 O55 69.3(4) 3_666 3_666 ?
O56 Ca9 Cl3 74.1(3) 3_666 3_666 ?
O56 Ca9 Ca10 119.3(3) 3_666 . ?
O56 Ca9 Ca12 29.1(3) 3_666 3_666 ?
Cl3 Ca9 C57 95.8(3) 3_666 . ?
Cl3 Ca9 C165 95.1(4) 3_666 3_666 ?
Cl3 Ca9 Ca10 45.42(9) 3_666 . ?
Cl3 Ca9 Ca12 45.29(9) 3_666 3_666 ?
Ca12 Ca9 Ca10 90.27(9) 3_666 . ?
C165 Ca12 C129 165.8(5) . . ?
C165 Ca12 C166 24.8(3) . . ?
C165 Ca12 Ca11 140.8(4) . . ?
C165 Ca12 Ca9 50.8(4) . 3_666 ?
C129 Ca12 C166 142.2(5) . . ?
C129 Ca12 Ca11 50.8(3) . . ?
C129 Ca12 Ca9 140.6(3) . 3_666 ?
C166 Ca12 Ca11 164.6(4) . . ?
C166 Ca12 Ca9 75.6(4) . 3_666 ?
O43 Ca12 C165 119.7(5) . . ?
O43 Ca12 C129 48.4(4) . . ?
O43 Ca12 C166 94.9(5) . . ?
O43 Ca12 Cl3 144.0(3) . . ?
O43 Ca12 Ca11 99.1(3) . . ?
O43 Ca12 Ca9 170.3(3) . 3_666 ?
O44 Ca12 C165 168.0(5) . . ?
O44 Ca12 C129 22.1(4) . . ?
O44 Ca12 C166 163.6(5) . . ?
O44 Ca12 O43 70.4(4) . . ?
O44 Ca12 O57 141.5(4) . . ?
O44 Ca12 O101 96.6(9) . . ?
O44 Ca12 O100 86.2(6) . . ?
O44 Ca12 Cl3 74.1(3) . . ?
O44 Ca12 Ca11 28.7(3) . . ?
O44 Ca12 Ca9 118.8(3) . 3_666 ?
O56 Ca12 C165 21.4(4) . . ?
O56 Ca12 C129 168.4(4) . . ?
O56 Ca12 C166 46.2(4) . . ?
O56 Ca12 O43 141.0(4) . . ?
O56 Ca12 O44 148.0(4) . . ?
O56 Ca12 O57 69.5(4) . . ?
O56 Ca12 O101 96.9(9) . . ?
O56 Ca12 O100 89.2(6) . . ?
O56 Ca12 Cl3 73.9(3) . . ?
O56 Ca12 Ca11 119.6(3) . . ?
O56 Ca12 Ca9 29.4(3) . 3_666 ?
O57 Ca12 C165 48.1(4) . . ?
O57 Ca12 C129 119.4(4) . . ?
O57 Ca12 C166 23.3(4) . . ?
O57 Ca12 O43 71.6(4) . . ?
O57 Ca12 Cl3 142.1(3) . . ?
O57 Ca12 Ca11 169.2(3) . . ?
O57 Ca12 Ca9 98.9(3) . 3_666 ?
O101 Ca12 C165 92.2(9) . . ?
O101 Ca12 C129 92.0(9) . . ?
O101 Ca12 C166 87.0(9) . . ?
O101 Ca12 O43 77.7(9) . . ?
O101 Ca12 O57 81.4(9) . . ?
O101 Ca12 Cl3 112.6(8) . . ?
O101 Ca12 Ca11 102.3(8) . . ?
O101 Ca12 Ca9 103.1(8) . 3_666 ?
O100 Ca12 C165 87.7(6) . . ?
O100 Ca12 C129 84.3(6) . . ?
O100 Ca12 C166 85.9(6) . . ?
O100 Ca12 O43 87.5(6) . . ?
O100 Ca12 O57 85.9(6) . . ?
O100 Ca12 O101 163.0(10) . . ?
O100 Ca12 Cl3 84.3(6) . . ?
O100 Ca12 Ca11 88.3(6) . . ?
O100 Ca12 Ca9 90.0(6) . 3_666 ?
Cl3 Ca12 C165 95.0(4) . . ?
Cl3 Ca12 C129 95.9(3) . . ?
Cl3 Ca12 C166 119.3(4) . . ?
Cl3 Ca12 Ca11 45.78(10) . . ?
Cl3 Ca12 Ca9 44.77(9) . 3_666 ?
Ca11 Ca12 Ca9 90.20(9) . 3_666 ?
C93 Ca7 C182 166.1(5) . . ?
C93 Ca7 Ca8 51.1(4) . . ?
C93 Ca7 Ca6 141.0(4) . 3_666 ?
C182 Ca7 Ca8 140.7(4) . . ?
C182 Ca7 Ca6 51.3(4) . 3_666 ?
O89 Ca7 C93 82.6(5) . . ?
O89 Ca7 C182 90.3(6) . . ?
O89 Ca7 O31 87.7(6) . . ?
O89 Ca7 O61 86.4(6) . . ?
O89 Ca7 Cl2 86.2(5) . . ?
O89 Ca7 Ca8 86.4(5) . . ?
O89 Ca7 Ca6 94.4(5) . 3_666 ?
O62 Ca7 C93 169.4(5) . . ?
O62 Ca7 C182 21.3(4) . . ?
O62 Ca7 O89 92.2(6) . . ?
O62 Ca7 O31 142.4(5) . . ?
O62 Ca7 O90 92.9(7) . . ?
O62 Ca7 O61 68.6(4) . . ?
O62 Ca7 Cl2 75.0(4) . . ?
O62 Ca7 Ca8 119.6(4) . . ?
O62 Ca7 Ca6 29.9(4) . 3_666 ?
O31 Ca7 C93 47.0(4) . . ?
O31 Ca7 C182 121.1(5) . . ?
O31 Ca7 O61 73.9(4) . . ?
O31 Ca7 Cl2 142.4(3) . . ?
O31 Ca7 Ca8 97.9(3) . . ?
O31 Ca7 Ca6 172.0(3) . 3_666 ?
O32 Ca7 C93 23.1(4) . . ?
O32 Ca7 C182 168.6(5) . . ?
O32 Ca7 O89 86.2(6) . . ?
O32 Ca7 O62 147.9(5) . . ?
O32 Ca7 O31 69.7(4) . . ?
O32 Ca7 O90 86.7(7) . . ?
O32 Ca7 O61 143.1(4) . . ?
O32 Ca7 Cl2 72.8(4) . . ?
O32 Ca7 Ca8 28.2(3) . . ?
O32 Ca7 Ca6 118.1(4) . 3_666 ?
O90 Ca7 C93 91.5(7) . . ?
O90 Ca7 C182 96.3(7) . . ?
O90 Ca7 O89 172.7(8) . . ?
O90 Ca7 O31 91.4(7) . . ?
O90 Ca7 O61 100.3(7) . . ?
O90 Ca7 Cl2 90.1(7) . . ?
O90 Ca7 Ca8 86.6(6) . . ?
O90 Ca7 Ca6 87.5(6) . 3_666 ?
O61 Ca7 C93 120.0(5) . . ?
O61 Ca7 C182 47.2(4) . . ?
O61 Ca7 Cl2 142.5(3) . . ?
O61 Ca7 Ca8 169.3(3) . . ?
O61 Ca7 Ca6 98.5(3) . 3_666 ?
Cl2 Ca7 C93 95.4(4) . . ?
Cl2 Ca7 C182 96.1(4) . . ?
Cl2 Ca7 Ca8 44.65(10) . . ?
Cl2 Ca7 Ca6 45.60(10) . 3_666 ?
Ca6 Ca7 Ca8 89.93(10) 3_666 . ?
C2 Ca1 C110 164.4(5) . . ?
C2 Ca1 Ca4 140.2(3) . . ?
C2 Ca1 Ca2 50.8(3) . . ?
C110 Ca1 Ca4 49.9(4) . . ?
C110 Ca1 Ca2 139.4(4) . . ?
O73 Ca1 C2 80.9(5) . . ?
O73 Ca1 C110 87.7(6) . . ?
O73 Ca1 Cl1 83.3(5) . . ?
O73 Ca1 Ca4 91.0(5) . . ?
O73 Ca1 Ca2 86.3(5) . . ?
O73 Ca1 O74 156.6(9) . . ?
O1 Ca1 C2 47.1(4) . . ?
O1 Ca1 C110 121.7(5) . . ?
O1 Ca1 O73 85.1(6) . . ?
O1 Ca1 Cl1 141.8(3) . . ?
O1 Ca1 Ca4 170.9(3) . . ?
O1 Ca1 Ca2 97.7(3) . . ?
O1 Ca1 O75 109.5(7) . . ?
O1 Ca1 O74 75.4(8) . . ?
O38 Ca1 C2 167.5(5) . . ?
O38 Ca1 C110 21.1(4) . . ?
O38 Ca1 O73 91.6(6) . . ?
O38 Ca1 O1 142.7(4) . . ?
O38 Ca1 O39 68.0(4) . . ?
O38 Ca1 Cl1 74.0(3) . . ?
O38 Ca1 Ca4 29.1(3) . . ?
O38 Ca1 Ca2 119.1(3) . . ?
O38 Ca1 O75 86.3(7) . . ?
O38 Ca1 O74 96.2(8) . . ?
O2 Ca1 C2 21.2(4) . . ?
O2 Ca1 C110 167.5(5) . . ?
O2 Ca1 O73 85.1(6) . . ?
O2 Ca1 O1 67.9(4) . . ?
O2 Ca1 O38 148.9(5) . . ?
O2 Ca1 O39 141.9(5) . . ?
O2 Ca1 Cl1 74.9(4) . . ?
O2 Ca1 Ca4 119.9(4) . . ?
O2 Ca1 Ca2 29.8(3) . . ?
O2 Ca1 O75 85.4(7) . . ?
O2 Ca1 O74 99.0(8) . . ?
O39 Ca1 C2 120.7(5) . . ?
O39 Ca1 C110 47.0(4) . . ?
O39 Ca1 O73 84.4(6) . . ?
O39 Ca1 O1 74.7(4) . . ?
O39 Ca1 Cl1 139.5(4) . . ?
O39 Ca1 Ca4 96.8(3) . . ?
O39 Ca1 Ca2 168.5(3) . . ?
O39 Ca1 O75 114.8(7) . . ?
O39 Ca1 O74 78.1(8) . . ?
Cl1 Ca1 C2 95.1(3) . . ?
Cl1 Ca1 C110 94.1(4) . . ?
Cl1 Ca1 Ca4 45.18(10) . . ?
Cl1 Ca1 Ca2 45.32(10) . . ?
Ca2 Ca1 Ca4 90.10(10) . . ?
O75 Ca1 C2 96.9(6) . . ?
O75 Ca1 C110 97.7(7) . . ?
O75 Ca1 O73 158.0(8) . . ?
O75 Ca1 Cl1 75.1(6) . . ?
O75 Ca1 Ca4 76.7(6) . . ?
O75 Ca1 Ca2 75.8(6) . . ?
O75 Ca1 O74 45.1(8) . . ?
O74 Ca1 C2 94.6(7) . . ?
O74 Ca1 C110 91.6(8) . . ?
O74 Ca1 Cl1 120.1(7) . . ?
O74 Ca1 Ca4 106.4(7) . . ?
O74 Ca1 Ca2 108.8(7) . . ?
C9 C8 C7 117.6(12) . . ?

loop_
_geom_bond_atom_site_label_1
_geom_bond_atom_site_label_2
_geom_bond_distance
_geom_bond_site_symmetry_2
_geom_bond_publ_flag
C114 C113 1.385(13) . ?
C114 C142 1.525(15) . ?
C114 C109 1.392(13) . ?
C39 C38 1.376(12) . ?
C39 C40 1.382(12) . ?
C39 O15 1.381(14) . ?
C39 Ca3 3.210(15) . ?
C203 C205 1.503(13) . ?
C203 C202 1.390(12) . ?
C203 C204 1.386(11) . ?
C57 C56 1.381(12) . ?
C57 C58 1.350(12) . ?
C57 O20 1.352(14) . ?
C57 Ca10 3.202(17) . ?
C57 Ca9 3.213(16) . ?
C37 C38 1.389(12) . ?
C37 C42 1.378(12) . ?
C37 O13 1.372(15) . ?
C65 C66 1.382(13) . ?
C65 C64 1.396(12) . ?
C65 O22 1.459(18) . ?
C193 C194 1.402(12) . ?
C193 C192 1.379(13) . ?
C193 O66 1.361(16) . ?
C66 C67 1.366(13) . ?
C66 O23 1.352(19) . ?
C61 C59 1.518(14) . ?
C61 C62 1.529(9) . ?
C61 C64 1.529(14) . ?
C59 C60 1.377(11) . ?
C59 C58 1.392(12) . ?
C174 C173 1.371(14) . ?
C174 C175 1.360(13) . ?
C174 O59 1.41(2) . ?
C70 C71 1.529(9) . ?
C70 C68 1.534(14) . ?
C70 C42 1.523(13) . ?
C46 C43 1.512(13) . ?
C46 C51 1.360(11) . ?
C46 C47 1.397(12) . ?
C43 C40 1.496(13) . ?
C43 C44 1.520(9) . ?
C190 C191 1.391(13) . ?
C190 C187 1.508(14) . ?
C190 C195 1.376(12) . ?
C10 C11 1.389(13) . ?
C10 C7 1.470(14) . ?
C10 C15 1.384(12) . ?
C55 C52 1.519(14) . ?
C55 C56 1.380(12) . ?
C55 C60 1.375(12) . ?
C196 C194 1.497(13) . ?
C196 C199 1.520(13) . ?
C196 C197 1.520(9) . ?
C11 C12 1.354(13) . ?
C11 O4 1.384(17) . ?
C136 C137 1.383(13) . ?
C136 C133 1.518(15) . ?
C136 C141 1.386(12) . ?
C172 C169 1.480(14) . ?
C172 C173 1.367(13) . ?
C172 C177 1.389(13) . ?
C200 C201 1.400(12) . ?
C200 C199 1.377(12) . ?
C200 O67 1.425(15) . ?
C38 O14 1.342(15) . ?
C38 Ca3 3.167(16) . ?
C38 Ca2 3.161(18) . ?
C121 C120 1.357(13) . ?
C121 C122 1.389(12) . ?
C121 O42 1.299(16) . ?
C40 C41 1.381(11) . ?
C85 C84 1.365(14) . ?
C85 C86 1.397(14) . ?
C85 O30 1.40(2) . ?
C41 C42 1.382(11) . ?
C201 C202 1.393(12) . ?
C201 O68 1.344(15) . ?
C201 Ca10 3.199(18) 3_666 ?
C201 Ca11 3.160(16) . ?
C191 C192 1.378(13) . ?
C191 O64 1.418(18) . ?
C100 C101 1.403(14) . ?
C100 C97 1.450(16) . ?
C100 C105 1.387(13) . ?
C176 C175 1.397(13) . ?
C176 C177 1.392(12) . ?
C176 C178 1.484(13) . ?
C101 C102 1.355(14) . ?
C101 O34 1.35(2) . ?
C137 C138 1.347(14) . ?
C137 O46 1.42(2) . ?
C208 C209 1.411(13) . ?
C208 C213 1.381(12) . ?
C208 C205 1.495(14) . ?
C209 C210 1.365(13) . ?
C209 O70 1.352(19) . ?
C184 C187 1.514(14) . ?
C184 C183 1.375(13) . ?
C184 C185 1.378(12) . ?
C120 C119 1.369(13) . ?
C120 O41 1.505(19) . ?
C2 C1 1.391(13) . ?
C2 C3 1.376(12) . ?
C2 O2 1.335(17) . ?
C2 Ca2 3.186(19) . ?
C2 Ca1 3.188(19) . ?
C49 C48 1.379(13) . ?
C49 C50 1.409(13) . ?
C49 O18 1.289(18) . ?
C32 C31 1.385(13) . ?
C32 C34 1.484(15) . ?
C32 C33 1.399(12) . ?
C14 C13 1.404(13) . ?
C14 C16 1.487(15) . ?
C14 C15 1.376(12) . ?
C31 C30 1.362(14) . ?
C31 O12 1.247(19) . ?
C122 C123 1.384(12) . ?
C122 C124 1.497(14) . ?
C110 C111 1.395(13) . ?
C110 C109 1.389(13) . ?
C110 O38 1.330(19) . ?
C110 Ca4 3.16(2) . ?
C110 Ca1 3.210(19) . ?
C29 C30 1.374(14) . ?
C29 C28 1.381(13) . ?
C29 O10 1.34(2) . ?
C93 C94 1.386(13) . ?
C93 C92 1.358(13) . ?
C93 O32 1.410(19) . ?
C93 Ca8 3.21(2) . ?
C93 Ca7 3.212(19) . ?
C187 C188 1.542(10) . ?
C182 C181 1.366(13) . ?
C182 C183 1.369(13) . ?
C182 O62 1.343(18) . ?
C182 Ca6 3.22(2) 3_666 ?
C182 Ca7 3.216(19) . ?
C1 C6 1.388(12) . ?
C1 O1 1.386(16) . ?
C96 C95 1.365(13) . ?
C96 C91 1.395(13) . ?
C181 C186 1.386(13) . ?
C181 O61 1.472(18) . ?
C22 C21 1.375(13) . ?
C22 C23 1.395(13) . ?
C22 O9 1.415(18) . ?
C133 C134 1.539(10) . ?
C133 C131 1.521(15) . ?
C51 C50 1.382(12) . ?
C13 C12 1.372(13) . ?
C13 O6 1.286(19) . ?
C44 C45 1.538(9) . ?
C34 C6 1.532(15) . ?
C34 C35 1.545(10) . ?
C47 C48 1.376(13) . ?
C47 O16 1.320(16) . ?
C5 C6 1.405(12) . ?
C5 C4 1.395(12) . ?
C115 C116 1.530(10) . ?
C115 C118 1.503(15) . ?
C115 C112 1.508(15) . ?
C76 C79 1.518(16) . ?
C76 C75 1.374(13) . ?
C76 C77 1.392(13) . ?
C139 C140 1.406(14) . ?
C139 C138 1.391(14) . ?
C139 O48 1.38(2) . ?
C165 C164 1.384(13) . ?
C165 C166 1.378(13) . ?
C165 O56 1.322(19) . ?
C165 Ca9 3.18(2) 3_666 ?
C165 Ca12 3.16(2) . ?
C214 C215 1.533(10) . ?
C214 C212 1.504(15) . ?
C214 C186 1.511(14) . ?
C82 C83 1.392(14) . ?
C82 C79 1.453(17) . ?
C82 C87 1.383(13) . ?
C48 O17 1.443(19) . ?
C71 C72 1.539(10) . ?
C71 C72' 1.522(19) . ?
C167 C168 1.388(13) . ?
C167 C169 1.510(14) . ?
C167 C166 1.387(13) . ?
C94 C95 1.395(13) . ?
C94 O33 1.37(2) . ?
C113 C112 1.385(13) . ?
C159 C154 1.385(13) . ?
C159 C158 1.389(13) . ?
C95 C97 1.536(16) . ?
C206 C205 1.537(9) . ?
C206 C207 1.537(10) . ?
C149 C150 1.384(12) . ?
C149 C148 1.373(13) . ?
C21 C20 1.366(13) . ?
C21 O8 1.323(18) . ?
C21 Ca5 3.19(2) . ?
C21 Ca6 3.16(2) . ?
C20 C19 1.389(13) . ?
C20 O7 1.406(19) . ?
C20 Ca6 3.23(2) . ?
C52 C50 1.514(14) . ?
C52 C53 1.539(10) . ?
C102 C103 1.371(14) . ?
C102 O35 1.51(3) . ?
C168 C163 1.401(13) . ?
C88 C89 1.543(10) . ?
C88 C86 1.462(16) . ?
C88 C91 1.513(15) . ?
C16 C19 1.539(15) . ?
C16 C17 1.538(10) . ?
C163 C160 1.505(14) . ?
C163 C164 1.388(13) . ?
C155 C156 1.366(14) . ?
C155 C154 1.392(14) . ?
C155 O52 1.27(2) . ?
C74 C73 1.374(13) . ?
C74 C75 1.378(13) . ?
C74 O26 1.394(19) . ?
C74 Ca4 3.21(2) . ?
C74 Ca3 3.182(19) . ?
C84 C83 1.378(14) . ?
C84 O29 1.36(3) . ?
C211 C212 1.383(14) . ?
C211 C210 1.370(14) . ?
C211 O72 1.31(2) . ?
C62 C63 1.538(10) . ?
C160 C161 1.48(2) . ?
C160 C158 1.496(14) . ?
C106 C107 1.552(10) . ?
C106 C104 1.469(16) . ?
C106 C78 1.548(16) . ?
C25 C26 1.535(10) . ?
C25 C28 1.484(16) . ?
C25 C23 1.507(15) . ?
C142 C140 1.505(15) . ?
C142 C143 1.546(10) . ?
C140 C141 1.378(13) . ?
C169 C170 1.540(10) . ?
C134 C135 1.537(11) . ?
C83 O28 1.32(2) . ?
C157 C156 1.381(14) . ?
C157 C158 1.403(13) . ?
C157 O54 1.40(2) . ?
C198 C197 1.517(9) . ?
C146 C147 1.395(13) . ?
C146 C145 1.365(13) . ?
C146 O50 1.365(18) . ?
C146 Ca5 3.179(18) . ?
C146 Ca8 3.22(2) 3_666 ?
C19 C24 1.395(12) . ?
C97 C98 1.543(10) . ?
C56 O19 1.439(15) . ?
C24 C23 1.384(12) . ?
O95 Ca10 2.380(14) . ?
C156 O53 1.41(2) . ?
C79 C80 1.538(10) . ?
C147 C148 1.406(13) . ?
C147 O51 1.393(19) . ?
C151 C154 1.476(15) . ?
C151 C148 1.57(2) . ?
C151 C152 1.57(2) . ?
C116 C117 1.503(19) . ?
C116 C17' 1.55(2) . ?
C188 C189 1.537(19) . ?
C188 C89' 1.530(19) . ?
C215 C216 1.538(11) . ?
C143 C144 1.541(10) . ?
C107 C108 1.543(11) . ?
C26 C27 1.539(11) . ?
C161 C162 1.45(4) . ?
C89 C90 1.534(10) . ?
O78 O77 1.68(3) . ?
O78 Ca2 2.401(18) . ?
C170 C171 1.553(10) . ?
C17 C18 1.53(2) . ?
C17 C18' 1.54(2) . ?
O91 Ca8 2.392(17) . ?
O73 Ca1 2.471(15) . ?
C98 C99 1.536(10) . ?
O81 Ca4 2.395(10) . ?
O89 Ca7 2.380(15) . ?
C58 O21 1.434(15) . ?
C54 C53 1.547(10) . ?
O87 Ca6 2.507(17) . ?
C173 O58 1.48(2) . ?
C175 O60 1.255(19) . ?
C213 C212 1.382(12) . ?
C86 C87 1.390(13) . ?
C105 C104 1.387(13) . ?
C103 C104 1.408(14) . ?
C103 O36 1.29(2) . ?
C67 C68 1.409(12) . ?
C67 O24 1.308(18) . ?
C68 C69 1.375(12) . ?
C69 C64 1.383(12) . ?
C194 C195 1.373(12) . ?
C183 O63 1.422(18) . ?
C186 C185 1.412(12) . ?
C92 C91 1.379(13) . ?
C92 O31 1.408(17) . ?
C202 O69 1.362(15) . ?
C204 C199 1.398(11) . ?
C30 O11 1.48(2) . ?
C33 C28 1.364(13) . ?
C127 C128 1.402(12) . ?
C127 C132 1.383(12) . ?
C127 C124 1.535(14) . ?
C3 C4 1.398(13) . ?
C3 O3 1.398(17) . ?
C7 C4 1.527(14) . ?
C7 C8 1.540(9) . ?
C12 O5 1.409(19) . ?
C164 O55 1.465(18) . ?
C128 C129 1.367(12) . ?
C128 O43 1.461(16) . ?
C129 C130 1.388(12) . ?
C129 O44 1.391(17) . ?
C129 Ca11 3.193(18) . ?
C129 Ca12 3.227(19) . ?
C132 C131 1.386(12) . ?
C192 O65 1.460(17) . ?
C123 C118 1.386(12) . ?
C118 C119 1.378(13) . ?
C111 C112 1.398(13) . ?
C111 O39 1.395(18) . ?
C150 C178 1.485(13) . ?
C150 C145 1.403(13) . ?
C131 C130 1.376(13) . ?
C210 O71 1.52(2) . ?
C109 O37 1.409(19) . ?
C138 O47 1.41(3) . ?
C119 O40 1.38(2) . ?
C166 O57 1.387(19) . ?
C166 Ca12 3.24(2) . ?
C130 O45 1.365(17) . ?
C78 C73 1.388(13) . ?
C78 C77 1.394(13) . ?
C178 C179 1.546(10) . ?
C145 O49 1.36(2) . ?
C124 C125 1.532(9) . ?
C73 O25 1.379(19) . ?
C75 O27 1.36(2) . ?
C125 C126 1.539(10) . ?
C179 C180 1.528(10) . ?
O93 Ca9 2.367(15) . ?
O76 Ca2 2.388(15) . ?
C35 C36 1.553(10) . ?
O82 Ca4 2.410(10) . ?
C152 C153 1.552(19) . ?
O94 Ca9 2.348(17) . ?
O62 Ca6 2.317(13) 3_666 ?
O62 Ca7 2.336(11) . ?
O67 Ca10 2.420(9) 3_666 ?
O69 Ca11 2.434(9) . ?
O13 Ca2 2.480(9) . ?
O21 Ca10 2.474(9) . ?
O15 Ca3 2.366(9) . ?
O3 Ca2 2.427(9) . ?
O20 Ca10 2.301(10) . ?
O20 Ca9 2.335(9) . ?
O68 Ca10 2.315(10) 3_666 ?
O68 Ca11 2.316(9) . ?
O43 Ca12 2.444(9) . ?
O1 Ca1 2.438(11) . ?
O14 Ca3 2.316(10) . ?
O14 Ca2 2.282(10) . ?
O19 Ca9 2.414(9) . ?
O49 Ca5 2.410(10) . ?
O55 Ca9 2.441(10) 3_666 ?
O25 Ca3 2.455(10) . ?
O31 Ca7 2.393(11) . ?
O63 Ca6 2.437(10) 3_666 ?
O45 Ca11 2.482(10) . ?
O32 Ca8 2.273(12) . ?
O32 Ca7 2.319(11) . ?
O27 Ca4 2.447(13) . ?
O44 Ca11 2.286(11) . ?
O44 Ca12 2.310(12) . ?
O33 Ca8 2.410(12) . ?
O8 Ca5 2.317(11) . ?
O8 Ca6 2.318(12) . ?
O38 Ca4 2.313(13) . ?
O38 Ca1 2.335(13) . ?
O26 Ca4 2.303(11) . ?
O26 Ca3 2.260(11) . ?
O90 Ca7 2.363(17) . ?
O77 Ca2 2.470(16) . ?
C80 C81 1.539(19) . ?
O2 Ca2 2.334(11) . ?
O2 Ca1 2.299(11) . ?
O88 Ca6 2.41(2) . ?
O7 Ca6 2.401(10) . ?
O39 Ca1 2.432(11) . ?
O37 Ca4 2.418(11) . ?
O56 Ca9 2.319(10) 3_666 ?
O56 Ca12 2.297(11) . ?
O61 Ca7 2.399(11) . ?
O51 Ca8 2.425(11) 3_666 ?
O57 Ca12 2.443(10) . ?
O9 Ca5 2.423(11) . ?
O50 Ca5 2.292(12) . ?
O50 Ca8 2.311(13) 3_666 ?
O99 Ca11 2.403(12) . ?
O86 Ca6 2.460(15) . ?
O80 Ca3 2.351(17) . ?
O79 Ca3 2.358(15) . ?
O85 Ca5 2.74(2) . ?
O84 Ca5 2.411(19) . ?
O101 Ca12 2.433(18) . ?
O83 Ca5 2.409(15) . ?
O100 Ca12 2.430(16) . ?
Cl3 Ca10 2.874(4) 3_666 ?
Cl3 Ca11 2.884(5) . ?
Cl3 Ca9 2.836(5) 3_666 ?
Cl3 Ca12 2.862(4) . ?
Cl1 Ca4 2.878(5) . ?
Cl1 Ca3 2.834(5) . ?
Cl1 Ca2 2.865(5) . ?
Cl1 Ca1 2.868(5) . ?
Cl2 Ca5 2.853(5) 3_666 ?
Cl2 Ca8 2.835(5) . ?
Cl2 Ca6 2.877(5) 3_666 ?
Cl2 Ca7 2.869(5) . ?
Ca5 Ca8 4.006(5) 3_666 ?
Ca5 Ca6 4.051(5) . ?
Ca10 Ca11 4.060(4) 3_666 ?
Ca10 Ca9 4.035(4) . ?
Ca10 O96 2.372(18) . ?
Ca8 Ca7 4.034(5) . ?
Ca8 O92 2.372(17) . ?
Ca4 Ca3 3.997(4) . ?
Ca4 Ca1 4.057(5) . ?
Ca4 O5AA 2.373(15) . ?
Ca6 Ca7 4.027(5) 3_666 ?
Ca11 Ca12 4.024(5) . ?
Ca11 O97 2.408(11) . ?
Ca11 O98 2.412(14) . ?
Ca3 Ca2 4.036(4) . ?
Ca2 Ca1 4.029(4) . ?
Ca9 Ca12 4.027(4) 3_666 ?
Ca1 O75 2.471(17) . ?
Ca1 O74 2.498(18) . ?
C8 C9 1.537(10) . ?
